data_4329362
loop_
_publ_author_name
'Miki Matsumoto'
'Yoshiki Ozawa'
'Atsushi Yagasaki'

_publ_contact_author_address
;Department of Chemistry
Kwansei Gakuin University
Sanda
669-1337
Japan
;
_publ_contact_author_email yagasaki@kwansei.ac.jp
_publ_contact_author_fax 81(79)5658397
_publ_contact_author_name 'Yagasaki, Atsushi'
_publ_contact_author_phone 81(79)5658396
_publ_section_title
;
 Long Hydrogen-Bonded Rod of Molecular Oxide: A Hexatantalate Tetramer
;
_journal_name_full 'Inorganic Chemistry'
_journal_page_first 5991
_journal_page_last 5993
_journal_paper_doi 10.1021/ic3004883
_journal_volume 51
_journal_year 2012
_chemical_formula_moiety '7(C16 H36 N), 2(H4.5 Ta6 O19), 4(C4 H8 O), 11(H2 O)'
_chemical_formula_sum 'C128 H315 N7 O53 Ta12'
_chemical_formula_weight 4972.28
_chemical_name_systematic
; 
 ? 
;
_space_group_IT_number 2
_symmetry_cell_setting triclinic
_symmetry_space_group_name_Hall '-P 1'
_symmetry_space_group_name_H-M 'P -1'
_atom_sites_solution_hydrogens geom
_atom_sites_solution_primary direct
_atom_sites_solution_secondary difmap
_audit_creation_method SHELXL-97
_cell_angle_alpha 77.0920(10)
_cell_angle_beta 86.1770(10)
_cell_angle_gamma 88.6830(10)
_cell_formula_units_Z 4
_cell_length_a 20.6354(5)
_cell_length_b 25.5951(7)
_cell_length_c 37.2058(8)
_cell_measurement_temperature 110(2)
_cell_volume 19110.9(8)
_computing_cell_refinement 'RAPID AUTO (Rigaku, 2006)'
_computing_data_collection 'RAPID AUTO (Rigaku, 2006)'
_computing_data_reduction 'Rapid Auto (Rigaku, 2006), SORTAV (Blessing, 1995)'
_computing_structure_refinement 'SHELXL-97 (Sheldrick, 1997)'
_computing_structure_solution 'SHELXS-97 (Sheldrick, 1990)'
_diffrn_ambient_temperature 110(2)
_diffrn_detector_area_resol_mean 10
_diffrn_measured_fraction_theta_full 0.992
_diffrn_measured_fraction_theta_max 0.992
_diffrn_measurement_device_type 'RIGAKU R-AXIS RAPID'
_diffrn_measurement_method '\w oscillation'
_diffrn_radiation_monochromator graphite
_diffrn_radiation_source 'fine-focus sealed tube'
_diffrn_radiation_type MoK\a
_diffrn_radiation_wavelength 0.71073
_diffrn_reflns_av_R_equivalents 0.0810
_diffrn_reflns_av_sigmaI/netI 0.1200
_diffrn_reflns_limit_h_max 22
_diffrn_reflns_limit_h_min -26
_diffrn_reflns_limit_k_max 33
_diffrn_reflns_limit_k_min -33
_diffrn_reflns_limit_l_max 48
_diffrn_reflns_limit_l_min -47
_diffrn_reflns_number 187269
_diffrn_reflns_theta_full 27.48
_diffrn_reflns_theta_max 27.48
_diffrn_reflns_theta_min 3.02
_exptl_absorpt_coefficient_mu 6.906
_exptl_absorpt_correction_T_max 1.0000
_exptl_absorpt_correction_T_min 0.3393
_exptl_absorpt_correction_type empirical
_exptl_absorpt_process_details 'ABSCOR (Rigaku, 1995)'
_exptl_crystal_colour colorless
_exptl_crystal_density_diffrn 1.728
_exptl_crystal_description block
_exptl_crystal_F_000 9728
_exptl_crystal_size_max 0.40
_exptl_crystal_size_mid 0.40
_exptl_crystal_size_min 0.30
_refine_diff_density_max 1.487
_refine_diff_density_min -1.591
_refine_diff_density_rms 0.210
_refine_ls_extinction_method none
_refine_ls_goodness_of_fit_ref 1.024
_refine_ls_hydrogen_treatment constr
_refine_ls_matrix_type full
_refine_ls_number_parameters 1855
_refine_ls_number_reflns 86973
_refine_ls_number_restraints 196
_refine_ls_restrained_S_all 1.026
_refine_ls_R_factor_all 0.2019
_refine_ls_R_factor_gt 0.0917
_refine_ls_shift/su_max 0.020
_refine_ls_shift/su_mean 0.000
_refine_ls_structure_factor_coef Fsqd
_refine_ls_weighting_details 'calc w=1/[\s^2^(Fo^2^)+(0.1148P)^2^+101.6282P] where P=(Fo^2^+2Fc^2^)/3'
_refine_ls_weighting_scheme calc
_refine_ls_wR_factor_gt 0.2244
_refine_ls_wR_factor_ref 0.2794
_reflns_number_gt 38074
_reflns_number_total 86973
_reflns_threshold_expression >2sigma(I)
_cod_data_source_file ic3004883_si_001.cif
_cod_data_source_block ya1103
_cod_original_formula_sum 'C64 H157.50 N3.50 O26.50 Ta6'
_cod_database_code 4329362

loop_
_symmetry_equiv_pos_as_xyz
'x, y, z'
'-x, -y, -z'

loop_
_atom_site_label
_atom_site_type_symbol
_atom_site_fract_x
_atom_site_fract_y
_atom_site_fract_z
_atom_site_U_iso_or_equiv
_atom_site_adp_type
_atom_site_occupancy
_atom_site_symmetry_multiplicity
_atom_site_calc_flag
_atom_site_refinement_flags
N1 N 0.3039(6) 0.5489(4) 0.4897(3) 0.063(3) Uani 1 1 d .
C01 C 0.3311(8) 0.5454(6) 0.4514(4) 0.069(4) Uiso 1 1 d .
H01A H 0.3705 0.5224 0.4541 0.083 Uiso 1 1 calc R
H01B H 0.2988 0.5275 0.4400 0.083 Uiso 1 1 calc R
C02 C 0.3487(8) 0.5982(6) 0.4254(4) 0.063(4) Uiso 1 1 d .
H02A H 0.3894 0.6115 0.4327 0.076 Uiso 1 1 calc R
H02B H 0.3140 0.6249 0.4276 0.076 Uiso 1 1 calc R
C03 C 0.3578(8) 0.5934(6) 0.3849(4) 0.072(4) Uiso 1 1 d .
H03A H 0.3682 0.6293 0.3693 0.087 Uiso 1 1 calc R
H03B H 0.3161 0.5822 0.3774 0.087 Uiso 1 1 calc R
C04 C 0.4118(9) 0.5533(7) 0.3770(5) 0.089(5) Uiso 1 1 d .
H04A H 0.4140 0.5526 0.3507 0.133 Uiso 1 1 calc R
H04B H 0.4017 0.5174 0.3918 0.133 Uiso 1 1 calc R
H04C H 0.4537 0.5647 0.3834 0.133 Uiso 1 1 calc R
C05 C 0.3497(7) 0.5779(6) 0.5095(4) 0.062(4) Uiso 1 1 d .
H05A H 0.3565 0.6149 0.4947 0.075 Uiso 1 1 calc R
H05B H 0.3283 0.5807 0.5337 0.075 Uiso 1 1 calc R
C06 C 0.4157(7) 0.5509(6) 0.5161(4) 0.062(4) Uiso 1 1 d .
H06A H 0.4371 0.5472 0.4921 0.075 Uiso 1 1 calc R
H06B H 0.4095 0.5144 0.5318 0.075 Uiso 1 1 calc R
C07 C 0.4596(8) 0.5825(7) 0.5347(4) 0.076(5) Uiso 1 1 d .
H07A H 0.4668 0.6187 0.5187 0.091 Uiso 1 1 calc R
H07B H 0.4379 0.5869 0.5584 0.091 Uiso 1 1 calc R
C08 C 0.5226(8) 0.5555(6) 0.5417(4) 0.075(5) Uiso 1 1 d .
H08A H 0.5494 0.5766 0.5539 0.112 Uiso 1 1 calc R
H08B H 0.5447 0.5520 0.5182 0.112 Uiso 1 1 calc R
H08C H 0.5157 0.5198 0.5577 0.112 Uiso 1 1 calc R
C09 C 0.2392(7) 0.5822(6) 0.4876(4) 0.061(4) Uiso 1 1 d .
H09A H 0.2243 0.5847 0.5130 0.073 Uiso 1 1 calc R
H09B H 0.2490 0.6191 0.4734 0.073 Uiso 1 1 calc R
C10 C 0.1836(9) 0.5618(7) 0.4705(4) 0.087(5) Uiso 1 1 d .
H10A H 0.1848 0.5221 0.4771 0.104 Uiso 1 1 calc R
H10B H 0.1425 0.5735 0.4817 0.104 Uiso 1 1 calc R
C11 C 0.1827(9) 0.5796(7) 0.4293(4) 0.086(5) Uiso 1 1 d .
H11A H 0.2149 0.5579 0.4178 0.103 Uiso 1 1 calc R
H11B H 0.1966 0.6174 0.4218 0.103 Uiso 1 1 calc R
C12 C 0.1177(11) 0.5749(9) 0.4142(6) 0.129(8) Uiso 1 1 d .
H12A H 0.1210 0.5880 0.3873 0.193 Uiso 1 1 calc R
H12B H 0.0854 0.5963 0.4252 0.193 Uiso 1 1 calc R
H12C H 0.1044 0.5373 0.4203 0.193 Uiso 1 1 calc R
C13 C 0.2941(8) 0.4936(6) 0.5124(4) 0.063(4) Uiso 1 1 d .
H13A H 0.2649 0.4749 0.4994 0.076 Uiso 1 1 calc R
H13B H 0.3365 0.4747 0.5130 0.076 Uiso 1 1 calc R
C14 C 0.2672(8) 0.4871(6) 0.5510(4) 0.076(5) Uiso 1 1 d .
H14A H 0.2245 0.5055 0.5510 0.091 Uiso 1 1 calc R
H14B H 0.2965 0.5046 0.5647 0.091 Uiso 1 1 calc R
C15 C 0.2589(11) 0.4284(8) 0.5709(5) 0.107(7) Uiso 1 1 d .
H15A H 0.2349 0.4102 0.5551 0.129 Uiso 1 1 calc R
H15B H 0.3026 0.4115 0.5732 0.129 Uiso 1 1 calc R
C16 C 0.2247(15) 0.4178(12) 0.6083(8) 0.188(13) Uiso 1 1 d .
H16A H 0.2224 0.3791 0.6184 0.283 Uiso 1 1 calc R
H16B H 0.1806 0.4329 0.6065 0.283 Uiso 1 1 calc R
H16C H 0.2485 0.4346 0.6247 0.283 Uiso 1 1 calc R
N2 N 0.5360(6) 0.7584(6) 0.3135(4) 0.082(4) Uani 1 1 d D
C17 C 0.5741(9) 0.7205(7) 0.3440(4) 0.082(5) Uiso 1 1 d .
H17A H 0.5961 0.6925 0.3330 0.098 Uiso 1 1 calc R
H17B H 0.6083 0.7417 0.3515 0.098 Uiso 1 1 calc R
C18 C 0.5346(8) 0.6936(7) 0.3779(4) 0.075(5) Uiso 1 1 d .
H18A H 0.5047 0.6675 0.3719 0.090 Uiso 1 1 calc R
H18B H 0.5084 0.7205 0.3880 0.090 Uiso 1 1 calc R
C19 C 0.5810(8) 0.6655(6) 0.4055(4) 0.075(5) Uiso 1 1 d .
H19A H 0.6079 0.6925 0.4127 0.090 Uiso 1 1 calc R
H19B H 0.6104 0.6422 0.3937 0.090 Uiso 1 1 calc R
C20 C 0.5463(8) 0.6312(6) 0.4403(4) 0.077(5) Uiso 1 1 d .
H20A H 0.5786 0.6136 0.4572 0.115 Uiso 1 1 calc R
H20B H 0.5199 0.6041 0.4334 0.115 Uiso 1 1 calc R
H20C H 0.5181 0.6543 0.4526 0.115 Uiso 1 1 calc R
C21 C 0.4777(9) 0.7299(7) 0.3054(5) 0.090(5) Uiso 1 1 d .
H21A H 0.4534 0.7550 0.2867 0.108 Uiso 1 1 calc R
H21B H 0.4489 0.7205 0.3282 0.108 Uiso 1 1 calc R
C22 C 0.4926(9) 0.6798(8) 0.2916(6) 0.110(7) Uiso 1 1 d D
H22A H 0.5228 0.6887 0.2693 0.132 Uiso 1 1 calc R
H22B H 0.5149 0.6538 0.3107 0.132 Uiso 1 1 calc R
C23 C 0.4333(10) 0.6540(8) 0.2822(6) 0.120(7) Uiso 1 1 d D
H23A H 0.4125 0.6787 0.2617 0.144 Uiso 1 1 calc R
H23B H 0.4017 0.6468 0.3039 0.144 Uiso 1 1 calc R
C24 C 0.4514(12) 0.6002(9) 0.2705(6) 0.134(8) Uiso 1 1 d .
H24A H 0.4119 0.5835 0.2652 0.201 Uiso 1 1 calc R
H24B H 0.4726 0.5759 0.2906 0.201 Uiso 1 1 calc R
H24C H 0.4812 0.6075 0.2483 0.201 Uiso 1 1 calc R
C25 C 0.5813(8) 0.7726(7) 0.2803(4) 0.095(6) Uiso 1 1 d D
H25A H 0.5907 0.7401 0.2705 0.114 Uiso 1 1 calc R
H25B H 0.6227 0.7849 0.2875 0.114 Uiso 1 1 calc R
C26 C 0.5539(10) 0.8168(8) 0.2498(5) 0.129(8) Uiso 1 1 d D
H26A H 0.5456 0.8499 0.2589 0.155 Uiso 1 1 calc R
H26B H 0.5124 0.8051 0.2423 0.155 Uiso 1 1 calc R
C27 C 0.6050(11) 0.8276(8) 0.2161(6) 0.139(9) Uiso 1 1 d D
H27A H 0.5915 0.8581 0.1965 0.167 Uiso 1 1 calc R
H27B H 0.6483 0.8349 0.2236 0.167 Uiso 1 1 calc R
C28 C 0.605(3) 0.7740(14) 0.2030(14) 0.59(6) Uiso 1 1 d D
H28A H 0.6362 0.7760 0.1818 0.880 Uiso 1 1 calc R
H28B H 0.5613 0.7677 0.1959 0.880 Uiso 1 1 calc R
H28C H 0.6170 0.7445 0.2232 0.880 Uiso 1 1 calc R
C29 C 0.5091(9) 0.8063(7) 0.3290(5) 0.092(6) Uiso 1 1 d .
H29A H 0.4807 0.7924 0.3514 0.110 Uiso 1 1 calc R
H29B H 0.4819 0.8287 0.3105 0.110 Uiso 1 1 calc R
C30 C 0.5619(9) 0.8422(7) 0.3388(5) 0.092(6) Uiso 1 1 d .
H30A H 0.5505 0.8803 0.3289 0.110 Uiso 1 1 calc R
H30B H 0.6040 0.8348 0.3265 0.110 Uiso 1 1 calc R
C31 C 0.5699(10) 0.8335(8) 0.3812(5) 0.102(6) Uiso 1 1 d .
H31A H 0.5271 0.8385 0.3937 0.123 Uiso 1 1 calc R
H31B H 0.5842 0.7961 0.3908 0.123 Uiso 1 1 calc R
C32 C 0.6166(11) 0.8700(9) 0.3906(6) 0.128(8) Uiso 1 1 d .
H32A H 0.6191 0.8628 0.4175 0.192 Uiso 1 1 calc R
H32B H 0.6025 0.9072 0.3816 0.192 Uiso 1 1 calc R
H32C H 0.6596 0.8645 0.3790 0.192 Uiso 1 1 calc R
N3 N 0.1127(6) 0.8376(5) 0.7061(3) 0.085(4) Uani 1 1 d D
C33 C 0.1059(10) 0.8920(6) 0.6808(4) 0.097(6) Uiso 1 1 d D
H33A H 0.1423 0.9142 0.6847 0.116 Uiso 1 1 calc R
H33B H 0.0654 0.9085 0.6890 0.116 Uiso 1 1 calc R
C34 C 0.1044(9) 0.8964(7) 0.6387(5) 0.090(5) Uiso 1 1 d .
H34A H 0.1411 0.8755 0.6304 0.108 Uiso 1 1 calc R
H34B H 0.0635 0.8808 0.6335 0.108 Uiso 1 1 calc R
C35 C 0.1090(10) 0.9529(7) 0.6177(5) 0.097(6) Uiso 1 1 d .
H35A H 0.0751 0.9745 0.6280 0.116 Uiso 1 1 calc R
H35B H 0.1518 0.9672 0.6210 0.116 Uiso 1 1 calc R
C36 C 0.1010(9) 0.9585(7) 0.5787(4) 0.087(5) Uiso 1 1 d .
H36A H 0.1049 0.9964 0.5661 0.131 Uiso 1 1 calc R
H36B H 0.0581 0.9454 0.5753 0.131 Uiso 1 1 calc R
H36C H 0.1348 0.9376 0.5683 0.131 Uiso 1 1 calc R
C37 C 0.1016(9) 0.8416(7) 0.7451(3) 0.105(6) Uiso 1 1 d GD
H37A H 0.0562 0.8533 0.7492 0.126 Uiso 1 1 calc R
H37B H 0.1304 0.8696 0.7496 0.126 Uiso 1 1 calc R
C38 C 0.1141(11) 0.7887(6) 0.7735(4) 0.142(9) Uiso 1 1 d GD
H38A H 0.1572 0.7740 0.7674 0.171 Uiso 1 1 calc R
H38B H 0.0809 0.7621 0.7719 0.171 Uiso 1 1 calc R
C39 C 0.1116(10) 0.7980(9) 0.8135(4) 0.181(12) Uiso 1 1 d GD
H39A H 0.1346 0.8313 0.8141 0.217 Uiso 1 1 calc R
H39B H 0.1323 0.7676 0.8303 0.217 Uiso 1 1 calc R
C40 C 0.0383(12) 0.8025(13) 0.8255(7) 0.217 Uiso 1 1 d GD
H40A H 0.0339 0.8089 0.8506 0.271 Uiso 1 1 calc R
H40B H 0.0164 0.7690 0.8252 0.271 Uiso 1 1 calc R
H40C H 0.0184 0.8323 0.8084 0.271 Uiso 1 1 calc R
C41 C 0.1782(8) 0.8133(7) 0.6984(5) 0.095(6) Uiso 1 1 d D
H41A H 0.1798 0.8071 0.6731 0.114 Uiso 1 1 calc R
H41B H 0.1812 0.7778 0.7156 0.114 Uiso 1 1 calc R
C42 C 0.2397(9) 0.8463(7) 0.7020(4) 0.095(6) Uiso 1 1 d D
H42A H 0.2278 0.8695 0.7194 0.114 Uiso 1 1 calc R
H42B H 0.2734 0.8208 0.7132 0.114 Uiso 1 1 calc R
C43 C 0.2695(10) 0.8808(8) 0.6673(5) 0.103(6) Uiso 1 1 d D
H43A H 0.2776 0.8593 0.6484 0.124 Uiso 1 1 calc R
H43B H 0.2393 0.9104 0.6576 0.124 Uiso 1 1 calc R
C44 C 0.3317(10) 0.9031(8) 0.6749(5) 0.116(7) Uiso 1 1 d .
H44A H 0.3507 0.9260 0.6521 0.174 Uiso 1 1 calc R
H44B H 0.3619 0.8737 0.6839 0.174 Uiso 1 1 calc R
H44C H 0.3235 0.9243 0.6937 0.174 Uiso 1 1 calc R
C45 C 0.0638(9) 0.7976(7) 0.7002(5) 0.100(6) Uiso 1 1 d D
H45A H 0.0686 0.7636 0.7188 0.120 Uiso 1 1 calc R
H45B H 0.0730 0.7899 0.6754 0.120 Uiso 1 1 calc R
C46 C -0.0087(10) 0.8188(8) 0.7034(6) 0.109(7) Uiso 1 1 d .
H46A H -0.0181 0.8278 0.7278 0.130 Uiso 1 1 calc R
H46B H -0.0149 0.8516 0.6840 0.130 Uiso 1 1 calc R
C47 C -0.0542(13) 0.7756(11) 0.6990(7) 0.151(10) Uiso 1 1 d .
H47A H -0.0474 0.7425 0.7181 0.181 Uiso 1 1 calc R
H47B H -0.0456 0.7672 0.6744 0.181 Uiso 1 1 calc R
C48 C -0.1284(14) 0.7972(11) 0.7032(7) 0.165(11) Uiso 1 1 d .
H48A H -0.1587 0.7691 0.7013 0.247 Uiso 1 1 calc R
H48B H -0.1352 0.8290 0.6836 0.247 Uiso 1 1 calc R
H48C H -0.1361 0.8065 0.7273 0.247 Uiso 1 1 calc R
N4 N 0.4524(7) 0.8739(5) 0.5142(5) 0.092(5) Uani 1 1 d .
C49 C 0.4647(9) 0.8206(7) 0.5000(5) 0.084(5) Uiso 1 1 d .
H49A H 0.4392 0.7915 0.5165 0.101 Uiso 1 1 calc R
H49B H 0.4484 0.8258 0.4750 0.101 Uiso 1 1 calc R
C50 C 0.5365(10) 0.8028(7) 0.4983(5) 0.104(6) Uiso 1 1 d D
H50A H 0.5626 0.8319 0.4822 0.125 Uiso 1 1 calc R
H50B H 0.5528 0.7963 0.5233 0.125 Uiso 1 1 calc R
C51 C 0.5454(9) 0.7531(7) 0.4838(5) 0.092(6) Uiso 1 1 d D
H51A H 0.5193 0.7237 0.4996 0.110 Uiso 1 1 calc R
H51B H 0.5309 0.7594 0.4584 0.110 Uiso 1 1 calc R
C52 C 0.6152(11) 0.7385(9) 0.4841(6) 0.118(7) Uiso 1 1 d .
H52A H 0.6220 0.7052 0.4753 0.178 Uiso 1 1 calc R
H52B H 0.6293 0.7332 0.5093 0.178 Uiso 1 1 calc R
H52C H 0.6404 0.7673 0.4677 0.178 Uiso 1 1 calc R
C53 C 0.3791(9) 0.8816(7) 0.5123(5) 0.089(5) Uiso 1 1 d .
H53A H 0.3570 0.8510 0.5294 0.107 Uiso 1 1 calc R
H53B H 0.3671 0.8818 0.4870 0.107 Uiso 1 1 calc R
C54 C 0.3548(10) 0.9353(8) 0.5228(5) 0.101(6) Uiso 1 1 d .
H54A H 0.3899 0.9620 0.5158 0.121 Uiso 1 1 calc R
H54B H 0.3174 0.9493 0.5080 0.121 Uiso 1 1 calc R
C55 C 0.3356(9) 0.9307(7) 0.5608(5) 0.088(5) Uiso 1 1 d .
H55A H 0.3747 0.9308 0.5748 0.105 Uiso 1 1 calc R
H55B H 0.3132 0.8961 0.5705 0.105 Uiso 1 1 calc R
C56 C 0.2877(10) 0.9794(8) 0.5668(5) 0.102(6) Uiso 1 1 d .
H56A H 0.2754 0.9752 0.5932 0.152 Uiso 1 1 calc R
H56B H 0.2485 0.9789 0.5533 0.152 Uiso 1 1 calc R
H56C H 0.3100 1.0136 0.5575 0.152 Uiso 1 1 calc R
C57 C 0.4920(9) 0.9185(7) 0.4892(4) 0.082(5) Uiso 1 1 d .
H57A H 0.5385 0.9091 0.4916 0.098 Uiso 1 1 calc R
H57B H 0.4841 0.9516 0.4986 0.098 Uiso 1 1 calc R
C58 C 0.4790(9) 0.9316(7) 0.4474(4) 0.082(5) Uiso 1 1 d .
H58A H 0.4890 0.9000 0.4368 0.099 Uiso 1 1 calc R
H58B H 0.4328 0.9418 0.4440 0.099 Uiso 1 1 calc R
C59 C 0.5214(12) 0.9765(9) 0.4294(6) 0.123(8) Uiso 1 1 d .
H59A H 0.5673 0.9646 0.4313 0.148 Uiso 1 1 calc R
H59B H 0.5147 1.0060 0.4425 0.148 Uiso 1 1 calc R
C60 C 0.5075(11) 0.9983(9) 0.3865(6) 0.128(8) Uiso 1 1 d .
H60A H 0.5376 1.0274 0.3753 0.191 Uiso 1 1 calc R
H60B H 0.4627 1.0119 0.3846 0.191 Uiso 1 1 calc R
H60C H 0.5136 0.9691 0.3735 0.191 Uiso 1 1 calc R
C61 C 0.4724(10) 0.8668(8) 0.5542(5) 0.094(6) Uiso 1 1 d .
H61A H 0.5202 0.8625 0.5546 0.112 Uiso 1 1 calc R
H61B H 0.4601 0.8993 0.5633 0.112 Uiso 1 1 calc R
C62 C 0.4421(10) 0.8213(8) 0.5780(4) 0.105(6) Uiso 1 1 d D
H62A H 0.4629 0.7879 0.5735 0.126 Uiso 1 1 calc R
H62B H 0.3955 0.8207 0.5733 0.126 Uiso 1 1 calc R
C63 C 0.4496(10) 0.8254(10) 0.6170(5) 0.137(9) Uiso 1 1 d D
H63A H 0.4303 0.8599 0.6204 0.164 Uiso 1 1 calc R
H63B H 0.4242 0.7964 0.6337 0.164 Uiso 1 1 calc R
C64 C 0.5171(12) 0.8222(15) 0.6285(9) 0.250(18) Uiso 1 1 d D
H64A H 0.5169 0.8247 0.6545 0.375 Uiso 1 1 calc R
H64B H 0.5423 0.8518 0.6130 0.375 Uiso 1 1 calc R
H64C H 0.5367 0.7880 0.6258 0.375 Uiso 1 1 calc R
N5 N 0.2898(7) 1.0643(5) 0.3150(4) 0.088(5) Uani 1 1 d D
C65 C 0.2764(12) 1.1149(7) 0.2874(4) 0.122(8) Uiso 1 1 d D
H65A H 0.3089 1.1413 0.2902 0.146 Uiso 1 1 calc R
H65B H 0.2336 1.1284 0.2952 0.146 Uiso 1 1 calc R
C66 C 0.2754(12) 1.1173(8) 0.2461(5) 0.131(8) Uiso 1 1 d D
H66A H 0.2373 1.0984 0.2405 0.157 Uiso 1 1 calc R
H66B H 0.3156 1.1016 0.2366 0.157 Uiso 1 1 calc R
C67 C 0.2708(17) 1.1803(9) 0.2294(8) 0.200(14) Uiso 1 1 d GD
H67A H 0.2367 1.1986 0.2422 0.240 Uiso 1 1 calc R
H67B H 0.3129 1.1989 0.2275 0.240 Uiso 1 1 calc R
C68 C 0.251(2) 1.1706(19) 0.1930(10) 0.34(3) Uiso 1 1 d GD
H68A H 0.2361 1.2043 0.1776 0.506 Uiso 1 1 calc R
H68B H 0.2165 1.1442 0.1975 0.506 Uiso 1 1 calc R
H68C H 0.2889 1.1571 0.1802 0.506 Uiso 1 1 calc R
C69 C 0.2406(9) 1.0238(7) 0.3117(5) 0.084(5) Uiso 1 1 d .
H69A H 0.2517 0.9895 0.3284 0.101 Uiso 1 1 calc R
H69B H 0.2453 1.0183 0.2862 0.101 Uiso 1 1 calc R
C70 C 0.1682(9) 1.0362(8) 0.3202(5) 0.096(6) Uiso 1 1 d .
H70A H 0.1606 1.0751 0.3111 0.116 Uiso 1 1 calc R
H70B H 0.1415 1.0171 0.3062 0.116 Uiso 1 1 calc R
C71 C 0.1445(8) 1.0208(7) 0.3607(4) 0.081(5) Uiso 1 1 d .
H71A H 0.1605 1.0470 0.3740 0.098 Uiso 1 1 calc R
H71B H 0.1619 0.9850 0.3721 0.098 Uiso 1 1 calc R
C72 C 0.0707(10) 1.0199(8) 0.3643(5) 0.106(6) Uiso 1 1 d .
H72A H 0.0558 1.0099 0.3904 0.159 Uiso 1 1 calc R
H72B H 0.0551 0.9937 0.3513 0.159 Uiso 1 1 calc R
H72C H 0.0537 1.0556 0.3533 0.159 Uiso 1 1 calc R
C73 C 0.2890(10) 1.0745(7) 0.3537(5) 0.101(6) Uiso 1 1 d D
H73A H 0.3210 1.1028 0.3536 0.121 Uiso 1 1 calc R
H73B H 0.2456 1.0888 0.3597 0.121 Uiso 1 1 calc R
C74 C 0.3037(10) 1.0270(7) 0.3844(4) 0.102(6) Uiso 1 1 d D
H74A H 0.3488 1.0153 0.3794 0.123 Uiso 1 1 calc R
H74B H 0.2749 0.9975 0.3824 0.123 Uiso 1 1 calc R
C75 C 0.2968(13) 1.0329(10) 0.4261(5) 0.139(9) Uiso 1 1 d D
H75A H 0.2552 1.0511 0.4306 0.167 Uiso 1 1 calc R
H75B H 0.2964 0.9969 0.4428 0.167 Uiso 1 1 calc R
C76 C 0.3512(15) 1.0641(12) 0.4340(8) 0.190(13) Uiso 1 1 d .
H76A H 0.3471 1.0661 0.4601 0.285 Uiso 1 1 calc R
H76B H 0.3501 1.1004 0.4184 0.285 Uiso 1 1 calc R
H76C H 0.3924 1.0466 0.4289 0.285 Uiso 1 1 calc R
C77 C 0.3540(11) 1.0426(9) 0.3045(6) 0.115(7) Uiso 1 1 d .
H77A H 0.3536 1.0369 0.2791 0.138 Uiso 1 1 calc R
H77B H 0.3612 1.0074 0.3213 0.138 Uiso 1 1 calc R
C78 C 0.4098(11) 1.0793(9) 0.3063(6) 0.120(7) Uiso 1 1 d .
H78A H 0.3971 1.1171 0.2966 0.144 Uiso 1 1 calc R
H78B H 0.4210 1.0753 0.3323 0.144 Uiso 1 1 calc R
C79 C 0.4650(12) 1.0650(11) 0.2844(8) 0.179(12) Uiso 1 1 d D
H79A H 0.4521 1.0674 0.2589 0.214 Uiso 1 1 calc R
H79B H 0.4772 1.0273 0.2947 0.214 Uiso 1 1 calc R
C80 C 0.5227(14) 1.0992(12) 0.2828(8) 0.199(14) Uiso 1 1 d D
H80A H 0.5598 1.0841 0.2707 0.299 Uiso 1 1 calc R
H80B H 0.5328 1.1005 0.3080 0.299 Uiso 1 1 calc R
H80C H 0.5135 1.1355 0.2688 0.299 Uiso 1 1 calc R
N6 N 0.0082(6) 0.8361(5) 0.4884(4) 0.126(7) Uani 1 1 d D
C81 C 0.0697(9) 0.8673(9) 0.4875(6) 0.130(8) Uiso 1 1 d D
H81A H 0.1009 0.8576 0.4686 0.156 Uiso 1 1 calc R
H81B H 0.0889 0.8554 0.5117 0.156 Uiso 1 1 calc R
C82 C 0.0633(10) 0.9295(8) 0.4792(6) 0.117(7) Uiso 1 1 d D
H82A H 0.0341 0.9397 0.4586 0.141 Uiso 1 1 calc R
H82B H 0.0401 0.9387 0.5011 0.141 Uiso 1 1 calc R
C83 C 0.1217(11) 0.9664(8) 0.4692(7) 0.164(11) Uiso 1 1 d D
H83A H 0.1555 0.9533 0.4868 0.197 Uiso 1 1 calc R
H83B H 0.1401 0.9646 0.4442 0.197 Uiso 1 1 calc R
C84 C 0.1061(11) 1.0232(8) 0.4697(6) 0.125(8) Uiso 1 1 d D
H84A H 0.1455 1.0448 0.4627 0.188 Uiso 1 1 calc R
H84B H 0.0896 1.0256 0.4945 0.188 Uiso 1 1 calc R
H84C H 0.0731 1.0367 0.4521 0.188 Uiso 1 1 calc R
C85 C 0.0365(12) 0.7826(8) 0.4839(7) 0.143(9) Uiso 1 1 d D
H85A H 0.0673 0.7886 0.4618 0.172 Uiso 1 1 calc R
H85B H 0.0611 0.7667 0.5057 0.172 Uiso 1 1 calc R
C86 C -0.0126(15) 0.7451(11) 0.4799(6) 0.174(12) Uiso 1 1 d D
H86A H 0.0059 0.7216 0.4639 0.209 Uiso 1 1 calc R
H86B H -0.0496 0.7652 0.4676 0.209 Uiso 1 1 calc R
C87 C -0.0366(14) 0.7113(11) 0.5163(6) 0.161(10) Uiso 1 1 d D
H87A H -0.0709 0.7317 0.5272 0.193 Uiso 1 1 calc R
H87B H -0.0003 0.7056 0.5329 0.193 Uiso 1 1 calc R
C88 C -0.0642(16) 0.6559(12) 0.5159(8) 0.202(14) Uiso 1 1 d .
H88A H -0.0805 0.6384 0.5409 0.302 Uiso 1 1 calc R
H88B H -0.0299 0.6338 0.5072 0.302 Uiso 1 1 calc R
H88C H -0.0998 0.6605 0.4992 0.302 Uiso 1 1 calc R
C89 C -0.0320(9) 0.8388(9) 0.5228(4) 0.111(7) Uiso 1 1 d D
H89A H -0.0712 0.8164 0.5255 0.133 Uiso 1 1 calc R
H89B H -0.0453 0.8762 0.5230 0.133 Uiso 1 1 calc R
C90 C 0.0136(10) 0.8170(10) 0.5530(5) 0.133(8) Uiso 1 1 d D
H90A H 0.0383 0.7852 0.5486 0.160 Uiso 1 1 calc R
H90B H 0.0439 0.8445 0.5566 0.160 Uiso 1 1 calc R
C91 C -0.0365(12) 0.8031(11) 0.5840(6) 0.154(10) Uiso 1 1 d D
H91A H -0.0132 0.7823 0.6051 0.185 Uiso 1 1 calc R
H91B H -0.0655 0.7773 0.5768 0.185 Uiso 1 1 calc R
C92 C -0.0810(15) 0.8405(12) 0.6000(8) 0.184(12) Uiso 1 1 d .
H92A H -0.1062 0.8201 0.6216 0.276 Uiso 1 1 calc R
H92B H -0.1106 0.8582 0.5814 0.276 Uiso 1 1 calc R
H92C H -0.0552 0.8675 0.6074 0.276 Uiso 1 1 calc R
C93 C -0.0314(9) 0.8589(8) 0.4557(4) 0.101(6) Uiso 1 1 d D
H93A H -0.0717 0.8377 0.4583 0.121 Uiso 1 1 calc R
H93B H -0.0445 0.8960 0.4568 0.121 Uiso 1 1 calc R
C94 C 0.0010(9) 0.8600(8) 0.4182(4) 0.111(7) Uiso 1 1 d D
H94A H 0.0099 0.8230 0.4153 0.134 Uiso 1 1 calc R
H94B H 0.0428 0.8791 0.4155 0.134 Uiso 1 1 calc R
C95 C -0.0431(11) 0.8883(10) 0.3893(6) 0.140(9) Uiso 1 1 d D
H95A H -0.0464 0.9267 0.3900 0.169 Uiso 1 1 calc R
H95B H -0.0872 0.8728 0.3949 0.169 Uiso 1 1 calc R
C96 C -0.0186(14) 0.8832(11) 0.3512(7) 0.172(11) Uiso 1 1 d .
H96A H -0.0483 0.9021 0.3331 0.258 Uiso 1 1 calc R
H96B H -0.0162 0.8453 0.3502 0.258 Uiso 1 1 calc R
H96C H 0.0247 0.8990 0.3454 0.258 Uiso 1 1 calc R
N7 N 0.4373(7) 0.5755(5) 0.7145(4) 0.088(4) Uani 1 1 d D
C97 C 0.4923(9) 0.5888(7) 0.6871(5) 0.090(5) Uiso 1 1 d .
H97A H 0.5288 0.6007 0.6991 0.108 Uiso 1 1 calc R
H97B H 0.5066 0.5557 0.6791 0.108 Uiso 1 1 calc R
C98 C 0.4795(9) 0.6302(8) 0.6540(5) 0.094(6) Uiso 1 1 d .
H98A H 0.4737 0.6652 0.6611 0.113 Uiso 1 1 calc R
H98B H 0.4384 0.6218 0.6443 0.113 Uiso 1 1 calc R
C99 C 0.5354(11) 0.6353(9) 0.6224(5) 0.112(7) Uiso 1 1 d .
H99A H 0.5767 0.6394 0.6335 0.135 Uiso 1 1 calc R
H99B H 0.5382 0.6007 0.6146 0.135 Uiso 1 1 calc R
C100 C 0.5326(9) 0.6776(7) 0.5890(5) 0.090(5) Uiso 1 1 d .
H10C H 0.5705 0.6747 0.5722 0.135 Uiso 1 1 calc R
H10D H 0.5326 0.7126 0.5956 0.135 Uiso 1 1 calc R
H10E H 0.4928 0.6740 0.5768 0.135 Uiso 1 1 calc R
C101 C 0.4137(10) 0.6269(8) 0.7260(5) 0.096(6) Uiso 1 1 d .
H10F H 0.3775 0.6179 0.7451 0.115 Uiso 1 1 calc R
H10G H 0.3962 0.6516 0.7043 0.115 Uiso 1 1 calc R
C102 C 0.4676(13) 0.6575(10) 0.7416(7) 0.145(9) Uiso 1 1 d .
H10H H 0.4885 0.6324 0.7618 0.174 Uiso 1 1 calc R
H10I H 0.5014 0.6710 0.7218 0.174 Uiso 1 1 calc R
C103 C 0.4381(13) 0.7037(10) 0.7560(7) 0.148(9) Uiso 1 1 d G
H10J H 0.4183 0.7298 0.7358 0.177 Uiso 1 1 calc R
H10K H 0.4039 0.6907 0.7757 0.177 Uiso 1 1 calc R
C104 C 0.4895(16) 0.7285(15) 0.7703(10) 0.255(19) Uiso 1 1 d G
H10L H 0.4713 0.7568 0.7820 0.383 Uiso 1 1 calc R
H10M H 0.5209 0.7441 0.7500 0.383 Uiso 1 1 calc R
H10N H 0.5113 0.7015 0.7886 0.383 Uiso 1 1 calc R
C105 C 0.3771(9) 0.5535(7) 0.7017(5) 0.090(5) Uiso 1 1 d .
H10O H 0.3579 0.5822 0.6828 0.108 Uiso 1 1 calc R
H10P H 0.3447 0.5443 0.7229 0.108 Uiso 1 1 calc R
C106 C 0.3896(10) 0.5030(7) 0.6851(5) 0.092(6) Uiso 1 1 d .
H10Q H 0.3490 0.4821 0.6890 0.111 Uiso 1 1 calc R
H10R H 0.4229 0.4805 0.6993 0.111 Uiso 1 1 calc R
C107 C 0.4125(10) 0.5132(7) 0.6426(5) 0.095(6) Uiso 1 1 d .
H10S H 0.3883 0.5440 0.6284 0.114 Uiso 1 1 calc R
H10T H 0.4594 0.5216 0.6391 0.114 Uiso 1 1 calc R
C108 C 0.4000(9) 0.4637(7) 0.6289(4) 0.083(5) Uiso 1 1 d .
H10U H 0.4134 0.4698 0.6026 0.124 Uiso 1 1 calc R
H10V H 0.3535 0.4555 0.6326 0.124 Uiso 1 1 calc R
H10W H 0.4248 0.4336 0.6427 0.124 Uiso 1 1 calc R
C109 C 0.4609(9) 0.5365(8) 0.7477(4) 0.113(7) Uiso 1 1 d D
H10X H 0.4979 0.5529 0.7567 0.136 Uiso 1 1 calc R
H10Y H 0.4776 0.5041 0.7397 0.136 Uiso 1 1 calc R
C110 C 0.4101(10) 0.5188(9) 0.7807(5) 0.130(8) Uiso 1 1 d D
H11C H 0.4002 0.5490 0.7928 0.156 Uiso 1 1 calc R
H11D H 0.3693 0.5086 0.7715 0.156 Uiso 1 1 calc R
C111 C 0.4362(12) 0.4705(11) 0.8092(8) 0.194(13) Uiso 1 1 d D
H11E H 0.4088 0.4662 0.8325 0.233 Uiso 1 1 calc R
H11F H 0.4321 0.4376 0.7997 0.233 Uiso 1 1 calc R
C112 C 0.5062(14) 0.4759(16) 0.8175(10) 0.28(2) Uiso 1 1 d D
H11G H 0.5190 0.4444 0.8359 0.421 Uiso 1 1 calc R
H11H H 0.5107 0.5082 0.8272 0.421 Uiso 1 1 calc R
H11I H 0.5341 0.4788 0.7947 0.421 Uiso 1 1 calc R
N8 N 0.1024(7) 0.7472(6) 0.2793(5) 0.136(7) Uani 1 1 d D
C113 C 0.1051(13) 0.8067(7) 0.2788(7) 0.138(9) Uiso 1 1 d D
H11J H 0.1235 0.8107 0.3020 0.166 Uiso 1 1 calc R
H11K H 0.1358 0.8237 0.2581 0.166 Uiso 1 1 calc R
C114 C 0.0426(18) 0.8371(13) 0.2750(8) 0.228(16) Uiso 1 1 d D
H11L H 0.0365 0.8573 0.2948 0.274 Uiso 1 1 calc R
H11M H 0.0061 0.8117 0.2779 0.274 Uiso 1 1 calc R
C115 C 0.0420(14) 0.8754(12) 0.2380(8) 0.218(15) Uiso 1 1 d D
H11N H 0.0443 0.8541 0.2187 0.262 Uiso 1 1 calc R
H11O H 0.0819 0.8972 0.2344 0.262 Uiso 1 1 calc R
C116 C -0.0175(13) 0.9143(11) 0.2314(8) 0.186(12) Uiso 1 1 d D
H11P H -0.0122 0.9378 0.2067 0.279 Uiso 1 1 calc R
H11Q H -0.0202 0.9361 0.2501 0.279 Uiso 1 1 calc R
H11R H -0.0573 0.8935 0.2334 0.279 Uiso 1 1 calc R
C117 C 0.1683(10) 0.7229(8) 0.2916(7) 0.148(10) Uiso 1 1 d D
H11S H 0.1804 0.7366 0.3131 0.178 Uiso 1 1 calc R
H11T H 0.2019 0.7346 0.2713 0.178 Uiso 1 1 calc R
C118 C 0.1673(14) 0.6610(9) 0.3022(8) 0.201(14) Uiso 1 1 d D
H11U H 0.1246 0.6508 0.3154 0.241 Uiso 1 1 calc R
H11V H 0.1677 0.6487 0.2788 0.241 Uiso 1 1 calc R
C119 C 0.2165(16) 0.6289(13) 0.3244(9) 0.213(15) Uiso 1 1 d D
H11W H 0.2590 0.6471 0.3187 0.255 Uiso 1 1 calc R
H11X H 0.2043 0.6258 0.3510 0.255 Uiso 1 1 calc R
C120 C 0.2220(18) 0.5761(14) 0.3167(9) 0.226(16) Uiso 1 1 d .
H12D H 0.2492 0.5534 0.3346 0.339 Uiso 1 1 calc R
H12E H 0.2418 0.5787 0.2917 0.339 Uiso 1 1 calc R
H12F H 0.1787 0.5604 0.3186 0.339 Uiso 1 1 calc R
C121 C 0.0491(11) 0.7211(10) 0.3063(5) 0.143(9) Uiso 1 1 d D
H12G H 0.0462 0.6833 0.3044 0.172 Uiso 1 1 calc R
H12H H 0.0076 0.7390 0.2986 0.172 Uiso 1 1 calc R
C122 C 0.0553(13) 0.7217(11) 0.3469(5) 0.185(12) Uiso 1 1 d GD
H12I H 0.0441 0.7574 0.3517 0.222 Uiso 1 1 calc R
H12J H 0.0999 0.7119 0.3544 0.222 Uiso 1 1 calc R
C123 C 0.0050(14) 0.6784(9) 0.3679(7) 0.212(15) Uiso 1 1 d GD
H12K H -0.0324 0.6775 0.3527 0.254 Uiso 1 1 calc R
H12L H 0.0257 0.6424 0.3731 0.254 Uiso 1 1 calc R
C124 C -0.0174(14) 0.6938(13) 0.4035(7) 0.248(18) Uiso 1 1 d GD
H12M H -0.0491 0.6676 0.4173 0.373 Uiso 1 1 calc R
H12N H -0.0378 0.7294 0.3980 0.373 Uiso 1 1 calc R
H12O H 0.0199 0.6943 0.4184 0.373 Uiso 1 1 calc R
C125 C 0.0895(11) 0.7376(10) 0.2419(5) 0.143(9) Uiso 1 1 d D
H12P H 0.0482 0.7556 0.2338 0.172 Uiso 1 1 calc R
H12Q H 0.0843 0.6987 0.2439 0.172 Uiso 1 1 calc R
C126 C 0.1442(12) 0.7585(10) 0.2125(6) 0.165(11) Uiso 1 1 d GD
H12R H 0.1506 0.7976 0.2084 0.198 Uiso 1 1 calc R
H12S H 0.1858 0.7390 0.2175 0.198 Uiso 1 1 calc R
C127 C 0.1088(14) 0.7425(15) 0.1818(8) 0.28(2) Uiso 1 1 d GD
H12T H 0.1009 0.7035 0.1865 0.334 Uiso 1 1 calc R
H12U H 0.0677 0.7626 0.1766 0.334 Uiso 1 1 calc R
C128 C 0.1620(19) 0.7607(16) 0.1521(6) 0.29(2) Uiso 1 1 d GD
H12V H 0.1492 0.7541 0.1286 0.429 Uiso 1 1 calc R
H12W H 0.2021 0.7407 0.1590 0.429 Uiso 1 1 calc R
H12X H 0.1695 0.7991 0.1494 0.429 Uiso 1 1 calc R
N9 N 0.1195(9) 1.0299(9) 0.1214(6) 0.244(16) Uani 1 1 d D
C129 C 0.1386(14) 1.0481(11) 0.1556(6) 0.159(10) Uiso 1 1 d D
H12Y H 0.1495 1.0866 0.1483 0.191 Uiso 1 1 calc R
H12Z H 0.1783 1.0282 0.1645 0.191 Uiso 1 1 calc R
C130 C 0.0864(14) 1.0400(11) 0.1878(7) 0.163(11) Uiso 1 1 d .
H13C H 0.0456 1.0568 0.1780 0.195 Uiso 1 1 calc R
H13D H 0.0785 1.0011 0.1962 0.195 Uiso 1 1 calc R
C131 C 0.1000(12) 1.0617(11) 0.2214(6) 0.154(10) Uiso 1 1 d D
H13E H 0.1424 1.0469 0.2301 0.185 Uiso 1 1 calc R
H13F H 0.1050 1.1010 0.2132 0.185 Uiso 1 1 calc R
C132 C 0.0513(13) 1.0510(12) 0.2540(7) 0.187(13) Uiso 1 1 d D
H13G H 0.0652 1.0686 0.2731 0.280 Uiso 1 1 calc R
H13H H 0.0482 1.0123 0.2641 0.280 Uiso 1 1 calc R
H13I H 0.0087 1.0652 0.2462 0.280 Uiso 1 1 calc R
C133 C 0.0838(16) 0.9761(10) 0.1300(9) 0.239(19) Uiso 1 1 d GD
H13J H 0.0396 0.9846 0.1393 0.287 Uiso 1 1 calc R
H13K H 0.1047 0.9545 0.1517 0.287 Uiso 1 1 calc R
C134 C 0.0725(15) 0.9357(11) 0.1057(7) 0.27(2) Uiso 1 1 d GD
H13L H 0.0454 0.9525 0.0852 0.322 Uiso 1 1 calc R
H13M H 0.1146 0.9249 0.0950 0.322 Uiso 1 1 calc R
C135 C 0.0380(17) 0.8861(11) 0.1299(9) 0.30(2) Uiso 1 1 d GD
H13N H -0.0017 0.8959 0.1435 0.354 Uiso 1 1 calc R
H13O H 0.0671 0.8641 0.1475 0.354 Uiso 1 1 calc R
C136 C 0.022(2) 0.8580(15) 0.0987(13) 0.66(7) Uiso 1 1 d GD
H13P H 0.0005 0.8238 0.1096 0.997 Uiso 1 1 calc R
H13Q H 0.0622 0.8514 0.0849 0.997 Uiso 1 1 calc R
H13R H -0.0070 0.8810 0.0820 0.997 Uiso 1 1 calc R
C137 C 0.1795(15) 1.0392(15) 0.0944(9) 0.27(2) Uiso 1 1 d GD
H13S H 0.1608 1.0499 0.0700 0.324 Uiso 1 1 calc R
H13T H 0.1970 1.0025 0.0956 0.324 Uiso 1 1 calc R
C138 C 0.2422(14) 1.0742(16) 0.0895(10) 0.42(4) Uiso 1 1 d GD
H13U H 0.2780 1.0534 0.1026 0.508 Uiso 1 1 calc R
H13V H 0.2563 1.0860 0.0630 0.508 Uiso 1 1 calc R
C139 C 0.224(2) 1.1230(15) 0.1062(10) 1.01(13) Uiso 1 1 d GD
H13W H 0.1914 1.1441 0.0906 1.213 Uiso 1 1 calc R
H13X H 0.2019 1.1089 0.1307 1.213 Uiso 1 1 calc R
C140 C 0.274(3) 1.1613(19) 0.1113(14) 0.50(5) Uiso 1 1 d GD
H14C H 0.2561 1.1979 0.1052 0.757 Uiso 1 1 calc R
H14D H 0.3125 1.1587 0.0951 0.757 Uiso 1 1 calc R
H14E H 0.2855 1.1528 0.1371 0.757 Uiso 1 1 calc R
C141 C 0.0574(13) 1.0603(14) 0.1107(9) 0.250(18) Uiso 1 1 d GD
H14F H 0.0202 1.0454 0.1278 0.300 Uiso 1 1 calc R
H14G H 0.0475 1.0592 0.0852 0.300 Uiso 1 1 calc R
C142 C 0.072(2) 1.1172(17) 0.1135(11) 0.47(4) Uiso 1 1 d GD
H14H H 0.1181 1.1244 0.1062 0.558 Uiso 1 1 calc R
H14I H 0.0645 1.1194 0.1397 0.558 Uiso 1 1 calc R
C143 C 0.031(3) 1.1612(13) 0.0901(15) 1.19(17) Uiso 1 1 d GD
H14J H 0.0591 1.1925 0.0795 1.431 Uiso 1 1 calc R
H14K H -0.0038 1.1729 0.1062 1.431 Uiso 1 1 calc R
C144 C 0.001(3) 1.143(2) 0.0586(14) 0.54(5) Uiso 1 1 d GD
H14L H -0.0238 1.1725 0.0441 0.817 Uiso 1 1 calc R
H14M H -0.0288 1.1128 0.0689 0.817 Uiso 1 1 calc R
H14N H 0.0350 1.1310 0.0426 0.817 Uiso 1 1 calc R
N10 N 0.0103(8) 0.5121(6) 0.6575(5) 0.172(9) Uani 1 1 d D
C145 C 0.0076(11) 0.5714(7) 0.6602(6) 0.167(11) Uiso 1 1 d GD
H14O H 0.0295 0.5753 0.6823 0.200 Uiso 1 1 calc R
H14P H 0.0313 0.5935 0.6382 0.200 Uiso 1 1 calc R
C146 C -0.0616(10) 0.5918(8) 0.6626(5) 0.237(17) Uiso 1 1 d GD
H14Q H -0.0937 0.5625 0.6683 0.285 Uiso 1 1 calc R
H14R H -0.0683 0.6153 0.6804 0.285 Uiso 1 1 calc R
C147 C -0.0607(10) 0.6224(7) 0.6229(5) 0.155(10) Uiso 1 1 d GD
H14S H -0.0724 0.5976 0.6074 0.186 Uiso 1 1 calc R
H14T H -0.0158 0.6347 0.6148 0.186 Uiso 1 1 calc R
C148 C -0.1075(12) 0.6722(10) 0.6154(7) 0.248(18) Uiso 1 1 d GD
H14U H -0.1042 0.6893 0.5890 0.372 Uiso 1 1 calc R
H14V H -0.0953 0.6979 0.6296 0.372 Uiso 1 1 calc R
H14W H -0.1523 0.6606 0.6228 0.372 Uiso 1 1 calc R
C149 C 0.0031(10) 0.5049(9) 0.6191(5) 0.124(8) Uiso 1 1 d D
H14X H -0.0394 0.5203 0.6111 0.149 Uiso 1 1 calc R
H14Y H 0.0018 0.4660 0.6201 0.149 Uiso 1 1 calc R
C150 C 0.0566(13) 0.5302(12) 0.5888(6) 0.180(12) Uiso 1 1 d D
H15C H 0.0622 0.5683 0.5896 0.216 Uiso 1 1 calc R
H15D H 0.0984 0.5114 0.5945 0.216 Uiso 1 1 calc R
C151 C 0.0401(15) 0.5271(9) 0.5503(6) 0.177(12) Uiso 1 1 d D
H15E H 0.0632 0.5560 0.5321 0.213 Uiso 1 1 calc R
H15F H -0.0071 0.5336 0.5480 0.213 Uiso 1 1 calc R
C152 C 0.0583(15) 0.4724(9) 0.5404(7) 0.180(12) Uiso 1 1 d D
H15G H 0.0466 0.4733 0.5151 0.270 Uiso 1 1 calc R
H15H H 0.0345 0.4436 0.5577 0.270 Uiso 1 1 calc R
H15I H 0.1051 0.4660 0.5421 0.270 Uiso 1 1 calc R
C153 C -0.0437(12) 0.4799(11) 0.6814(5) 0.165(11) Uiso 1 1 d D
H15J H -0.0393 0.4414 0.6810 0.198 Uiso 1 1 calc R
H15K H -0.0868 0.4930 0.6730 0.198 Uiso 1 1 calc R
C154 C -0.0346(14) 0.4888(11) 0.7204(6) 0.171(11) Uiso 1 1 d D
H15L H 0.0111 0.4824 0.7268 0.205 Uiso 1 1 calc R
H15M H -0.0472 0.5258 0.7219 0.205 Uiso 1 1 calc R
C155 C -0.0786(16) 0.4489(16) 0.7455(10) 0.32(3) Uiso 1 1 d D
H15N H -0.0941 0.4228 0.7321 0.387 Uiso 1 1 calc R
H15O H -0.1168 0.4673 0.7547 0.387 Uiso 1 1 calc R
C156 C -0.039(4) 0.420(3) 0.7781(16) 0.85(10) Uiso 1 1 d D
H15P H -0.0327 0.3821 0.7769 1.270 Uiso 1 1 calc R
H15Q H -0.0629 0.4217 0.8015 1.270 Uiso 1 1 calc R
H15R H 0.0032 0.4370 0.7766 1.270 Uiso 1 1 calc R
C157 C 0.0763(11) 0.4908(12) 0.6711(8) 0.206(14) Uiso 1 1 d GD
H15S H 0.0927 0.5140 0.6865 0.247 Uiso 1 1 calc R
H15T H 0.1077 0.4919 0.6497 0.247 Uiso 1 1 calc R
C158 C 0.0706(15) 0.4319(13) 0.6945(9) 0.42(4) Uiso 1 1 d GD
H15U H 0.0817 0.4271 0.7205 0.509 Uiso 1 1 calc R
H15V H 0.0293 0.4140 0.6926 0.509 Uiso 1 1 calc R
C159 C 0.1265(15) 0.4202(12) 0.6682(8) 0.38(3) Uiso 1 1 d GD
H15W H 0.1584 0.4497 0.6628 0.461 Uiso 1 1 calc R
H15X H 0.1100 0.4160 0.6446 0.461 Uiso 1 1 calc R
C160 C 0.158(2) 0.3672(12) 0.6888(12) 0.39(3) Uiso 1 1 d GD
H16D H 0.1956 0.3583 0.6738 0.582 Uiso 1 1 calc R
H16E H 0.1261 0.3383 0.6929 0.582 Uiso 1 1 calc R
H16F H 0.1717 0.3717 0.7126 0.582 Uiso 1 1 calc R
N11 N 0.2270(10) 0.3536(7) 0.8645(6) 0.249(16) Uani 1 1 d D
C161 C 0.2560(14) 0.3882(9) 0.8293(6) 0.170(11) Uiso 1 1 d D
H16G H 0.2915 0.4101 0.8347 0.205 Uiso 1 1 calc R
H16H H 0.2225 0.4127 0.8168 0.205 Uiso 1 1 calc R
C162 C 0.2822(14) 0.3521(9) 0.8047(6) 0.163(11) Uiso 1 1 d D
H16I H 0.3227 0.3338 0.8137 0.196 Uiso 1 1 calc R
H16J H 0.2499 0.3247 0.8031 0.196 Uiso 1 1 calc R
C163 C 0.2945(15) 0.3906(10) 0.7683(6) 0.179(12) Uiso 1 1 d GD
H16K H 0.3238 0.4190 0.7715 0.215 Uiso 1 1 calc R
H16L H 0.2529 0.4078 0.7602 0.215 Uiso 1 1 calc R
C164 C 0.3249(15) 0.3642(11) 0.7378(7) 0.180(12) Uiso 1 1 d GD
H16M H 0.3080 0.3818 0.7140 0.270 Uiso 1 1 calc R
H16N H 0.3138 0.3261 0.7435 0.270 Uiso 1 1 calc R
H16O H 0.3722 0.3680 0.7363 0.270 Uiso 1 1 calc R
C165 C 0.1780(8) 0.3160(6) 0.8557(3) 0.34(3) Uiso 1 1 d GD
H16P H 0.1694 0.2852 0.8767 0.411 Uiso 1 1 calc R
H16Q H 0.1929 0.3026 0.8335 0.411 Uiso 1 1 calc R
C166 C 0.1177(8) 0.3524(6) 0.8485(3) 0.411 Uiso 1 1 d GD
H16R H 0.1313 0.3898 0.8378 0.411 Uiso 1 1 calc R
H16S H 0.0920 0.3517 0.8721 0.411 Uiso 1 1 calc R
C167 C 0.0758(8) 0.3327(7) 0.8215(4) 0.411 Uiso 1 1 d GD
H16T H 0.0332 0.3212 0.8344 0.411 Uiso 1 1 calc R
H16U H 0.0971 0.3009 0.8148 0.411 Uiso 1 1 calc R
C168 C 0.0640(8) 0.3756(7) 0.7853(4) 0.36(3) Uiso 1 1 d GD
H16V H 0.0336 0.3615 0.7707 0.535 Uiso 1 1 calc R
H16W H 0.1053 0.3839 0.7707 0.535 Uiso 1 1 calc R
H16X H 0.0457 0.4083 0.7916 0.535 Uiso 1 1 calc R
C169 C 0.2099(17) 0.3910(12) 0.8899(6) 0.225(17) Uiso 1 1 d D
H16Y H 0.1876 0.4213 0.8739 0.270 Uiso 1 1 calc R
H16Z H 0.2525 0.4053 0.8937 0.270 Uiso 1 1 calc R
C170 C 0.1721(8) 0.3856(6) 0.9282(3) 0.270 Uiso 1 1 d GD
H17C H 0.2042 0.3709 0.9466 0.270 Uiso 1 1 calc R
H17D H 0.1405 0.3565 0.9296 0.270 Uiso 1 1 calc R
C171 C 0.1335(8) 0.4293(6) 0.9444(3) 0.44(4) Uiso 1 1 d GD
H17E H 0.1110 0.4061 0.9663 0.530 Uiso 1 1 calc R
H17F H 0.1696 0.4450 0.9546 0.530 Uiso 1 1 calc R
C172 C 0.0858(8) 0.4781(7) 0.9383(3) 0.53(5) Uiso 1 1 d GD
H17G H 0.0869 0.4960 0.9590 0.800 Uiso 1 1 calc R
H17H H 0.0417 0.4655 0.9371 0.800 Uiso 1 1 calc R
H17I H 0.0989 0.5033 0.9152 0.800 Uiso 1 1 calc R
C173 C 0.2743(12) 0.3094(10) 0.8770(12) 0.29(2) Uiso 1 1 d D
H17J H 0.2846 0.2879 0.8583 0.351 Uiso 1 1 calc R
H17K H 0.2599 0.2857 0.9010 0.351 Uiso 1 1 calc R
C174 C 0.3309(8) 0.3460(6) 0.8806(3) 0.46(4) Uiso 1 1 d GD
H17L H 0.3489 0.3606 0.8551 0.550 Uiso 1 1 calc R
H17M H 0.3107 0.3768 0.8893 0.550 Uiso 1 1 calc R
C175 C 0.3899(8) 0.3291(7) 0.9039(3) 0.550 Uiso 1 1 d GD
H17N H 0.3975 0.3558 0.9188 0.550 Uiso 1 1 calc R
H17O H 0.4293 0.3268 0.8876 0.550 Uiso 1 1 calc R
C176 C 0.3749(8) 0.2736(7) 0.9297(4) 0.550 Uiso 1 1 d GD
H17P H 0.4107 0.2627 0.9459 0.687 Uiso 1 1 calc R
H17Q H 0.3700 0.2471 0.9147 0.687 Uiso 1 1 calc R
H17R H 0.3346 0.2759 0.9447 0.687 Uiso 1 1 calc R
N12 N 0.5394(9) 1.0865(6) 0.1430(5) 0.46(2) Uani 1 1 d D
C177 C 0.5547(13) 1.0288(8) 0.1614(6) 0.180(12) Uiso 1 1 d D
H17S H 0.5813 1.0120 0.1438 0.215 Uiso 1 1 calc R
H17T H 0.5138 1.0085 0.1682 0.215 Uiso 1 1 calc R
C178 C 0.5915(13) 1.0266(9) 0.1959(6) 0.161(11) Uiso 1 1 d D
H17U H 0.5695 1.0511 0.2101 0.194 Uiso 1 1 calc R
H17V H 0.6357 1.0407 0.1880 0.194 Uiso 1 1 calc R
C179 C 0.5982(18) 0.9714(11) 0.2222(8) 0.239(17) Uiso 1 1 d D
H17W H 0.6251 0.9486 0.2087 0.286 Uiso 1 1 calc R
H17X H 0.5544 0.9553 0.2269 0.286 Uiso 1 1 calc R
C180 C 0.6270(19) 0.9669(16) 0.2599(9) 0.28(2) Uiso 1 1 d D
H18C H 0.6269 0.9293 0.2734 0.415 Uiso 1 1 calc R
H18D H 0.6007 0.9883 0.2743 0.415 Uiso 1 1 calc R
H18E H 0.6716 0.9801 0.2561 0.415 Uiso 1 1 calc R
C181 C 0.5140(16) 1.1391(10) 0.1491(9) 0.244(18) Uiso 1 1 d D
H18F H 0.4973 1.1575 0.1252 0.293 Uiso 1 1 calc R
H18G H 0.5531 1.1591 0.1519 0.293 Uiso 1 1 calc R
C182 C 0.4645(17) 1.1510(10) 0.1778(9) 0.29(2) Uiso 1 1 d D
H18H H 0.4843 1.1484 0.2017 0.350 Uiso 1 1 calc R
H18I H 0.4278 1.1258 0.1816 0.350 Uiso 1 1 calc R
C183 C 0.4416(16) 1.2089(12) 0.1620(10) 0.255(19) Uiso 1 1 d D
H18J H 0.4386 1.2152 0.1349 0.306 Uiso 1 1 calc R
H18K H 0.3985 1.2159 0.1734 0.306 Uiso 1 1 calc R
C184 C 0.494(3) 1.245(2) 0.171(3) 0.83(10) Uiso 1 1 d D
H18L H 0.4810 1.2830 0.1627 1.238 Uiso 1 1 calc R
H18M H 0.5355 1.2387 0.1592 1.238 Uiso 1 1 calc R
H18N H 0.4971 1.2375 0.1982 1.238 Uiso 1 1 calc R
C185 C 0.5114(17) 1.0602(12) 0.1148(5) 0.27(2) Uiso 1 1 d D
H18O H 0.4637 1.0576 0.1196 0.322 Uiso 1 1 calc R
H18P H 0.5292 1.0233 0.1177 0.322 Uiso 1 1 calc R
C186 C 0.5271(11) 1.0915(8) 0.0751(4) 0.295 Uiso 1 1 d GD
H18Q H 0.5724 1.0852 0.0664 0.322 Uiso 1 1 calc R
H18R H 0.5194 1.1305 0.0725 0.322 Uiso 1 1 calc R
C187 C 0.4772(16) 1.066(2) 0.0543(19) 1.00(13) Uiso 1 1 d D
H18S H 0.4939 1.0673 0.0286 1.197 Uiso 1 1 calc R
H18T H 0.4685 1.0286 0.0670 1.197 Uiso 1 1 calc R
C188 C 0.4146(16) 1.1012(19) 0.0549(13) 0.37(3) Uiso 1 1 d D
H18U H 0.3892 1.0987 0.0340 0.553 Uiso 1 1 calc R
H18V H 0.4266 1.1386 0.0529 0.553 Uiso 1 1 calc R
H18W H 0.3887 1.0882 0.0780 0.553 Uiso 1 1 calc R
C189 C 0.6003(12) 1.1120(11) 0.1236(10) 0.40(3) Uiso 1 1 d D
H18X H 0.6155 1.1362 0.1387 0.478 Uiso 1 1 calc R
H18Y H 0.5881 1.1351 0.0999 0.478 Uiso 1 1 calc R
C190 C 0.6582(11) 1.0790(9) 0.1149(4) 0.66(7) Uiso 1 1 d GD
H19C H 0.6651 1.0494 0.1366 0.797 Uiso 1 1 calc R
H19D H 0.6973 1.1017 0.1103 0.797 Uiso 1 1 calc R
C191 C 0.6500(18) 1.0552(14) 0.0810(7) 0.42(4) Uiso 1 1 d D
H19E H 0.6907 1.0379 0.0736 0.499 Uiso 1 1 calc R
H19F H 0.6362 1.0829 0.0597 0.499 Uiso 1 1 calc R
C192 C 0.5957(10) 1.0131(9) 0.0957(4) 0.499 Uiso 1 1 d GD
H19G H 0.6011 0.9835 0.0829 0.624 Uiso 1 1 calc R
H19H H 0.5531 1.0301 0.0911 0.624 Uiso 1 1 calc R
H19I H 0.5988 0.9992 0.1223 0.624 Uiso 1 1 calc R
N13 N 0.3517(10) 0.8065(7) 0.0674(4) 0.30(2) Uani 1 1 d D
C193 C 0.2962(17) 0.8461(12) 0.0552(14) 0.81(10) Uiso 1 1 d GD
H19J H 0.2663 0.8465 0.0771 0.978 Uiso 1 1 calc R
H19K H 0.2715 0.8322 0.0374 0.978 Uiso 1 1 calc R
C194 C 0.316(2) 0.9052(13) 0.0370(13) 0.73(8) Uiso 1 1 d GD
H19L H 0.3310 0.9020 0.0118 0.870 Uiso 1 1 calc R
H19M H 0.3558 0.9087 0.0494 0.870 Uiso 1 1 calc R
C195 C 0.289(3) 0.9643(13) 0.0294(10) 1.08(15) Uiso 1 1 d GD
H19N H 0.3115 0.9791 0.0050 1.300 Uiso 1 1 calc R
H19O H 0.2440 0.9587 0.0238 1.300 Uiso 1 1 calc R
C196 C 0.281(3) 1.0160(12) 0.0449(13) 0.41(4) Uiso 1 1 d GD
H19P H 0.2587 1.0437 0.0272 0.619 Uiso 1 1 calc R
H19Q H 0.3233 1.0289 0.0489 0.619 Uiso 1 1 calc R
H19R H 0.2544 1.0079 0.0684 0.619 Uiso 1 1 calc R
C197 C 0.3552(15) 0.7773(8) 0.1072(5) 0.255(19) Uiso 1 1 d GD
H19S H 0.3243 0.7472 0.1120 0.306 Uiso 1 1 calc R
H19T H 0.3397 0.8021 0.1229 0.306 Uiso 1 1 calc R
C198 C 0.4221(16) 0.7543(17) 0.1204(9) 0.43(4) Uiso 1 1 d GD
H19U H 0.4516 0.7847 0.1189 0.510 Uiso 1 1 calc R
H19V H 0.4404 0.7330 0.1029 0.510 Uiso 1 1 calc R
C199 C 0.422(3) 0.7186(18) 0.1601(9) 1.5(2) Uiso 1 1 d GD
H19W H 0.4286 0.7407 0.1781 1.832 Uiso 1 1 calc R
H19X H 0.4565 0.6911 0.1617 1.832 Uiso 1 1 calc R
C200 C 0.354(3) 0.6913(14) 0.1682(7) 0.79(9) Uiso 1 1 d GD
H20D H 0.3508 0.6688 0.1933 1.187 Uiso 1 1 calc R
H20E H 0.3476 0.6691 0.1504 1.187 Uiso 1 1 calc R
H20F H 0.3195 0.7190 0.1661 1.187 Uiso 1 1 calc R
C201 C 0.333(2) 0.7631(11) 0.0475(7) 0.51(5) Uiso 1 1 d RD
H20G H 0.2950 0.7770 0.0330 0.613 Uiso 1 1 calc R
H20H H 0.3692 0.7594 0.0295 0.613 Uiso 1 1 calc R
C202 C 0.316(3) 0.7070(12) 0.0697(10) 0.37(3) Uiso 1 1 d GD
H20I H 0.2707 0.7089 0.0805 0.446 Uiso 1 1 calc R
H20J H 0.3443 0.6989 0.0905 0.446 Uiso 1 1 calc R
C203 C 0.319(2) 0.6576(12) 0.0518(12) 0.45(4) Uiso 1 1 d GD
H20K H 0.3632 0.6423 0.0545 0.535 Uiso 1 1 calc R
H20L H 0.2888 0.6305 0.0669 0.535 Uiso 1 1 calc R
C204 C 0.304(3) 0.663(2) 0.0113(13) 0.48(4) Uiso 1 1 d GD
H20M H 0.3049 0.6280 0.0053 0.722 Uiso 1 1 calc R
H20N H 0.3359 0.6866 -0.0047 0.722 Uiso 1 1 calc R
H20O H 0.2603 0.6793 0.0075 0.722 Uiso 1 1 calc R
C205 C 0.4204(12) 0.8209(11) 0.0501(9) 0.208(15) Uiso 1 1 d D
H20P H 0.4513 0.7933 0.0622 0.250 Uiso 1 1 calc R
H20Q H 0.4218 0.8198 0.0236 0.250 Uiso 1 1 calc R
C206 C 0.443(2) 0.8759(12) 0.0534(12) 0.36(3) Uiso 1 1 d D
H20R H 0.4858 0.8677 0.0638 0.435 Uiso 1 1 calc R
H20S H 0.4139 0.8829 0.0742 0.435 Uiso 1 1 calc R
C207 C 0.453(3) 0.9330(18) 0.029(2) 1.4(2) Uiso 1 1 d D
H20T H 0.4663 0.9297 0.0035 1.624 Uiso 1 1 calc R
H20U H 0.4108 0.9523 0.0281 1.624 Uiso 1 1 calc R
C208 C 0.504(2) 0.9674(19) 0.0416(12) 0.34(3) Uiso 1 1 d D
H20V H 0.5196 0.9954 0.0205 0.514 Uiso 1 1 calc R
H20W H 0.5402 0.9446 0.0513 0.514 Uiso 1 1 calc R
H20X H 0.4836 0.9841 0.0609 0.514 Uiso 1 1 calc R
N14 N 0.2860(9) 0.6979(8) 0.8914(6) 0.248(16) Uani 1 1 d D
C209 C 0.3463(13) 0.6680(13) 0.9043(9) 0.26(2) Uiso 1 1 d GD
H20Y H 0.3380 0.6444 0.9291 0.310 Uiso 1 1 calc R
H20Z H 0.3815 0.6932 0.9054 0.310 Uiso 1 1 calc R
C210 C 0.3647(17) 0.6350(13) 0.8757(8) 0.27(2) Uiso 1 1 d GD
H21C H 0.3560 0.6557 0.8506 0.325 Uiso 1 1 calc R
H21D H 0.3388 0.6017 0.8809 0.325 Uiso 1 1 calc R
C211 C 0.4375(18) 0.6212(13) 0.8779(9) 0.36(3) Uiso 1 1 d GD
H21E H 0.4331 0.5848 0.8734 0.431 Uiso 1 1 calc R
H21F H 0.4365 0.6146 0.9052 0.431 Uiso 1 1 calc R
C212 C 0.5124(18) 0.622(2) 0.8726(16) 0.88(11) Uiso 1 1 d GD
H21G H 0.5303 0.5909 0.8899 1.322 Uiso 1 1 calc R
H21H H 0.5288 0.6549 0.8773 1.322 Uiso 1 1 calc R
H21I H 0.5256 0.6192 0.8472 1.322 Uiso 1 1 calc R
C213 C 0.2283(15) 0.6637(14) 0.9048(11) 0.30(2) Uiso 1 1 d GD
H21J H 0.2209 0.6415 0.8868 0.359 Uiso 1 1 calc R
H21K H 0.1896 0.6868 0.9062 0.359 Uiso 1 1 calc R
C214 C 0.237(2) 0.6264(18) 0.9434(10) 0.60(6) Uiso 1 1 d GD
H21L H 0.1997 0.6351 0.9594 0.714 Uiso 1 1 calc R
H21M H 0.2760 0.6393 0.9524 0.714 Uiso 1 1 calc R
C215 C 0.242(3) 0.5642(19) 0.9531(14) 0.81(10) Uiso 1 1 d GD
H21N H 0.2607 0.5491 0.9323 0.975 Uiso 1 1 calc R
H21O H 0.2660 0.5501 0.9757 0.975 Uiso 1 1 calc R
C216 C 0.168(3) 0.5587(19) 0.9596(13) 0.53(5) Uiso 1 1 d GD
H21P H 0.1565 0.5207 0.9650 0.795 Uiso 1 1 calc R
H21Q H 0.1473 0.5777 0.9374 0.795 Uiso 1 1 calc R
H21R H 0.1531 0.5743 0.9805 0.795 Uiso 1 1 calc R
C217 C 0.2556(17) 0.7182(13) 0.8550(7) 0.60(7) Uiso 1 1 d GD
H21S H 0.2131 0.7365 0.8570 0.725 Uiso 1 1 calc R
H21T H 0.2536 0.6911 0.8398 0.725 Uiso 1 1 calc R
C218 C 0.3135(12) 0.7563(11) 0.8441(6) 0.228(16) Uiso 1 1 d GD
H21U H 0.3159 0.7814 0.8608 0.274 Uiso 1 1 calc R
H21V H 0.3554 0.7369 0.8428 0.274 Uiso 1 1 calc R
C219 C 0.2923(13) 0.7839(11) 0.8063(6) 0.27(2) Uiso 1 1 d GD
H21W H 0.3044 0.7613 0.7885 0.325 Uiso 1 1 calc R
H21X H 0.2445 0.7884 0.8074 0.325 Uiso 1 1 calc R
C220 C 0.3234(16) 0.8376(11) 0.7932(7) 0.242(17) Uiso 1 1 d GD
H22C H 0.3104 0.8539 0.7682 0.364 Uiso 1 1 calc R
H22D H 0.3707 0.8334 0.7927 0.364 Uiso 1 1 calc R
H22E H 0.3094 0.8608 0.8100 0.364 Uiso 1 1 calc R
C221 C 0.2775(14) 0.7339(10) 0.9189(6) 0.230(17) Uiso 1 1 d GD
H22F H 0.3194 0.7524 0.9176 0.276 Uiso 1 1 calc R
H22G H 0.2731 0.7094 0.9436 0.276 Uiso 1 1 calc R
C222 C 0.2246(14) 0.7772(10) 0.9191(6) 0.276 Uiso 1 1 d RD
H22H H 0.2106 0.7794 0.9447 0.276 Uiso 1 1 calc R
H22I H 0.1862 0.7694 0.9066 0.276 Uiso 1 1 calc R
C223 C 0.257(2) 0.8314(13) 0.8974(10) 0.276 Uiso 1 1 d GD
H22J H 0.3024 0.8258 0.8879 0.276 Uiso 1 1 calc R
H22K H 0.2316 0.8504 0.8768 0.276 Uiso 1 1 calc R
C224 C 0.255(3) 0.860(2) 0.9296(13) 0.49(5) Uiso 1 1 d GD
H22L H 0.2601 0.8988 0.9198 0.590 Uiso 1 1 calc R
H22M H 0.2903 0.8467 0.9457 0.590 Uiso 1 1 calc R
H22N H 0.2132 0.8534 0.9438 0.590 Uiso 1 1 calc R
O301 O 0.8086(14) 0.8302(15) 0.4841(9) 0.40(2) Uiso 1 1 d GD
C302 C 0.773(2) 0.7880(13) 0.5154(11) 0.477 Uiso 1 1 d GD
H30C H 0.7598 0.7571 0.5058 0.477 Uiso 1 1 calc R
H30D H 0.8023 0.7749 0.5357 0.477 Uiso 1 1 calc R
C303 C 0.7132(19) 0.817(2) 0.5293(10) 0.51(5) Uiso 1 1 d GD
H30E H 0.7149 0.8178 0.5557 0.613 Uiso 1 1 calc R
H30F H 0.6722 0.7998 0.5256 0.613 Uiso 1 1 calc R
C304 C 0.7215(16) 0.8734(17) 0.5035(11) 0.42(4) Uiso 1 1 d GD
H30G H 0.6815 0.8811 0.4900 0.507 Uiso 1 1 calc R
H30H H 0.7223 0.8992 0.5197 0.507 Uiso 1 1 calc R
C305 C 0.7792(19) 0.8875(13) 0.4745(9) 0.27(2) Uiso 1 1 d GD
H30I H 0.8080 0.9150 0.4796 0.324 Uiso 1 1 calc R
H30J H 0.7655 0.8979 0.4489 0.324 Uiso 1 1 calc R
O311 O 0.2371(10) 0.4302(8) 0.4466(6) 0.202(9) Uiso 1 1 d GD
C312 C 0.2769(14) 0.3789(10) 0.4612(7) 0.30(2) Uiso 1 1 d GD
H31C H 0.3102 0.3860 0.4775 0.364 Uiso 1 1 calc R
H31D H 0.2484 0.3498 0.4752 0.364 Uiso 1 1 calc R
C313 C 0.3084(14) 0.3642(11) 0.4270(11) 0.37(3) Uiso 1 1 d GD
H31E H 0.2912 0.3301 0.4234 0.444 Uiso 1 1 calc R
H31F H 0.3562 0.3613 0.4281 0.444 Uiso 1 1 calc R
C314 C 0.2886(15) 0.4121(13) 0.3962(6) 0.30(2) Uiso 1 1 d GD
H31G H 0.3274 0.4349 0.3881 0.356 Uiso 1 1 calc R
H31H H 0.2774 0.3977 0.3749 0.356 Uiso 1 1 calc R
C315 C 0.2333(14) 0.4481(10) 0.4047(6) 0.256(19) Uiso 1 1 d GD
H31I H 0.1915 0.4390 0.3961 0.307 Uiso 1 1 calc R
H31J H 0.2427 0.4867 0.3952 0.307 Uiso 1 1 calc R
O321 O 0.2909(13) 1.2215(15) 0.3625(8) 0.43(2) Uiso 1 1 d GD
C322 C 0.3160(17) 1.2784(15) 0.3605(9) 0.37(3) Uiso 1 1 d GD
H32D H 0.3429 1.2786 0.3816 0.440 Uiso 1 1 calc R
H32E H 0.2792 1.3037 0.3614 0.440 Uiso 1 1 calc R
C323 C 0.3574(16) 1.2948(11) 0.3233(10) 0.31(2) Uiso 1 1 d GD
H32F H 0.3383 1.3276 0.3081 0.375 Uiso 1 1 calc R
H32G H 0.4019 1.3034 0.3284 0.375 Uiso 1 1 calc R
C324 C 0.3611(14) 1.2510(16) 0.3012(7) 0.27(2) Uiso 1 1 d GD
H32H H 0.4062 1.2380 0.2980 0.330 Uiso 1 1 calc R
H32I H 0.3434 1.2636 0.2766 0.330 Uiso 1 1 calc R
C325 C 0.3179(16) 1.2071(11) 0.3263(10) 0.33(3) Uiso 1 1 d GD
H32J H 0.2810 1.2002 0.3123 0.401 Uiso 1 1 calc R
H32K H 0.3437 1.1735 0.3324 0.401 Uiso 1 1 calc R
O331 O 0.4104(11) 0.7817(9) 0.9225(5) 0.288(14) Uiso 1 1 d G
C332 C 0.3846(10) 0.7951(8) 0.9593(6) 0.124(8) Uiso 1 1 d G
H33C H 0.3394 0.7824 0.9655 0.149 Uiso 1 1 calc R
H33D H 0.3849 0.8344 0.9571 0.149 Uiso 1 1 calc R
C333 C 0.4290(13) 0.7670(11) 0.9896(5) 0.77(9) Uiso 1 1 d G
H33E H 0.4489 0.7939 1.0008 0.921 Uiso 1 1 calc R
H33F H 0.4034 0.7419 1.0092 0.921 Uiso 1 1 calc R
C334 C 0.4822(12) 0.7363(11) 0.9716(8) 0.238(17) Uiso 1 1 d G
H33G H 0.5256 0.7495 0.9749 0.286 Uiso 1 1 calc R
H33H H 0.4801 0.6976 0.9833 0.286 Uiso 1 1 calc R
C335 C 0.4707(13) 0.7453(12) 0.9302(7) 0.80(9) Uiso 1 1 d G
H33I H 0.4636 0.7106 0.9235 0.965 Uiso 1 1 calc R
H33J H 0.5090 0.7626 0.9151 0.965 Uiso 1 1 calc R
Ta01 Ta 0.19938(3) 0.86028(3) 0.362184(18) 0.05971(17) Uani 1 1 d .
Ta02 Ta 0.30067(3) 0.75796(2) 0.352876(17) 0.05724(16) Uani 1 1 d .
Ta03 Ta 0.25316(3) 0.85694(2) 0.444088(17) 0.05605(16) Uani 1 1 d .
Ta04 Ta 0.35662(3) 0.75267(2) 0.434262(17) 0.05514(16) Uani 1 1 d .
Ta05 Ta 0.19292(3) 0.74525(3) 0.423818(18) 0.05939(17) Uani 1 1 d .
Ta06 Ta 0.36039(3) 0.86877(2) 0.373467(17) 0.05498(16) Uani 1 1 d .
OA01 O 0.2770(4) 0.8053(3) 0.4016(2) 0.048(2) Uani 1 1 d .
OB01 O 0.1951(5) 0.8897(4) 0.4077(3) 0.067(3) Uani 1 1 d .
OB02 O 0.2343(5) 0.8105(4) 0.3315(2) 0.058(3) Uani 1 1 d .
OB03 O 0.3587(5) 0.7228(3) 0.3914(3) 0.061(3) Uani 1 1 d .
OB04 O 0.3207(4) 0.8008(3) 0.4690(2) 0.052(2) Uani 1 1 d .
OB05 O 0.1923(4) 0.7940(4) 0.4600(3) 0.059(3) Uani 1 1 d .
OB06 O 0.2716(4) 0.7117(3) 0.4517(2) 0.053(2) Uani 1 1 d .
OB07 O 0.2298(5) 0.7156(3) 0.3834(3) 0.059(3) Uani 1 1 d .
OB08 O 0.1460(4) 0.8008(4) 0.3918(3) 0.063(3) Uani 1 1 d .
OB09 O 0.3625(5) 0.8179(4) 0.3402(3) 0.059(3) Uani 1 1 d .
OB0A O 0.2824(5) 0.8996(3) 0.3486(2) 0.054(2) Uani 1 1 d .
OB0B O 0.4070(4) 0.8139(3) 0.4084(2) 0.054(2) Uani 1 1 d .
OB0C O 0.3257(4) 0.8948(3) 0.4168(3) 0.054(2) Uani 1 1 d .
OC01 O 0.1427(5) 0.8999(4) 0.3340(3) 0.072(3) Uani 1 1 d .
OC02 O 0.3184(5) 0.7221(4) 0.3171(3) 0.069(3) Uani 1 1 d .
OC03 O 0.2360(5) 0.8911(4) 0.4818(3) 0.068(3) Uani 1 1 d .
OC04 O 0.4108(5) 0.7114(4) 0.4636(2) 0.061(3) Uani 1 1 d .
OC05 O 0.1291(5) 0.6977(4) 0.4453(3) 0.071(3) Uani 1 1 d .
OC06 O 0.4232(5) 0.9155(4) 0.3525(3) 0.066(3) Uani 1 1 d .
Ta11 Ta 0.16467(3) 0.67203(2) 0.549567(17) 0.05372(15) Uani 1 1 d .
Ta12 Ta 0.20936(3) 0.79038(2) 0.570328(17) 0.05658(16) Uani 1 1 d .
Ta13 Ta 0.27935(3) 0.71981(2) 0.643607(17) 0.05824(16) Uani 1 1 d .
Ta14 Ta 0.23734(3) 0.60392(2) 0.621784(18) 0.05866(16) Uani 1 1 d .
Ta15 Ta 0.12245(3) 0.69993(3) 0.629770(18) 0.06180(17) Uani 1 1 d .
Ta16 Ta 0.32253(3) 0.69570(2) 0.562223(17) 0.05473(16) Uani 1 1 d .
OA11 O 0.2216(4) 0.6978(3) 0.5938(2) 0.051(2) Uani 1 1 d .
OB11 O 0.2569(4) 0.7906(3) 0.6122(2) 0.055(2) Uani 1 1 d .
OB12 O 0.2789(4) 0.6407(3) 0.6566(2) 0.052(2) Uani 1 1 d .
OB13 O 0.1887(4) 0.6025(4) 0.5782(3) 0.058(3) Uani 1 1 d .
OB14 O 0.1660(4) 0.7546(3) 0.5328(2) 0.052(2) Uani 1 1 d .
OB15 O 0.2933(4) 0.7723(3) 0.5435(2) 0.051(2) Uani 1 1 d .
OB16 O 0.3144(4) 0.6210(3) 0.5882(2) 0.050(2) Uani 1 1 d .
OB17 O 0.1524(5) 0.6227(4) 0.6464(2) 0.060(3) Uani 1 1 d .
OB18 O 0.1309(4) 0.7736(4) 0.6020(2) 0.058(3) Uani 1 1 d .
OB19 O 0.2574(4) 0.6787(3) 0.5271(2) 0.054(2) Uani 1 1 d .
OB1A O 0.3505(4) 0.7145(3) 0.6061(2) 0.053(2) Uani 1 1 d .
OB1B O 0.1875(5) 0.7152(4) 0.6628(3) 0.068(3) Uani 1 1 d .
OB1C O 0.0953(4) 0.6804(3) 0.5851(2) 0.055(2) Uani 1 1 d .
OC11 O 0.1235(4) 0.6553(4) 0.5115(3) 0.061(3) Uani 1 1 d .
OC12 O 0.2003(5) 0.8612(3) 0.5476(3) 0.062(3) Uani 1 1 d .
OC13 O 0.3206(5) 0.7359(4) 0.6803(3) 0.070(3) Uani 1 1 d .
OC14 O 0.2456(5) 0.5342(4) 0.6435(3) 0.067(3) Uani 1 1 d .
OC15 O 0.0471(5) 0.6999(4) 0.6575(3) 0.074(3) Uani 1 1 d .
OC16 O 0.3980(4) 0.6980(4) 0.5334(3) 0.060(3) Uani 1 1 d .
Ta21 Ta 0.33298(4) 0.82246(3) 0.224945(19) 0.0764(2) Uani 1 1 d .
Ta22 Ta 0.23836(4) 0.93063(3) 0.23607(2) 0.0793(2) Uani 1 1 d .
Ta23 Ta 0.33640(5) 1.01088(4) 0.17493(2) 0.0934(3) Uani 1 1 d .
Ta24 Ta 0.43076(4) 0.90334(4) 0.16366(2) 0.0871(2) Uani 1 1 d .
Ta25 Ta 0.26829(5) 0.90232(4) 0.15374(2) 0.0962(3) Uani 1 1 d .
Ta26 Ta 0.40263(4) 0.93094(3) 0.246313(19) 0.0711(2) Uani 1 1 d .
OA21 O 0.3323(5) 0.9114(4) 0.2088(3) 0.072(3) Uani 1 1 d .
OB21 O 0.4089(6) 0.8297(4) 0.1940(3) 0.081(3) Uani 1 1 d .
OB22 O 0.3863(5) 0.8468(4) 0.2655(3) 0.065(3) Uani 1 1 d .
OB23 O 0.2531(5) 0.8482(4) 0.2570(2) 0.065(3) Uani 1 1 d .
OB24 O 0.2783(6) 0.8286(5) 0.1859(3) 0.088(4) Uani 1 1 d .
OB25 O 0.4633(5) 0.9132(4) 0.2117(3) 0.079(3) Uani 1 1 d .
OB26 O 0.3114(5) 0.9340(4) 0.2749(3) 0.071(3) Uani 1 1 d .
OB27 O 0.2024(6) 0.9127(5) 0.1957(3) 0.093(4) Uani 1 1 d .
OB28 O 0.3572(6) 0.8936(5) 0.1361(3) 0.093(4) Uani 1 1 d .
OB29 O 0.2611(6) 1.0010(4) 0.2120(3) 0.089(4) Uani 1 1 d .
OB2A O 0.3864(6) 1.0011(4) 0.2200(3) 0.080(3) Uani 1 1 d .
OB2B O 0.4128(6) 0.9788(5) 0.1535(3) 0.101(4) Uani 1 1 d .
OB2C O 0.2817(6) 0.9805(5) 0.1451(3) 0.099(4) Uani 1 1 d .
OC21 O 0.3299(6) 0.7504(4) 0.2491(3) 0.084(3) Uani 1 1 d .
OC22 O 0.1680(6) 0.9373(4) 0.2671(3) 0.081(3) Uani 1 1 d .
OC23 O 0.3359(7) 1.0785(5) 0.1545(3) 0.111(5) Uani 1 1 d .
OC24 O 0.5015(6) 0.8953(6) 0.1352(3) 0.104(4) Uani 1 1 d .
OC25 O 0.2196(7) 0.8938(6) 0.1180(3) 0.120(5) Uani 1 1 d .
OC26 O 0.4506(5) 0.9372(4) 0.2849(3) 0.078(3) Uani 1 1 d .
Ta31 Ta 0.07156(4) 0.62128(3) 0.75389(2) 0.0779(2) Uani 1 1 d .
Ta32 Ta 0.23626(5) 0.53982(4) 0.83208(2) 0.0932(3) Uani 1 1 d .
Ta33 Ta 0.11208(5) 0.62813(4) 0.83771(2) 0.0976(3) Uani 1 1 d .
Ta34 Ta 0.19547(4) 0.53275(3) 0.74854(2) 0.0747(2) Uani 1 1 d .
Ta35 Ta 0.08173(5) 0.50807(4) 0.81723(2) 0.0988(3) Uani 1 1 d .
Ta36 Ta 0.22639(4) 0.65335(3) 0.76956(2) 0.0726(2) Uani 1 1 d .
OA31 O 0.1588(5) 0.5851(4) 0.7850(3) 0.069(3) Uani 1 1 d .
OB31 O 0.1476(5) 0.6771(4) 0.7354(3) 0.067(3) Uani 1 1 d .
OB32 O 0.0559(6) 0.6559(5) 0.7928(3) 0.083(3) Uani 1 1 d .
OB33 O 0.0312(5) 0.5550(4) 0.7785(3) 0.082(3) Uani 1 1 d .
OB34 O 0.1249(5) 0.5804(4) 0.7184(2) 0.061(3) Uani 1 1 d .
OB36 O 0.2494(5) 0.6046(4) 0.7307(3) 0.064(3) Uani 1 1 d .
OB37 O 0.1801(5) 0.6794(4) 0.8062(3) 0.077(3) Uani 1 1 d .
OB38 O 0.0628(6) 0.5609(5) 0.8468(3) 0.099(4) Uani 1 1 d .
OB39 O 0.2561(6) 0.5119(4) 0.7855(3) 0.085(4) Uani 1 1 d .
OB3A O 0.2809(6) 0.6071(4) 0.8012(3) 0.080(3) Uani 1 1 d .
OB3B O 0.1617(7) 0.4922(5) 0.8409(3) 0.104(4) Uani 1 1 d .
OB3C O 0.1841(7) 0.5863(5) 0.8586(3) 0.098(4) Uani 1 1 d .
OC31 O 0.0131(5) 0.6535(4) 0.7200(3) 0.077(3) Uani 1 1 d .
OC32 O 0.2950(7) 0.5080(6) 0.8619(3) 0.116(5) Uani 1 1 d .
OC33 O 0.0802(8) 0.6615(7) 0.8714(3) 0.135(6) Uani 1 1 d .
OC34 O 0.2300(6) 0.5014(4) 0.7110(3) 0.079(3) Uani 1 1 d .
OC35 O 0.0296(8) 0.4533(6) 0.8368(4) 0.129(5) Uani 1 1 d .
OB35 O 0.1287(6) 0.4861(4) 0.7733(3) 0.080(3) Uani 1 1 d .
OC36 O 0.2795(5) 0.7100(4) 0.7467(3) 0.075(3) Uani 1 1 d .
O404 O 0.1948(19) 1.0033(15) 0.7028(9) 0.352(18) Uiso 1 1 d .

loop_
_atom_site_aniso_label
_atom_site_aniso_U_11
_atom_site_aniso_U_22
_atom_site_aniso_U_33
_atom_site_aniso_U_23
_atom_site_aniso_U_13
_atom_site_aniso_U_12
N1 0.060(8) 0.032(6) 0.105(9) -0.036(6) -0.003(7) 0.003(5)
N2 0.052(8) 0.099(11) 0.095(10) -0.030(8) 0.017(7) 0.025(8)
N3 0.088(11) 0.067(9) 0.111(11) -0.042(8) -0.011(8) 0.023(8)
N4 0.055(9) 0.073(9) 0.169(14) -0.067(9) -0.029(9) 0.013(7)
N5 0.069(10) 0.077(10) 0.118(11) -0.027(8) 0.011(8) 0.028(8)
N6 0.070(10) 0.076(10) 0.26(2) -0.068(11) -0.094(12) 0.023(8)
N7 0.059(9) 0.081(10) 0.137(12) -0.049(9) -0.021(8) 0.020(8)
N8 0.091(13) 0.136(16) 0.207(19) -0.079(14) -0.066(13) 0.009(12)
N9 0.15(2) 0.36(4) 0.19(2) 0.00(3) -0.077(19) 0.10(3)
N10 0.126(16) 0.106(14) 0.33(3) -0.121(16) -0.112(17) 0.049(12)
N11 0.17(3) 0.14(2) 0.40(5) 0.03(3) -0.04(3) 0.03(2)
N12 0.53(3) 0.26(3) 0.50(4) 0.27(2) -0.44(3) -0.32(2)
N13 0.57(6) 0.26(3) 0.059(13) -0.015(15) -0.04(2) -0.21(4)
N14 0.12(2) 0.134(19) 0.52(5) -0.14(3) 0.02(3) -0.035(17)
Ta01 0.0513(4) 0.0573(4) 0.0749(4) -0.0234(3) -0.0091(3) 0.0098(3)
Ta02 0.0556(4) 0.0502(3) 0.0708(4) -0.0231(3) -0.0076(3) 0.0048(3)
Ta03 0.0524(4) 0.0473(3) 0.0734(4) -0.0240(3) -0.0042(3) 0.0025(3)
Ta04 0.0512(4) 0.0454(3) 0.0717(4) -0.0190(3) -0.0070(3) 0.0053(3)
Ta05 0.0534(4) 0.0562(4) 0.0744(4) -0.0258(3) -0.0057(3) -0.0071(3)
Ta06 0.0515(4) 0.0452(3) 0.0704(4) -0.0176(3) -0.0042(3) 0.0030(3)
OA01 0.045(5) 0.040(5) 0.065(5) -0.025(4) -0.007(4) 0.008(4)
OB01 0.063(7) 0.048(6) 0.092(7) -0.025(5) 0.003(5) 0.009(5)
OB02 0.056(6) 0.056(6) 0.064(6) -0.015(5) -0.007(5) 0.000(5)
OB03 0.057(6) 0.032(5) 0.094(7) -0.019(5) 0.011(5) -0.003(4)
OB04 0.054(6) 0.041(5) 0.063(5) -0.012(4) -0.003(4) -0.008(4)
OB05 0.046(6) 0.051(6) 0.087(7) -0.026(5) -0.012(5) -0.004(5)
OB06 0.053(6) 0.040(5) 0.074(6) -0.031(4) 0.000(5) -0.004(4)
OB07 0.059(6) 0.038(5) 0.083(6) -0.014(4) -0.021(5) 0.000(5)
OB08 0.044(6) 0.074(7) 0.083(6) -0.040(5) -0.015(5) 0.011(5)
OB09 0.057(6) 0.047(5) 0.075(6) -0.015(5) -0.004(5) 0.000(5)
OB0A 0.061(6) 0.051(5) 0.053(5) -0.020(4) -0.006(4) 0.004(5)
OB0B 0.043(5) 0.041(5) 0.082(6) -0.022(4) -0.011(5) 0.001(4)
OB0C 0.043(5) 0.032(5) 0.088(6) -0.017(4) -0.004(5) -0.004(4)
OC01 0.059(7) 0.078(7) 0.085(7) -0.032(6) -0.016(5) 0.017(6)
OC02 0.069(7) 0.073(7) 0.066(6) -0.019(5) -0.003(5) -0.001(6)
OC03 0.069(7) 0.061(6) 0.077(7) -0.023(5) -0.005(5) -0.013(5)
OC04 0.067(7) 0.050(6) 0.068(6) -0.014(5) -0.011(5) 0.010(5)
OC05 0.067(7) 0.062(6) 0.094(7) -0.038(5) 0.008(6) -0.024(5)
OC06 0.053(6) 0.057(6) 0.090(7) -0.024(5) 0.010(5) -0.012(5)
Ta11 0.0409(3) 0.0517(3) 0.0740(4) -0.0251(3) -0.0061(3) 0.0013(3)
Ta12 0.0497(4) 0.0488(3) 0.0759(4) -0.0240(3) -0.0064(3) 0.0099(3)
Ta13 0.0550(4) 0.0523(3) 0.0738(4) -0.0260(3) -0.0102(3) 0.0035(3)
Ta14 0.0573(4) 0.0488(3) 0.0735(4) -0.0212(3) -0.0063(3) 0.0027(3)
Ta15 0.0513(4) 0.0640(4) 0.0763(4) -0.0299(3) 0.0010(3) -0.0013(3)
Ta16 0.0442(3) 0.0502(3) 0.0738(4) -0.0221(3) -0.0061(3) 0.0068(3)
OA11 0.041(5) 0.045(5) 0.075(6) -0.028(4) -0.010(4) 0.000(4)
OB11 0.051(6) 0.054(6) 0.067(6) -0.027(4) -0.005(4) 0.012(5)
OB12 0.049(6) 0.054(5) 0.059(5) -0.022(4) -0.003(4) -0.007(5)
OB13 0.042(6) 0.053(6) 0.085(6) -0.027(5) -0.001(5) 0.002(5)
OB14 0.016(4) 0.056(5) 0.091(6) -0.031(5) 0.004(4) -0.007(4)
OB15 0.055(6) 0.036(5) 0.069(6) -0.022(4) -0.013(4) 0.006(4)
OB16 0.040(5) 0.051(5) 0.062(5) -0.018(4) -0.010(4) 0.003(4)
OB17 0.065(7) 0.047(5) 0.070(6) -0.019(4) 0.008(5) -0.005(5)
OB18 0.045(6) 0.063(6) 0.074(6) -0.027(5) -0.013(5) 0.008(5)
OB19 0.035(5) 0.050(5) 0.079(6) -0.019(5) -0.005(4) 0.010(4)
OB1A 0.044(5) 0.044(5) 0.073(6) -0.012(4) -0.012(4) 0.005(4)
OB1B 0.061(7) 0.057(6) 0.090(7) -0.020(5) -0.010(5) 0.003(5)
OB1C 0.055(6) 0.041(5) 0.071(6) -0.018(4) -0.002(5) -0.009(4)
OC11 0.043(6) 0.070(6) 0.080(6) -0.036(5) -0.006(5) 0.003(5)
OC12 0.066(7) 0.043(5) 0.081(6) -0.020(5) -0.013(5) 0.027(5)
OC13 0.064(7) 0.071(7) 0.083(7) -0.038(5) -0.007(5) 0.006(5)
OC14 0.080(8) 0.047(6) 0.070(6) -0.011(5) -0.001(5) 0.004(5)
OC15 0.060(7) 0.084(8) 0.082(7) -0.030(6) 0.011(5) -0.017(6)
OC16 0.041(6) 0.052(6) 0.089(7) -0.022(5) 0.000(5) 0.007(5)
Ta21 0.0822(5) 0.0808(5) 0.0721(4) -0.0298(4) -0.0099(4) 0.0189(4)
Ta22 0.0805(5) 0.0829(5) 0.0746(5) -0.0183(4) -0.0143(4) 0.0279(4)
Ta23 0.1099(7) 0.0900(6) 0.0732(5) -0.0051(4) -0.0082(4) 0.0262(5)
Ta24 0.0938(6) 0.0997(6) 0.0677(4) -0.0209(4) -0.0025(4) 0.0198(5)
Ta25 0.0998(6) 0.1199(7) 0.0728(5) -0.0276(4) -0.0213(4) 0.0275(5)
Ta26 0.0768(5) 0.0680(4) 0.0681(4) -0.0155(3) -0.0049(3) 0.0135(4)
OA21 0.091(8) 0.060(6) 0.064(6) -0.014(5) -0.009(6) 0.021(6)
OB21 0.097(9) 0.091(8) 0.062(6) -0.031(6) -0.005(6) 0.022(7)
OB22 0.061(7) 0.066(6) 0.073(6) -0.026(5) -0.003(5) 0.019(5)
OB23 0.059(6) 0.080(7) 0.058(6) -0.019(5) -0.011(5) 0.018(5)
OB24 0.111(10) 0.090(8) 0.072(7) -0.036(6) -0.028(6) 0.034(7)
OB25 0.077(8) 0.082(8) 0.076(7) -0.015(6) 0.004(6) 0.022(6)
OB26 0.073(7) 0.055(6) 0.084(7) -0.010(5) -0.010(6) 0.023(5)
OB27 0.079(8) 0.111(10) 0.094(8) -0.029(7) -0.023(6) 0.040(7)
OB28 0.090(9) 0.115(10) 0.076(7) -0.025(7) -0.018(6) 0.027(8)
OB29 0.114(10) 0.081(8) 0.070(7) -0.013(6) -0.028(6) 0.048(7)
OB2A 0.089(9) 0.067(7) 0.075(7) -0.003(5) 0.008(6) 0.005(6)
OB2B 0.094(10) 0.108(10) 0.091(8) -0.004(7) -0.006(7) 0.006(8)
OB2C 0.103(10) 0.116(10) 0.073(7) -0.017(7) -0.001(7) 0.043(8)
OC21 0.092(9) 0.071(7) 0.096(8) -0.034(6) -0.009(7) 0.020(6)
OC22 0.090(8) 0.084(8) 0.069(7) -0.016(6) -0.013(6) 0.032(6)
OC23 0.125(12) 0.102(10) 0.090(9) 0.005(7) 0.000(8) 0.034(9)
OC24 0.106(10) 0.141(11) 0.063(7) -0.031(7) 0.013(7) 0.033(9)
OC25 0.127(12) 0.152(13) 0.099(9) -0.055(8) -0.049(8) 0.040(10)
OC26 0.076(8) 0.066(7) 0.094(8) -0.024(6) 0.002(6) 0.015(6)
Ta31 0.0703(5) 0.0836(5) 0.0824(5) -0.0269(4) 0.0062(4) -0.0017(4)
Ta32 0.1185(7) 0.0880(6) 0.0739(5) -0.0188(4) -0.0129(5) 0.0081(5)
Ta33 0.1114(7) 0.1087(7) 0.0772(5) -0.0345(5) 0.0075(5) 0.0058(6)
Ta34 0.0894(6) 0.0599(4) 0.0763(4) -0.0189(3) -0.0038(4) 0.0007(4)
Ta35 0.1139(7) 0.0935(6) 0.0847(5) -0.0148(4) 0.0119(5) -0.0144(5)
Ta36 0.0770(5) 0.0697(4) 0.0784(4) -0.0309(3) -0.0093(4) 0.0047(4)
OA31 0.072(7) 0.070(7) 0.068(6) -0.028(5) 0.000(5) 0.001(6)
OB31 0.058(7) 0.063(6) 0.091(7) -0.041(5) 0.001(5) 0.013(5)
OB32 0.086(9) 0.096(9) 0.065(7) -0.017(6) 0.012(6) 0.003(7)
OB33 0.064(7) 0.078(8) 0.101(8) -0.015(6) 0.004(6) -0.005(6)
OB34 0.057(6) 0.063(6) 0.069(6) -0.029(5) -0.005(5) -0.004(5)
OB36 0.055(6) 0.065(6) 0.079(6) -0.033(5) 0.000(5) -0.002(5)
OB37 0.081(8) 0.087(8) 0.071(7) -0.033(6) -0.004(6) 0.007(6)
OB38 0.098(10) 0.120(10) 0.076(8) -0.018(7) 0.004(7) -0.026(8)
OB39 0.101(9) 0.070(7) 0.082(7) -0.013(6) -0.014(7) 0.005(7)
OB3A 0.093(9) 0.078(8) 0.069(7) -0.017(6) -0.015(6) 0.000(7)
OB3B 0.140(12) 0.111(10) 0.059(7) -0.022(6) 0.031(7) -0.027(9)
OB3C 0.143(12) 0.080(8) 0.076(7) -0.034(6) 0.016(7) -0.016(8)
OC31 0.052(7) 0.070(7) 0.112(8) -0.027(6) -0.013(6) 0.001(6)
OC32 0.142(13) 0.124(12) 0.078(8) -0.007(8) -0.024(8) 0.001(10)
OC33 0.170(15) 0.174(15) 0.064(8) -0.042(8) 0.005(8) 0.012(12)
OC34 0.092(9) 0.063(7) 0.081(7) -0.014(5) -0.004(6) 0.010(6)
OC35 0.145(14) 0.106(11) 0.127(11) -0.014(9) 0.022(10) -0.022(10)
OB35 0.087(8) 0.050(6) 0.099(8) -0.010(6) 0.004(6) -0.005(6)
OC36 0.063(7) 0.062(7) 0.109(8) -0.034(6) -0.010(6) -0.002(6)

loop_
_atom_type_symbol
_atom_type_description
_atom_type_scat_dispersion_real
_atom_type_scat_dispersion_imag
_atom_type_scat_source
C C 0.0033 0.0016 'International Tables Vol C Tables 4.2.6.8 and 6.1.1.4'
H H 0.0000 0.0000 'International Tables Vol C Tables 4.2.6.8 and 6.1.1.4'
N N 0.0061 0.0033 'International Tables Vol C Tables 4.2.6.8 and 6.1.1.4'
O O 0.0106 0.0060 'International Tables Vol C Tables 4.2.6.8 and 6.1.1.4'
Ta Ta -0.7052 6.5227 'International Tables Vol C Tables 4.2.6.8 and 6.1.1.4'

loop_
_geom_angle_atom_site_label_1
_geom_angle_atom_site_label_2
_geom_angle_atom_site_label_3
_geom_angle
C13 N1 C01 108.8(10)
C13 N1 C05 107.9(11)
C01 N1 C05 112.5(11)
C13 N1 C09 111.4(11)
C01 N1 C09 110.9(11)
C05 N1 C09 105.3(10)
C02 C01 N1 115.8(12)
C02 C01 H01A 108.3
N1 C01 H01A 108.3
C02 C01 H01B 108.3
N1 C01 H01B 108.3
H01A C01 H01B 107.4
C01 C02 C03 112.5(12)
C01 C02 H02A 109.1
C03 C02 H02A 109.1
C01 C02 H02B 109.1
C03 C02 H02B 109.1
H02A C02 H02B 107.8
C02 C03 C04 115.1(13)
C02 C03 H03A 108.5
C04 C03 H03A 108.5
C02 C03 H03B 108.5
C04 C03 H03B 108.5
H03A C03 H03B 107.5
C03 C04 H04A 109.5
C03 C04 H04B 109.5
H04A C04 H04B 109.5
C03 C04 H04C 109.5
H04A C04 H04C 109.5
H04B C04 H04C 109.5
C06 C05 N1 114.4(12)
C06 C05 H05A 108.6
N1 C05 H05A 108.7
C06 C05 H05B 108.6
N1 C05 H05B 108.6
H05A C05 H05B 107.6
C05 C06 C07 111.9(13)
C05 C06 H06A 109.2
C07 C06 H06A 109.2
C05 C06 H06B 109.2
C07 C06 H06B 109.2
H06A C06 H06B 107.9
C08 C07 C06 111.6(14)
C08 C07 H07A 109.3
C06 C07 H07A 109.3
C08 C07 H07B 109.3
C06 C07 H07B 109.3
H07A C07 H07B 108.0
C07 C08 H08A 109.5
C07 C08 H08B 109.5
H08A C08 H08B 109.5
C07 C08 H08C 109.5
H08A C08 H08C 109.5
H08B C08 H08C 109.5
C10 C09 N1 117.3(13)
C10 C09 H09A 108.0
N1 C09 H09A 108.0
C10 C09 H09B 108.0
N1 C09 H09B 108.0
H09A C09 H09B 107.2
C11 C10 C09 115.7(15)
C11 C10 H10A 108.4
C09 C10 H10A 108.4
C11 C10 H10B 108.4
C09 C10 H10B 108.4
H10A C10 H10B 107.4
C10 C11 C12 114.6(16)
C10 C11 H11A 108.6
C12 C11 H11A 108.6
C10 C11 H11B 108.6
C12 C11 H11B 108.6
H11A C11 H11B 107.6
C11 C12 H12A 109.5
C11 C12 H12B 109.5
H12A C12 H12B 109.5
C11 C12 H12C 109.5
H12A C12 H12C 109.5
H12B C12 H12C 109.5
C14 C13 N1 118.4(13)
C14 C13 H13A 107.7
N1 C13 H13A 107.7
C14 C13 H13B 107.7
N1 C13 H13B 107.7
H13A C13 H13B 107.1
C13 C14 C15 112.9(14)
C13 C14 H14A 109.0
C15 C14 H14A 109.0
C13 C14 H14B 109.0
C15 C14 H14B 109.0
H14A C14 H14B 107.8
C16 C15 C14 116.7(19)
C16 C15 H15A 108.1
C14 C15 H15A 108.1
C16 C15 H15B 108.1
C14 C15 H15B 108.1
H15A C15 H15B 107.3
C15 C16 H16A 109.5
C15 C16 H16B 109.5
H16A C16 H16B 109.5
C15 C16 H16C 109.5
H16A C16 H16C 109.5
H16B C16 H16C 109.5
C25 N2 C21 110.6(14)
C25 N2 C29 115.2(14)
C21 N2 C29 106.0(12)
C25 N2 C17 106.7(12)
C21 N2 C17 109.8(13)
C29 N2 C17 108.5(13)
C18 C17 N2 115.9(14)
C18 C17 H17A 108.3
N2 C17 H17A 108.3
C18 C17 H17B 108.3
N2 C17 H17B 108.3
H17A C17 H17B 107.4
C17 C18 C19 107.4(14)
C17 C18 H18A 110.2
C19 C18 H18A 110.2
C17 C18 H18B 110.2
C19 C18 H18B 110.2
H18A C18 H18B 108.5
C18 C19 C20 112.8(14)
C18 C19 H19A 109.0
C20 C19 H19A 109.0
C18 C19 H19B 109.0
C20 C19 H19B 109.0
H19A C19 H19B 107.8
C19 C20 H20A 109.5
C19 C20 H20B 109.5
H20A C20 H20B 109.5
C19 C20 H20C 109.5
H20A C20 H20C 109.5
H20B C20 H20C 109.5
N2 C21 C22 115.1(15)
N2 C21 H21A 108.5
C22 C21 H21A 108.5
N2 C21 H21B 108.5
C22 C21 H21B 108.5
H21A C21 H21B 107.5
C23 C22 C21 113.3(17)
C23 C22 H22A 108.9
C21 C22 H22A 108.9
C23 C22 H22B 108.9
C21 C22 H22B 108.9
H22A C22 H22B 107.7
C22 C23 C24 110.8(18)
C22 C23 H23A 109.5
C24 C23 H23A 109.5
C22 C23 H23B 109.5
C24 C23 H23B 109.5
H23A C23 H23B 108.1
C23 C24 H24A 109.5
C23 C24 H24B 109.5
H24A C24 H24B 109.5
C23 C24 H24C 109.5
H24A C24 H24C 109.5
H24B C24 H24C 109.5
N2 C25 C26 112.6(14)
N2 C25 H25A 109.1
C26 C25 H25A 109.1
N2 C25 H25B 109.1
C26 C25 H25B 109.1
H25A C25 H25B 107.8
C25 C26 C27 108.0(15)
C25 C26 H26A 110.1
C27 C26 H26A 110.1
C25 C26 H26B 110.1
C27 C26 H26B 110.1
H26A C26 H26B 108.4
C28 C27 C26 102(2)
C28 C27 H27A 111.3
C26 C27 H27A 111.3
C28 C27 H27B 111.3
C26 C27 H27B 111.3
H27A C27 H27B 109.2
C27 C28 H28A 109.5
C27 C28 H28B 109.5
H28A C28 H28B 109.5
C27 C28 H28C 109.5
H28A C28 H28C 109.5
H28B C28 H28C 109.5
N2 C29 C30 114.7(15)
N2 C29 H29A 108.6
C30 C29 H29A 108.6
N2 C29 H29B 108.6
C30 C29 H29B 108.6
H29A C29 H29B 107.6
C29 C30 C31 113.7(15)
C29 C30 H30A 108.8
C31 C30 H30A 108.8
C29 C30 H30B 108.8
C31 C30 H30B 108.8
H30A C30 H30B 107.7
C32 C31 C30 113.6(16)
C32 C31 H31A 108.8
C30 C31 H31A 108.8
C32 C31 H31B 108.8
C30 C31 H31B 108.8
H31A C31 H31B 107.7
C31 C32 H32A 109.5
C31 C32 H32B 109.5
H32A C32 H32B 109.5
C31 C32 H32C 109.5
H32A C32 H32C 109.5
H32B C32 H32C 109.5
C37 N3 C33 110.2(12)
C37 N3 C41 112.5(13)
C33 N3 C41 110.0(13)
C37 N3 C45 106.1(13)
C33 N3 C45 113.0(13)
C41 N3 C45 104.9(12)
N3 C33 C34 119.4(14)
N3 C33 H33A 107.5
C34 C33 H33A 107.5
N3 C33 H33B 107.5
C34 C33 H33B 107.5
H33A C33 H33B 107.0
C35 C34 C33 111.7(15)
C35 C34 H34A 109.3
C33 C34 H34A 109.3
C35 C34 H34B 109.3
C33 C34 H34B 109.3
H34A C34 H34B 107.9
C36 C35 C34 112.7(16)
C36 C35 H35A 109.0
C34 C35 H35A 109.1
C36 C35 H35B 109.1
C34 C35 H35B 109.1
H35A C35 H35B 107.8
C35 C36 H36A 109.5
C35 C36 H36B 109.5
H36A C36 H36B 109.5
C35 C36 H36C 109.5
H36A C36 H36C 109.5
H36B C36 H36C 109.5
N3 C37 C38 114.1(12)
N3 C37 H37A 108.7
C38 C37 H37A 108.7
N3 C37 H37B 108.7
C38 C37 H37B 108.7
H37A C37 H37B 107.6
C37 C38 C39 111.2
C37 C38 H38A 109.4
C39 C38 H38A 109.4
C37 C38 H38B 109.4
C39 C38 H38B 109.4
H38A C38 H38B 108.0
C38 C39 C40 106.0(11)
C38 C39 H39A 110.5
C40 C39 H39A 110.5
C38 C39 H39B 110.5
C40 C39 H39B 110.5
H39A C39 H39B 108.7
C39 C40 H40A 109.5
C39 C40 H40B 109.5
H40A C40 H40B 109.5
C39 C40 H40C 109.5
H40A C40 H40C 109.5
H40B C40 H40C 109.5
N3 C41 C42 117.0(15)
N3 C41 H41A 108.1
C42 C41 H41A 108.1
N3 C41 H41B 108.1
C42 C41 H41B 108.1
H41A C41 H41B 107.3
C43 C42 C41 117.3(15)
C43 C42 H42A 108.0
C41 C42 H42A 108.0
C43 C42 H42B 108.0
C41 C42 H42B 108.0
H42A C42 H42B 107.2
C44 C43 C42 109.9(16)
C44 C43 H43A 109.7
C42 C43 H43A 109.7
C44 C43 H43B 109.7
C42 C43 H43B 109.7
H43A C43 H43B 108.2
C43 C44 H44A 109.5
C43 C44 H44B 109.5
H44A C44 H44B 109.5
C43 C44 H44C 109.5
H44A C44 H44C 109.5
H44B C44 H44C 109.5
N3 C45 C46 112.3(15)
N3 C45 H45A 109.1
C46 C45 H45A 109.1
N3 C45 H45B 109.1
C46 C45 H45B 109.2
H45A C45 H45B 107.9
C47 C46 C45 108.7(18)
C47 C46 H46A 109.9
C45 C46 H46A 109.9
C47 C46 H46B 109.9
C45 C46 H46B 109.9
H46A C46 H46B 108.3
C46 C47 C48 108(2)
C46 C47 H47A 110.0
C48 C47 H47A 110.0
C46 C47 H47B 110.0
C48 C47 H47B 110.0
H47A C47 H47B 108.4
C47 C48 H48A 109.5
C47 C48 H48B 109.5
H48A C48 H48B 109.5
C47 C48 H48C 109.5
H48A C48 H48C 109.5
H48B C48 H48C 109.5
C57 N4 C53 114.2(14)
C57 N4 C61 109.3(12)
C53 N4 C61 110.9(14)
C57 N4 C49 108.9(14)
C53 N4 C49 102.4(12)
C61 N4 C49 111.0(13)
C50 C49 N4 114.3(14)
C50 C49 H49A 108.7
N4 C49 H49A 108.7
C50 C49 H49B 108.7
N4 C49 H49B 108.7
H49A C49 H49B 107.6
C51 C50 C49 111.9(16)
C51 C50 H50A 109.2
C49 C50 H50A 109.2
C51 C50 H50B 109.2
C49 C50 H50B 109.2
H50A C50 H50B 107.9
C52 C51 C50 108.0(16)
C52 C51 H51A 110.1
C50 C51 H51A 110.1
C52 C51 H51B 110.1
C50 C51 H51B 110.1
H51A C51 H51B 108.4
C51 C52 H52A 109.5
C51 C52 H52B 109.5
H52A C52 H52B 109.5
C51 C52 H52C 109.5
H52A C52 H52C 109.5
H52B C52 H52C 109.5
N4 C53 C54 112.4(15)
N4 C53 H53A 109.1
C54 C53 H53A 109.1
N4 C53 H53B 109.1
C54 C53 H53B 109.1
H53A C53 H53B 107.9
C55 C54 C53 114.9(16)
C55 C54 H54A 108.5
C53 C54 H54A 108.5
C55 C54 H54B 108.5
C53 C54 H54B 108.5
H54A C54 H54B 107.5
C54 C55 C56 111.3(15)
C54 C55 H55A 109.4
C56 C55 H55A 109.4
C54 C55 H55B 109.4
C56 C55 H55B 109.4
H55A C55 H55B 108.0
C55 C56 H56A 109.5
C55 C56 H56B 109.5
H56A C56 H56B 109.5
C55 C56 H56C 109.5
H56A C56 H56C 109.5
H56B C56 H56C 109.5
N4 C57 C58 117.0(14)
N4 C57 H57A 108.0
C58 C57 H57A 108.0
N4 C57 H57B 108.0
C58 C57 H57B 108.0
H57A C57 H57B 107.3
C59 C58 C57 106.9(15)
C59 C58 H58A 110.3
C57 C58 H58A 110.3
C59 C58 H58B 110.3
C57 C58 H58B 110.3
H58A C58 H58B 108.6
C58 C59 C60 112.1(18)
C58 C59 H59A 109.2
C60 C59 H59A 109.2
C58 C59 H59B 109.2
C60 C59 H59B 109.2
H59A C59 H59B 107.9
C59 C60 H60A 109.5
C59 C60 H60B 109.5
H60A C60 H60B 109.5
C59 C60 H60C 109.5
H60A C60 H60C 109.5
H60B C60 H60C 109.5
C62 C61 N4 111.4(15)
C62 C61 H61A 109.4
N4 C61 H61A 109.4
C62 C61 H61B 109.4
N4 C61 H61B 109.4
H61A C61 H61B 108.0
C61 C62 C63 107.8(17)
C61 C62 H62A 110.1
C63 C62 H62A 110.1
C61 C62 H62B 110.1
C63 C62 H62B 110.1
H62A C62 H62B 108.5
C64 C63 C62 115(2)
C64 C63 H63A 108.4
C62 C63 H63A 108.4
C64 C63 H63B 108.4
C62 C63 H63B 108.4
H63A C63 H63B 107.5
C63 C64 H64A 109.5
C63 C64 H64B 109.5
H64A C64 H64B 109.5
C63 C64 H64C 109.5
H64A C64 H64C 109.5
H64B C64 H64C 109.5
C77 N5 C65 108.7(15)
C77 N5 C69 106.2(14)
C65 N5 C69 107.8(15)
C77 N5 C73 110.5(15)
C65 N5 C73 110.9(13)
C69 N5 C73 112.5(13)
N5 C65 C66 122.7(16)
N5 C65 H65A 106.7
C66 C65 H65A 106.7
N5 C65 H65B 106.7
C66 C65 H65B 106.7
H65A C65 H65B 106.6
C65 C66 C67 101.9(17)
C65 C66 H66A 111.4
C67 C66 H66A 111.4
C65 C66 H66B 111.4
C67 C66 H66B 111.4
H66A C66 H66B 109.3
C68 C67 C66 91(2)
C68 C67 H67A 113.5
C66 C67 H67A 113.5
C68 C67 H67B 113.5
C66 C67 H67B 113.5
H67A C67 H67B 110.8
C67 C68 H68A 109.5
C67 C68 H68B 109.5
H68A C68 H68B 109.5
C67 C68 H68C 109.5
H68A C68 H68C 109.5
H68B C68 H68C 109.5
N5 C69 C70 118.0(15)
N5 C69 H69A 107.8
C70 C69 H69A 107.8
N5 C69 H69B 107.8
C70 C69 H69B 107.8
H69A C69 H69B 107.1
C71 C70 C69 115.5(15)
C71 C70 H70A 108.4
C69 C70 H70A 108.4
C71 C70 H70B 108.4
C69 C70 H70B 108.4
H70A C70 H70B 107.5
C70 C71 C72 109.9(15)
C70 C71 H71A 109.7
C72 C71 H71A 109.7
C70 C71 H71B 109.7
C72 C71 H71B 109.7
H71A C71 H71B 108.2
C71 C72 H72A 109.5
C71 C72 H72B 109.5
H72A C72 H72B 109.5
C71 C72 H72C 109.5
H72A C72 H72C 109.5
H72B C72 H72C 109.5
C74 C73 N5 116.6(15)
C74 C73 H73A 108.1
N5 C73 H73A 108.1
C74 C73 H73B 108.1
N5 C73 H73B 108.1
H73A C73 H73B 107.3
C73 C74 C75 119.6(16)
C73 C74 H74A 107.4
C75 C74 H74A 107.4
C73 C74 H74B 107.4
C75 C74 H74B 107.4
H74A C74 H74B 106.9
C76 C75 C74 111(2)
C76 C75 H75A 109.5
C74 C75 H75A 109.5
C76 C75 H75B 109.5
C74 C75 H75B 109.5
H75A C75 H75B 108.1
C75 C76 H76A 109.5
C75 C76 H76B 109.5
H76A C76 H76B 109.5
C75 C76 H76C 109.5
H76A C76 H76C 109.5
H76B C76 H76C 109.5
N5 C77 C78 113.0(18)
N5 C77 H77A 109.0
C78 C77 H77A 109.0
N5 C77 H77B 109.0
C78 C77 H77B 109.0
H77A C77 H77B 107.8
C79 C78 C77 109(2)
C79 C78 H78A 110.0
C77 C78 H78A 110.0
C79 C78 H78B 110.0
C77 C78 H78B 110.0
H78A C78 H78B 108.4
C78 C79 C80 114(3)
C78 C79 H79A 108.7
C80 C79 H79A 108.7
C78 C79 H79B 108.7
C80 C79 H79B 108.7
H79A C79 H79B 107.6
C79 C80 H80A 109.5
C79 C80 H80B 109.5
H80A C80 H80B 109.5
C79 C80 H80C 109.5
H80A C80 H80C 109.5
H80B C80 H80C 109.5
C89 N6 C81 108.6(15)
C89 N6 C93 108.3(12)
C81 N6 C93 111.9(15)
C89 N6 C85 119.2(16)
C81 N6 C85 100.4(15)
C93 N6 C85 108.3(15)
N6 C81 C82 116.9(17)
N6 C81 H81A 108.1
C82 C81 H81A 108.1
N6 C81 H81B 108.1
C82 C81 H81B 108.1
H81A C81 H81B 107.3
C83 C82 C81 122.7(17)
C83 C82 H82A 106.7
C81 C82 H82A 106.7
C83 C82 H82B 106.7
C81 C82 H82B 106.7
H82A C82 H82B 106.6
C84 C83 C82 114(2)
C84 C83 H83A 108.8
C82 C83 H83A 108.8
C84 C83 H83B 108.8
C82 C83 H83B 108.8
H83A C83 H83B 107.7
C83 C84 H84A 109.5
C83 C84 H84B 109.5
H84A C84 H84B 109.5
C83 C84 H84C 109.5
H84A C84 H84C 109.5
H84B C84 H84C 109.5
C86 C85 N6 113(2)
C86 C85 H85A 109.0
N6 C85 H85A 109.0
C86 C85 H85B 109.0
N6 C85 H85B 109.0
H85A C85 H85B 107.8
C85 C86 C87 112(2)
C85 C86 H86A 109.2
C87 C86 H86A 109.2
C85 C86 H86B 109.2
C87 C86 H86B 109.2
H86A C86 H86B 107.9
C86 C87 C88 117(2)
C86 C87 H87A 108.1
C88 C87 H87A 108.1
C86 C87 H87B 108.1
C88 C87 H87B 108.1
H87A C87 H87B 107.3
C87 C88 H88A 109.5
C87 C88 H88B 109.5
H88A C88 H88B 109.5
C87 C88 H88C 109.5
H88A C88 H88C 109.5
H88B C88 H88C 109.5
N6 C89 C90 103.0(15)
N6 C89 H89A 111.2
C90 C89 H89A 111.2
N6 C89 H89B 111.2
C90 C89 H89B 111.2
H89A C89 H89B 109.1
C91 C90 C89 97.4(17)
C91 C90 H90A 112.3
C89 C90 H90A 112.3
C91 C90 H90B 112.3
C89 C90 H90B 112.3
H90A C90 H90B 109.9
C90 C91 C92 128(2)
C90 C91 H91A 105.3
C92 C91 H91A 105.3
C90 C91 H91B 105.3
C92 C91 H91B 105.3
H91A C91 H91B 106.0
C91 C92 H92A 109.5
C91 C92 H92B 109.5
H92A C92 H92B 109.5
C91 C92 H92C 109.5
H92A C92 H92C 109.5
H92B C92 H92C 109.5
C94 C93 N6 116.4(15)
C94 C93 H93A 108.2
N6 C93 H93A 108.2
C94 C93 H93B 108.2
N6 C93 H93B 108.2
H93A C93 H93B 107.3
C93 C94 C95 108.8(16)
C93 C94 H94A 109.9
C95 C94 H94A 109.9
C93 C94 H94B 109.9
C95 C94 H94B 109.9
H94A C94 H94B 108.3
C94 C95 C96 112(2)
C94 C95 H95A 109.3
C96 C95 H95A 109.3
C94 C95 H95B 109.3
C96 C95 H95B 109.3
H95A C95 H95B 108.0
C95 C96 H96A 109.5
C95 C96 H96B 109.5
H96A C96 H96B 109.5
C95 C96 H96C 109.5
H96A C96 H96C 109.5
H96B C96 H96C 109.5
C97 N7 C109 108.1(13)
C97 N7 C105 116.4(14)
C109 N7 C105 109.9(14)
C97 N7 C101 108.5(14)
C109 N7 C101 109.2(14)
C105 N7 C101 104.5(13)
C98 C97 N7 115.6(16)
C98 C97 H97A 108.4
N7 C97 H97A 108.4
C98 C97 H97B 108.4
N7 C97 H97B 108.4
H97A C97 H97B 107.4
C97 C98 C99 113.3(16)
C97 C98 H98A 108.9
C99 C98 H98A 108.9
C97 C98 H98B 108.9
C99 C98 H98B 108.9
H98A C98 H98B 107.7
C100 C99 C98 120.0(18)
C100 C99 H99A 107.3
C98 C99 H99A 107.3
C100 C99 H99B 107.3
C98 C99 H99B 107.3
H99A C99 H99B 106.9
C99 C100 H10C 109.5
C99 C100 H10D 109.5
H10C C100 H10D 109.5
C99 C100 H10E 109.5
H10C C100 H10E 109.5
H10D C100 H10E 109.5
N7 C101 C102 114.8(17)
N7 C101 H10F 108.6
C102 C101 H10F 108.6
N7 C101 H10G 108.6
C102 C101 H10G 108.6
H10F C101 H10G 107.5
C103 C102 C101 111(2)
C103 C102 H10H 109.5
C101 C102 H10H 109.5
C103 C102 H10I 109.5
C101 C102 H10I 109.5
H10H C102 H10I 108.1
C104 C103 C102 107(3)
C104 C103 H10J 110.3
C102 C103 H10J 110.3
C104 C103 H10K 110.3
C102 C103 H10K 110.3
H10J C103 H10K 108.5
C103 C104 H10L 109.5
C103 C104 H10M 109.5
H10L C104 H10M 109.5
C103 C104 H10N 109.5
H10L C104 H10N 109.5
H10M C104 H10N 109.5
N7 C105 C106 114.7(15)
N7 C105 H10O 108.6
C106 C105 H10O 108.6
N7 C105 H10P 108.6
C106 C105 H10P 108.6
H10O C105 H10P 107.6
C105 C106 C107 117.0(15)
C105 C106 H10Q 108.0
C107 C106 H10Q 108.0
C105 C106 H10R 108.0
C107 C106 H10R 108.0
H10Q C106 H10R 107.3
C108 C107 C106 108.8(15)
C108 C107 H10S 109.9
C106 C107 H10S 109.9
C108 C107 H10T 109.9
C106 C107 H10T 109.9
H10S C107 H10T 108.3
C107 C108 H10U 109.5
C107 C108 H10V 109.5
H10U C108 H10V 109.5
C107 C108 H10W 109.5
H10U C108 H10W 109.5
H10V C108 H10W 109.5
N7 C109 C110 116.1(16)
N7 C109 H10X 108.2
C110 C109 H10X 108.2
N7 C109 H10Y 108.2
C110 C109 H10Y 108.2
H10X C109 H10Y 107.4
C111 C110 C109 110.5(18)
C111 C110 H11C 109.5
C109 C110 H11C 109.5
C111 C110 H11D 109.5
C109 C110 H11D 109.5
H11C C110 H11D 108.1
C112 C111 C110 114(2)
C112 C111 H11E 108.7
C110 C111 H11E 108.7
C112 C111 H11F 108.7
C110 C111 H11F 108.7
H11E C111 H11F 107.6
C111 C112 H11G 109.5
C111 C112 H11H 109.5
H11G C112 H11H 109.5
C111 C112 H11I 109.5
H11G C112 H11I 109.5
H11H C112 H11I 109.5
C121 N8 C125 107.8(14)
C121 N8 C113 110.2(18)
C125 N8 C113 111.7(17)
C121 N8 C117 109.8(17)
C125 N8 C117 110.6(17)
C113 N8 C117 106.8(15)
C114 C113 N8 117(2)
C114 C113 H11J 108.1
N8 C113 H11J 108.1
C114 C113 H11K 108.1
N8 C113 H11K 108.1
H11J C113 H11K 107.3
C113 C114 C115 111(3)
C113 C114 H11L 109.5
C115 C114 H11L 109.5
C113 C114 H11M 109.5
C115 C114 H11M 109.5
H11L C114 H11M 108.1
C114 C115 C116 117(3)
C114 C115 H11N 108.1
C116 C115 H11N 108.1
C114 C115 H11O 108.1
C116 C115 H11O 108.1
H11N C115 H11O 107.3
C115 C116 H11P 109.5
C115 C116 H11Q 109.5
H11P C116 H11Q 109.5
C115 C116 H11R 109.5
H11P C116 H11R 109.5
H11Q C116 H11R 109.5
N8 C117 C118 112.4(18)
N8 C117 H11S 109.1
C118 C117 H11S 109.1
N8 C117 H11T 109.1
C118 C117 H11T 109.1
H11S C117 H11T 107.8
C119 C118 C117 123(3)
C119 C118 H11U 106.6
C117 C118 H11U 106.6
C119 C118 H11V 106.6
C117 C118 H11V 106.6
H11U C118 H11V 106.6
C120 C119 C118 111(3)
C120 C119 H11W 109.5
C118 C119 H11W 109.5
C120 C119 H11X 109.5
C118 C119 H11X 109.5
H11W C119 H11X 108.1
C119 C120 H12D 109.5
C119 C120 H12E 109.5
H12D C120 H12E 109.5
C119 C120 H12F 109.5
H12D C120 H12F 109.5
H12E C120 H12F 109.5
N8 C121 C122 117.0(18)
N8 C121 H12G 108.1
C122 C121 H12G 108.1
N8 C121 H12H 108.1
C122 C121 H12H 108.1
H12G C121 H12H 107.3
C121 C122 C123 103.4(18)
C121 C122 H12I 111.1
C123 C122 H12I 111.1
C121 C122 H12J 111.1
C123 C122 H12J 111.1
H12I C122 H12J 109.0
C124 C123 C122 107.3
C124 C123 H12K 110.2
C122 C123 H12K 110.2
C124 C123 H12L 110.2
C122 C123 H12L 110.2
H12K C123 H12L 108.5
C123 C124 H12M 109.5
C123 C124 H12N 109.5
H12M C124 H12N 109.5
C123 C124 H12O 109.5
H12M C124 H12O 109.5
H12N C124 H12O 109.5
N8 C125 C126 112.5(17)
N8 C125 H12P 109.1
C126 C125 H12P 109.1
N8 C125 H12Q 109.1
C126 C125 H12Q 109.1
H12P C125 H12Q 107.8
C127 C126 C125 92.9(18)
C127 C126 H12R 113.1
C125 C126 H12R 113.1
C127 C126 H12S 113.1
C125 C126 H12S 113.1
H12R C126 H12S 110.5
C128 C127 C126 95.1
C128 C127 H12T 112.7
C126 C127 H12T 112.7
C128 C127 H12U 112.7
C126 C127 H12U 112.7
H12T C127 H12U 110.2
C127 C128 H12V 109.5
C127 C128 H12W 109.5
H12V C128 H12W 109.5
C127 C128 H12X 109.5
H12V C128 H12X 109.5
H12W C128 H12X 109.5
C141 N9 C129 105(2)
C141 N9 C137 119(2)
C129 N9 C137 105(2)
C141 N9 C133 91(2)
C129 N9 C133 114(2)
C137 N9 C133 121(3)
N9 C129 C130 115(2)
N9 C129 H12Y 108.5
C130 C129 H12Y 108.5
N9 C129 H12Z 108.5
C130 C129 H12Z 108.5
H12Y C129 H12Z 107.5
C131 C130 C129 118(2)
C131 C130 H13C 107.9
C129 C130 H13C 107.9
C131 C130 H13D 107.9
C129 C130 H13D 107.9
H13C C130 H13D 107.2
C132 C131 C130 118(2)
C132 C131 H13E 107.8
C130 C131 H13E 107.8
C132 C131 H13F 107.8
C130 C131 H13F 107.8
H13E C131 H13F 107.1
C131 C132 H13G 109.5
C131 C132 H13H 109.5
H13G C132 H13H 109.5
C131 C132 H13I 109.5
H13G C132 H13I 109.5
H13H C132 H13I 109.5
N9 C133 C134 132(2)
N9 C133 H13J 104.4
C134 C133 H13J 104.4
N9 C133 H13K 104.4
C134 C133 H13K 104.4
H13J C133 H13K 105.6
C135 C134 C133 108.7
C135 C134 H13L 109.9
C133 C134 H13L 109.9
C135 C134 H13M 109.9
C133 C134 H13M 109.9
H13L C134 H13M 108.3
C134 C135 C136 98.3
C134 C135 H13N 112.1
C136 C135 H13N 112.1
C134 C135 H13O 112.1
C136 C135 H13O 112.1
H13N C135 H13O 109.8
C135 C136 H13P 109.5
C135 C136 H13Q 109.5
H13P C136 H13Q 109.5
C135 C136 H13R 109.5
H13P C136 H13R 109.5
H13Q C136 H13R 109.5
N9 C137 C138 136(2)
N9 C137 H13S 103.3
C138 C137 H13S 103.3
N9 C137 H13T 103.3
C138 C137 H13T 103.3
H13S C137 H13T 105.2
C139 C138 C137 106.5
C139 C138 H13U 110.4
C137 C138 H13U 110.4
C139 C138 H13V 110.4
C137 C138 H13V 110.4
H13U C138 H13V 108.6
C140 C139 C138 121.9
C140 C139 H13W 106.8
C138 C139 H13W 106.8
C140 C139 H13X 106.8
C138 C139 H13X 106.8
H13W C139 H13X 106.7
C139 C140 H14C 109.5
C139 C140 H14D 109.5
H14C C140 H14D 109.5
C139 C140 H14E 109.5
H14C C140 H14E 109.5
H14D C140 H14E 109.5
N9 C141 C142 104(3)
N9 C141 H14F 111.0
C142 C141 H14F 111.0
N9 C141 H14G 111.0
C142 C141 H14G 111.0
H14F C141 H14G 109.0
C141 C142 C143 115.5
C141 C142 H14H 108.4
C143 C142 H14H 108.4
C141 C142 H14I 108.4
C143 C142 H14I 108.4
H14H C142 H14I 107.5
C142 C143 C144 112.7
C142 C143 H14J 109.0
C144 C143 H14J 109.0
C142 C143 H14K 109.0
C144 C143 H14K 109.0
H14J C143 H14K 107.8
C143 C144 H14L 109.5
C143 C144 H14M 109.5
H14L C144 H14M 109.5
C143 C144 H14N 109.5
H14L C144 H14N 109.5
H14M C144 H14N 109.5
C149 N10 C153 106.0(14)
C149 N10 C157 110.8(18)
C153 N10 C157 109.7(19)
C149 N10 C145 113.0(17)
C153 N10 C145 111.7(18)
C157 N10 C145 105.7(17)
C146 C145 N10 111.7(15)
C146 C145 H14O 109.3
N10 C145 H14O 109.3
C146 C145 H14P 109.3
N10 C145 H14P 109.3
H14O C145 H14P 107.9
C147 C146 C145 95.2
C147 C146 H14Q 112.7
C145 C146 H14Q 112.7
C147 C146 H14R 112.7
C145 C146 H14R 112.7
H14Q C146 H14R 110.2
C146 C147 C148 115.1
C146 C147 H14S 108.5
C148 C147 H14S 108.5
C146 C147 H14T 108.5
C148 C147 H14T 108.5
H14S C147 H14T 107.5
C147 C148 H14U 109.5
C147 C148 H14V 109.5
H14U C148 H14V 109.5
C147 C148 H14W 109.5
H14U C148 H14W 109.5
H14V C148 H14W 109.5
N10 C149 C150 117.0(18)
N10 C149 H14X 108.0
C150 C149 H14X 108.0
N10 C149 H14Y 108.0
C150 C149 H14Y 108.0
H14X C149 H14Y 107.3
C151 C150 C149 113(2)
C151 C150 H15C 109.0
C149 C150 H15C 109.0
C151 C150 H15D 109.0
C149 C150 H15D 109.0
H15C C150 H15D 107.8
C150 C151 C152 114(2)
C150 C151 H15E 108.8
C152 C151 H15E 108.8
C150 C151 H15F 108.8
C152 C151 H15F 108.8
H15E C151 H15F 107.7
C151 C152 H15G 109.5
C151 C152 H15H 109.5
H15G C152 H15H 109.5
C151 C152 H15I 109.5
H15G C152 H15I 109.5
H15H C152 H15I 109.5
N10 C153 C154 104.1(18)
N10 C153 H15J 110.9
C154 C153 H15J 110.9
N10 C153 H15K 110.9
C154 C153 H15K 110.9
H15J C153 H15K 109.0
C155 C154 C153 105(2)
C155 C154 H15L 110.8
C153 C154 H15L 110.8
C155 C154 H15M 110.8
C153 C154 H15M 110.8
H15L C154 H15M 108.9
C154 C155 C156 108(3)
C154 C155 H15N 110.2
C156 C155 H15N 110.2
C154 C155 H15O 110.2
C156 C155 H15O 110.2
H15N C155 H15O 108.5
C155 C156 H15P 109.5
C155 C156 H15Q 109.5
H15P C156 H15Q 109.5
C155 C156 H15R 109.5
H15P C156 H15R 109.5
H15Q C156 H15R 109.5
N10 C157 C158 111(2)
N10 C157 H15S 109.4
C158 C157 H15S 109.4
N10 C157 H15T 109.4
C158 C157 H15T 109.4
H15S C157 H15T 108.0
C159 C158 C157 84.6
C159 C158 H15U 114.6
C157 C158 H15U 114.6
C159 C158 H15V 114.6
C157 C158 H15V 114.6
H15U C158 H15V 111.7
C158 C159 C160 105.3
C158 C159 H15W 110.7
C160 C159 H15W 110.7
C158 C159 H15X 110.7
C160 C159 H15X 110.7
H15W C159 H15X 108.8
C159 C160 H16D 109.5
C159 C160 H16E 109.5
H16D C160 H16E 109.5
C159 C160 H16F 109.5
H16D C160 H16F 109.5
H16E C160 H16F 109.5
C173 N11 C161 107(2)
C173 N11 C169 118(3)
C161 N11 C169 105.9(16)
C173 N11 C165 93.0(13)
C161 N11 C165 109.7(18)
C169 N11 C165 122(2)
N11 C161 C162 108.2(19)
N11 C161 H16G 110.1
C162 C161 H16G 110.1
N11 C161 H16H 110.1
C162 C161 H16H 110.1
H16G C161 H16H 108.4
C163 C162 C161 102.4(19)
C163 C162 H16I 111.3
C161 C162 H16I 111.3
C163 C162 H16J 111.3
C161 C162 H16J 111.3
H16I C162 H16J 109.2
C162 C163 C164 114(2)
C162 C163 H16K 108.8
C164 C163 H16K 108.8
C162 C163 H16L 108.8
C164 C163 H16L 108.8
H16K C163 H16L 107.7
C163 C164 H16M 109.5
C163 C164 H16N 109.5
H16M C164 H16N 109.5
C163 C164 H16O 109.5
H16M C164 H16O 109.5
H16N C164 H16O 109.5
N11 C165 C166 102.2(10)
N11 C165 H16P 111.3
C166 C165 H16P 111.3
N11 C165 H16Q 111.3
C166 C165 H16Q 111.3
H16P C165 H16Q 109.2
C165 C166 C167 109.5
C165 C166 H16R 109.8
C167 C166 H16R 109.8
C165 C166 H16S 109.8
C167 C166 H16S 109.8
H16R C166 H16S 108.2
C166 C167 C168 114.2
C166 C167 H16T 108.7
C168 C167 H16T 108.7
C166 C167 H16U 108.7
C168 C167 H16U 108.7
H16T C167 H16U 107.6
C167 C168 H16V 109.5
C167 C168 H16W 109.5
H16V C168 H16W 109.5
C167 C168 H16X 109.5
H16V C168 H16X 109.5
H16W C168 H16X 109.5
N11 C169 C170 135(2)
N11 C169 H16Y 103.4
C170 C169 H16Y 103.4
N11 C169 H16Z 103.4
C170 C169 H16Z 103.4
H16Y C169 H16Z 105.2
C169 C170 C171 129.1(13)
C169 C170 H17C 105.0
C171 C170 H17C 105.0
C169 C170 H17D 105.0
C171 C170 H17D 105.0
H17C C170 H17D 105.9
C172 C171 C170 148.7
C172 C171 H17E 99.6
C170 C171 H17E 99.6
C172 C171 H17F 99.6
C170 C171 H17F 99.6
H17E C171 H17F 104.1
C171 C172 H17G 109.5
C171 C172 H17H 109.5
H17G C172 H17H 109.5
C171 C172 H17I 109.5
H17G C172 H17I 109.5
H17H C172 H17I 109.5
N11 C173 C174 96.0(16)
N11 C173 H17J 112.6
C174 C173 H17J 112.6
N11 C173 H17K 112.6
C174 C173 H17K 112.6
H17J C173 H17K 110.1
C175 C174 C173 125.8(12)
C175 C174 H17L 105.9
C173 C174 H17L 105.9
C175 C174 H17M 105.9
C173 C174 H17M 105.9
H17L C174 H17M 106.2
C174 C175 C176 107.7
C174 C175 H17N 110.2
C176 C175 H17N 110.2
C174 C175 H17O 110.2
C176 C175 H17O 110.2
H17N C175 H17O 108.5
C175 C176 H17P 109.5
C175 C176 H17Q 109.5
H17P C176 H17Q 109.5
C175 C176 H17R 109.5
H17P C176 H17R 109.5
H17Q C176 H17R 109.5
C181 N12 C189 91.3(17)
C181 N12 C185 121(2)
C189 N12 C185 103.9(18)
C181 N12 C177 145(2)
C189 N12 C177 108.4(17)
C185 N12 C177 82.4(16)
N12 C177 C178 110.4(18)
N12 C177 C185 48.8(10)
C178 C177 C185 159.0(18)
N12 C177 H17S 109.6
C178 C177 H17S 109.6
C185 C177 H17S 80.2
N12 C177 H17T 109.6
C178 C177 H17T 109.6
C185 C177 H17T 83.5
H17S C177 H17T 108.1
C177 C178 C179 117(2)
C177 C178 H17U 108.1
C179 C178 H17U 108.1
C177 C178 H17V 108.1
C179 C178 H17V 108.1
H17U C178 H17V 107.3
C178 C179 C180 120(3)
C178 C179 H17W 107.4
C180 C179 H17W 107.4
C178 C179 H17X 107.4
C180 C179 H17X 107.4
H17W C179 H17X 106.9
C179 C180 H18C 109.5
C179 C180 H18D 109.5
H18C C180 H18D 109.5
C179 C180 H18E 109.5
H18C C180 H18E 109.5
H18D C180 H18E 109.5
N12 C181 C182 130(2)
N12 C181 H18F 104.8
C182 C181 H18F 104.8
N12 C181 H18G 104.8
C182 C181 H18G 104.8
H18F C181 H18G 105.8
C181 C182 C183 105(2)
C181 C182 H18H 110.8
C183 C182 H18H 110.8
C181 C182 H18I 110.8
C183 C182 H18I 110.8
H18H C182 H18I 108.9
C184 C183 C182 105(2)
C184 C183 H18J 110.7
C182 C183 H18J 110.7
C184 C183 H18K 110.7
C182 C183 H18K 110.7
H18J C183 H18K 108.8
C183 C184 H18L 109.5
C183 C184 H18M 109.5
H18L C184 H18M 109.5
C183 C184 H18N 109.5
H18L C184 H18N 109.5
H18M C184 H18N 109.5
N12 C185 C186 112.1(17)
N12 C185 C177 48.8(9)
C186 C185 C177 141(2)
N12 C185 H18O 109.2
C186 C185 H18O 109.2
C177 C185 H18O 109.6
N12 C185 H18P 109.2
C186 C185 H18P 109.2
C177 C185 H18P 62.7
H18O C185 H18P 107.9
C185 C186 C187 100(3)
C185 C186 H18Q 111.7
C187 C186 H18Q 111.7
C185 C186 H18R 111.7
C187 C186 H18R 111.7
H18Q C186 H18R 109.5
C188 C187 C186 105(2)
C188 C187 H18S 110.7
C186 C187 H18S 110.7
C188 C187 H18T 110.7
C186 C187 H18T 110.7
H18S C187 H18T 108.8
C187 C188 H18U 109.5
C187 C188 H18V 109.5
H18U C188 H18V 109.5
C187 C188 H18W 109.5
H18U C188 H18W 109.5
H18V C188 H18W 109.5
N12 C189 C190 121.7(18)
N12 C189 H18X 106.9
C190 C189 H18X 106.9
N12 C189 H18Y 106.9
C190 C189 H18Y 106.9
H18X C189 H18Y 106.7
C189 C190 C191 113(2)
C189 C190 H19C 109.0
C191 C190 H19C 109.0
C189 C190 H19D 109.0
C191 C190 H19D 109.0
H19C C190 H19D 107.8
C190 C191 C192 101.8(11)
C190 C191 H19E 111.4
C192 C191 H19E 111.4
C190 C191 H19F 111.4
C192 C191 H19F 111.4
H19E C191 H19F 109.3
C191 C192 H19G 109.5
C191 C192 H19H 109.5
H19G C192 H19H 109.5
C191 C192 H19I 109.5
H19G C192 H19I 109.5
H19H C192 H19I 109.5
C197 N13 C193 121(3)
C197 N13 C205 110(2)
C193 N13 C205 118(2)
C197 N13 C201 104.4(10)
C193 N13 C201 97.5(19)
C205 N13 C201 102(2)
N13 C193 C194 117(2)
N13 C193 H19J 108.1
C194 C193 H19J 108.1
N13 C193 H19K 108.1
C194 C193 H19K 108.1
H19J C193 H19K 107.3
C193 C194 C195 142.7
C193 C194 H19L 101.3
C195 C194 H19L 101.3
C193 C194 H19M 101.3
C195 C194 H19M 101.3
H19L C194 H19M 104.5
C196 C195 C194 145.2
C196 C195 H19N 100.6
C194 C195 H19N 100.6
C196 C195 H19O 100.6
C194 C195 H19O 100.6
H19N C195 H19O 104.3
C195 C196 H19P 109.5
C195 C196 H19Q 109.5
H19P C196 H19Q 109.5
C195 C196 H19R 109.5
H19P C196 H19R 109.5
H19Q C196 H19R 109.5
N13 C197 C198 118.1(17)
N13 C197 H19S 107.8
C198 C197 H19S 107.8
N13 C197 H19T 107.8
C198 C197 H19T 107.8
H19S C197 H19T 107.1
C197 C198 C199 116.1
C197 C198 H19U 108.3
C199 C198 H19U 108.3
C197 C198 H19V 108.3
C199 C198 H19V 108.3
H19U C198 H19V 107.4
C198 C199 C200 106.7
C198 C199 H19W 110.4
C200 C199 H19W 110.4
C198 C199 H19X 110.4
C200 C199 H19X 110.4
H19W C199 H19X 108.6
C199 C200 H20D 109.5
C199 C200 H20E 109.5
H20D C200 H20E 109.5
C199 C200 H20F 109.5
H20D C200 H20F 109.5
H20E C200 H20F 109.5
C202 C201 N13 120.0(19)
C202 C201 H20G 107.3
N13 C201 H20G 107.3
C202 C201 H20H 107.3
N13 C201 H20H 107.3
H20G C201 H20H 106.9
C201 C202 C203 122(3)
C201 C202 H20I 106.8
C203 C202 H20I 106.8
C201 C202 H20J 106.8
C203 C202 H20J 106.8
H20I C202 H20J 106.7
C204 C203 C202 120.6
C204 C203 H20K 107.2
C202 C203 H20K 107.2
C204 C203 H20L 107.2
C202 C203 H20L 107.2
H20K C203 H20L 106.8
C203 C204 H20M 109.5
C203 C204 H20N 109.5
H20M C204 H20N 109.5
C203 C204 H20O 109.5
H20M C204 H20O 109.5
H20N C204 H20O 109.5
C206 C205 N13 114(2)
C206 C205 H20P 108.8
N13 C205 H20P 108.8
C206 C205 H20Q 108.8
N13 C205 H20Q 108.8
H20P C205 H20Q 107.7
C205 C206 C207 139(4)
C205 C206 H20R 102.3
C207 C206 H20R 102.3
C205 C206 H20S 102.3
C207 C206 H20S 102.3
H20R C206 H20S 104.8
C208 C207 C206 116(4)
C208 C207 H20T 108.4
C206 C207 H20T 108.4
C208 C207 H20U 108.4
C206 C207 H20U 108.4
H20T C207 H20U 107.4
C207 C208 H20V 109.5
C207 C208 H20W 109.5
H20V C208 H20W 109.5
C207 C208 H20X 109.5
H20V C208 H20X 109.5
H20W C208 H20X 109.5
C213 N14 C209 110(2)
C213 N14 C217 89(2)
C209 N14 C217 137(3)
C213 N14 C221 97(2)
C209 N14 C221 100(2)
C217 N14 C221 116(2)
N14 C209 C210 105(2)
N14 C209 H20Y 110.7
C210 C209 H20Y 110.7
N14 C209 H20Z 110.7
C210 C209 H20Z 110.7
H20Y C209 H20Z 108.8
C209 C210 C211 107.6
C209 C210 H21C 110.2
C211 C210 H21C 110.2
C209 C210 H21D 110.2
C211 C210 H21D 110.2
H21C C210 H21D 108.5
C210 C211 C212 164.8
C210 C211 H21E 94.7
C212 C211 H21E 94.7
C210 C211 H21F 94.7
C212 C211 H21F 94.7
H21E C211 H21F 103.2
C211 C212 H21G 109.5
C211 C212 H21H 109.5
H21G C212 H21H 109.5
C211 C212 H21I 109.5
H21G C212 H21I 109.5
H21H C212 H21I 109.5
N14 C213 C214 112(3)
N14 C213 H21J 109.2
C214 C213 H21J 109.2
N14 C213 H21K 109.2
C214 C213 H21K 109.2
H21J C213 H21K 107.9
C213 C214 C215 127.8
C213 C214 H21L 105.4
C215 C214 H21L 105.4
C213 C214 H21M 105.4
C215 C214 H21M 105.4
H21L C214 H21M 106.0
C216 C215 C214 91.3
C216 C215 H21N 113.4
C214 C215 H21N 113.4
C216 C215 H21O 113.4
C214 C215 H21O 113.4
H21N C215 H21O 110.7
C215 C216 H21P 109.5
C215 C216 H21Q 109.5
H21P C216 H21Q 109.5
C215 C216 H21R 109.5
H21P C216 H21R 109.5
H21Q C216 H21R 109.5
N14 C217 C218 86.7(17)
N14 C217 H21S 114.2
C218 C217 H21S 114.2
N14 C217 H21T 114.2
C218 C217 H21T 114.2
H21S C217 H21T 111.4
C219 C218 C217 96.7
C219 C218 H21U 112.4
C217 C218 H21U 112.4
C219 C218 H21V 112.4
C217 C218 H21V 112.4
H21U C218 H21V 110.0
C220 C219 C218 111.2
C220 C219 H21W 109.4
C218 C219 H21W 109.4
C220 C219 H21X 109.4
C218 C219 H21X 109.4
H21W C219 H21X 108.0
C219 C220 H22C 109.5
C219 C220 H22D 109.5
H22C C220 H22D 109.5
C219 C220 H22E 109.5
H22C C220 H22E 109.5
H22D C220 H22E 109.5
N14 C221 C222 125.9(14)
N14 C221 H22F 105.8
C222 C221 H22F 105.8
N14 C221 H22G 105.8
C222 C221 H22G 105.8
H22F C221 H22G 106.2
C221 C222 C223 105(2)
C221 C222 H22H 110.7
C223 C222 H22H 110.7
C221 C222 H22I 110.7
C223 C222 H22I 110.7
H22H C222 H22I 108.8
C224 C223 C222 98(3)
C224 C223 H22J 112.2
C222 C223 H22J 112.2
C224 C223 H22K 112.2
C222 C223 H22K 112.2
H22J C223 H22K 109.8
C223 C224 H22L 109.5
C223 C224 H22M 109.5
H22L C224 H22M 109.5
C223 C224 H22N 109.5
H22L C224 H22N 109.5
H22M C224 H22N 109.5
C305 O301 C302 117.9
C305 O301 C304 43.2
C302 O301 C304 74.7
C303 C302 O301 106.4
C303 C302 H30C 110.5
O301 C302 H30C 110.5
C303 C302 H30D 110.5
O301 C302 H30D 110.5
H30C C302 H30D 108.6
C302 C303 C304 99.8
C302 C303 H30E 111.8
C304 C303 H30E 111.8
C302 C303 H30F 111.8
C304 C303 H30F 111.8
H30E C303 H30F 109.5
C305 C304 C303 122.5
C305 C304 O301 43.4
C303 C304 O301 79.1
C305 C304 H30G 106.7
C303 C304 H30G 106.7
O301 C304 H30G 123.8
C305 C304 H30H 106.7
C303 C304 H30H 106.7
O301 C304 H30H 125.5
H30G C304 H30H 106.6
C304 C305 O301 93.4
C304 C305 H30I 113.0
O301 C305 H30I 113.0
C304 C305 H30J 113.0
O301 C305 H30J 113.0
H30I C305 H30J 110.4
C315 O311 C312 117.2
C315 O311 C314 42.6
C312 O311 C314 75.8
C313 C312 O311 104.6
C313 C312 H31C 110.8
O311 C312 H31C 110.8
C313 C312 H31D 110.8
O311 C312 H31D 110.8
H31C C312 H31D 108.9
C312 C313 C314 102.0
C312 C313 H31E 111.4
C314 C313 H31E 111.4
C312 C313 H31F 111.4
C314 C313 H31F 111.4
H31E C313 H31F 109.2
C315 C314 C313 118.6
C315 C314 O311 43.3
C313 C314 O311 77.3
C315 C314 H31G 107.7
C313 C314 H31G 107.7
O311 C314 H31G 111.8
C315 C314 H31H 107.7
C313 C314 H31H 107.7
O311 C314 H31H 137.1
H31G C314 H31H 107.1
C314 C315 O311 94.1
C314 C315 H31I 112.9
O311 C315 H31I 112.9
C314 C315 H31J 112.9
O311 C315 H31J 112.9
H31I C315 H31J 110.3
C325 O321 C322 105.1
O321 C322 C323 106.4
O321 C322 H32D 110.5
C323 C322 H32D 110.5
O321 C322 H32E 110.5
C323 C322 H32E 110.5
H32D C322 H32E 108.6
C324 C323 C322 113.0
C324 C323 H32F 109.0
C322 C323 H32F 109.0
C324 C323 H32G 109.0
C322 C323 H32G 109.0
H32F C323 H32G 107.8
C323 C324 C325 101.5
C323 C324 H32H 111.5
C325 C324 H32H 111.5
C323 C324 H32I 111.5
C325 C324 H32I 111.5
H32H C324 H32I 109.3
O321 C325 C324 114.0
O321 C325 H32J 108.7
C324 C325 H32J 108.7
O321 C325 H32K 108.7
C324 C325 H32K 108.7
H32J C325 H32K 107.6
C332 O331 C335 108.0
O331 C332 C333 108.0
O331 C332 H33C 110.1
C333 C332 H33C 110.1
O331 C332 H33D 110.1
C333 C332 H33D 110.1
H33C C332 H33D 108.4
C334 C333 C332 108.0
C334 C333 H33E 110.1
C332 C333 H33E 110.1
C334 C333 H33F 110.1
C332 C333 H33F 110.1
H33E C333 H33F 108.4
C335 C334 C333 108.0
C335 C334 H33G 110.1
C333 C334 H33G 110.1
C335 C334 H33H 110.1
C333 C334 H33H 110.1
H33G C334 H33H 108.4
C334 C335 O331 108.0
C334 C335 H33I 110.1
O331 C335 H33I 110.1
C334 C335 H33J 110.1
O331 C335 H33J 110.1
H33I C335 H33J 108.4
OC01 Ta01 OB08 103.2(4)
OC01 Ta01 OB0A 104.3(4)
OB08 Ta01 OB0A 152.5(4)
OC01 Ta01 OB02 103.2(4)
OB08 Ta01 OB02 88.4(4)
OB0A Ta01 OB02 86.7(4)
OC01 Ta01 OB01 104.0(4)
OB08 Ta01 OB01 85.9(4)
OB0A Ta01 OB01 86.1(4)
OB02 Ta01 OB01 152.7(4)
OC01 Ta01 OA01 179.6(4)
OB08 Ta01 OA01 76.4(3)
OB0A Ta01 OA01 76.0(3)
OB02 Ta01 OA01 77.0(3)
OB01 Ta01 OA01 75.8(3)
OC01 Ta01 Ta03 135.5(3)
OB08 Ta01 Ta03 81.0(3)
OB0A Ta01 Ta03 78.5(2)
OB02 Ta01 Ta03 121.2(3)
OB01 Ta01 Ta03 31.6(3)
OA01 Ta01 Ta03 44.25(18)
OC01 Ta01 Ta05 134.9(3)
OB08 Ta01 Ta05 31.8(3)
OB0A Ta01 Ta05 120.8(3)
OB02 Ta01 Ta05 79.4(3)
OB01 Ta01 Ta05 81.9(3)
OA01 Ta01 Ta05 44.78(19)
Ta03 Ta01 Ta05 61.979(19)
OC01 Ta01 Ta02 134.7(3)
OB08 Ta01 Ta02 81.9(3)
OB0A Ta01 Ta02 79.9(3)
OB02 Ta01 Ta02 31.4(3)
OB01 Ta01 Ta02 121.3(3)
OA01 Ta01 Ta02 45.58(18)
Ta03 Ta01 Ta02 89.79(2)
Ta05 Ta01 Ta02 59.182(19)
OC01 Ta01 Ta06 135.1(3)
OB08 Ta01 Ta06 121.7(3)
OB0A Ta01 Ta06 30.8(2)
OB02 Ta01 Ta06 80.3(3)
OB01 Ta01 Ta06 80.1(3)
OA01 Ta01 Ta06 45.29(19)
Ta03 Ta01 Ta06 58.804(19)
Ta05 Ta01 Ta06 90.03(2)
Ta02 Ta01 Ta06 59.833(18)
OC02 Ta02 OB09 103.3(4)
OC02 Ta02 OB02 102.5(4)
OB09 Ta02 OB02 86.5(4)
OC02 Ta02 OB03 102.6(4)
OB09 Ta02 OB03 87.7(4)
OB02 Ta02 OB03 154.9(4)
OC02 Ta02 OB07 102.8(4)
OB09 Ta02 OB07 153.9(4)
OB02 Ta02 OB07 88.0(4)
OB03 Ta02 OB07 86.6(4)
OC02 Ta02 OA01 179.3(4)
OB09 Ta02 OA01 77.1(3)
OB02 Ta02 OA01 78.0(3)
OB03 Ta02 OA01 76.8(3)
OB07 Ta02 OA01 76.8(3)
OC02 Ta02 Ta04 134.4(3)
OB09 Ta02 Ta04 79.8(3)
OB02 Ta02 Ta04 123.1(3)
OB03 Ta02 Ta04 31.8(3)
OB07 Ta02 Ta04 82.0(3)
OA01 Ta02 Ta04 45.12(19)
OC02 Ta02 Ta05 134.8(3)
OB09 Ta02 Ta05 121.8(3)
OB02 Ta02 Ta05 79.6(3)
OB03 Ta02 Ta05 82.8(3)
OB07 Ta02 Ta05 32.1(3)
OA01 Ta02 Ta05 44.9(2)
Ta04 Ta02 Ta05 62.995(19)
OC02 Ta02 Ta01 134.2(3)
OB09 Ta02 Ta01 80.2(3)
OB02 Ta02 Ta01 31.7(3)
OB03 Ta02 Ta01 123.2(3)
OB07 Ta02 Ta01 81.7(3)
OA01 Ta02 Ta01 46.35(19)
Ta04 Ta02 Ta01 91.43(2)
Ta05 Ta02 Ta01 59.279(19)
OC02 Ta02 Ta06 134.8(3)
OB09 Ta02 Ta06 31.5(3)
OB02 Ta02 Ta06 80.9(3)
OB03 Ta02 Ta06 81.3(2)
OB07 Ta02 Ta06 122.4(3)
OA01 Ta02 Ta06 45.59(19)
Ta04 Ta02 Ta06 59.493(18)
Ta05 Ta02 Ta06 90.38(2)
Ta01 Ta02 Ta06 60.337(18)
OC03 Ta03 OB01 104.2(4)
OC03 Ta03 OB0C 103.6(4)
OB01 Ta03 OB0C 92.2(4)
OC03 Ta03 OB05 100.4(4)
OB01 Ta03 OB05 89.5(4)
OB0C Ta03 OB05 154.7(4)
OC03 Ta03 OB04 98.6(4)
OB01 Ta03 OB04 156.8(4)
OB0C Ta03 OB04 86.3(3)
OB05 Ta03 OB04 82.4(3)
OC03 Ta03 OA01 173.6(4)
OB01 Ta03 OA01 81.1(3)
OB0C Ta03 OA01 79.5(3)
OB05 Ta03 OA01 75.8(3)
OB04 Ta03 OA01 75.8(3)
OC03 Ta03 Ta06 136.0(3)
OB01 Ta03 Ta06 84.3(3)
OB0C Ta03 Ta06 32.4(3)
OB05 Ta03 Ta06 123.0(3)
OB04 Ta03 Ta06 82.1(2)
OA01 Ta03 Ta06 47.2(2)
OC03 Ta03 Ta01 137.5(3)
OB01 Ta03 Ta01 33.3(3)
OB0C Ta03 Ta01 84.6(3)
OB05 Ta03 Ta01 83.0(3)
OB04 Ta03 Ta01 123.7(2)
OA01 Ta03 Ta01 47.9(2)
Ta06 Ta03 Ta01 62.114(19)
OC03 Ta03 Ta05 133.5(3)
OB01 Ta03 Ta05 80.5(3)
OB0C Ta03 Ta05 122.6(3)
OB05 Ta03 Ta05 33.1(3)
OB04 Ta03 Ta05 80.8(2)
OA01 Ta03 Ta05 43.1(2)
Ta06 Ta03 Ta05 90.28(2)
Ta01 Ta03 Ta05 59.122(19)
OC03 Ta03 Ta04 132.4(3)
OB01 Ta03 Ta04 123.3(3)
OB0C Ta03 Ta04 78.7(3)
OB05 Ta03 Ta04 79.3(3)
OB04 Ta03 Ta04 33.8(2)
OA01 Ta03 Ta04 42.2(2)
Ta06 Ta03 Ta04 58.780(18)
Ta01 Ta03 Ta04 90.04(2)
Ta05 Ta03 Ta04 60.350(18)
OC04 Ta04 OB03 104.1(4)
OC04 Ta04 OB0B 105.5(4)
OB03 Ta04 OB0B 92.3(4)
OC04 Ta04 OB06 99.7(4)
OB03 Ta04 OB06 87.4(4)
OB0B Ta04 OB06 154.0(4)
OC04 Ta04 OB04 99.9(4)
OB03 Ta04 OB04 155.3(4)
OB0B Ta04 OB04 86.5(3)
OB06 Ta04 OB04 83.1(3)
OC04 Ta04 OA01 173.5(4)
OB03 Ta04 OA01 80.1(3)
OB0B Ta04 OA01 79.1(3)
OB06 Ta04 OA01 75.3(3)
OB04 Ta04 OA01 75.5(3)
OC04 Ta04 Ta02 137.0(3)
OB03 Ta04 Ta02 32.9(3)
OB0B Ta04 Ta02 84.0(3)
OB06 Ta04 Ta02 81.7(2)
OB04 Ta04 Ta02 122.7(2)
OA01 Ta04 Ta02 47.21(19)
OC04 Ta04 Ta06 137.8(3)
OB03 Ta04 Ta06 84.1(3)
OB0B Ta04 Ta06 32.4(3)
OB06 Ta04 Ta06 122.1(2)
OB04 Ta04 Ta06 81.8(2)
OA01 Ta04 Ta06 46.8(2)
Ta02 Ta04 Ta06 61.631(19)
OC04 Ta04 Ta05 132.8(3)
OB03 Ta04 Ta05 79.7(3)
OB0B Ta04 Ta05 121.4(3)
OB06 Ta04 Ta05 33.1(2)
OB04 Ta04 Ta05 79.9(2)
OA01 Ta04 Ta05 42.4(2)
Ta02 Ta04 Ta05 58.691(19)
Ta06 Ta04 Ta05 89.16(2)
OC04 Ta04 Ta03 134.0(3)
OB03 Ta04 Ta03 121.6(3)
OB0B Ta04 Ta03 78.6(3)
OB06 Ta04 Ta03 79.5(2)
OB04 Ta04 Ta03 34.1(2)
OA01 Ta04 Ta03 41.56(19)
Ta02 Ta04 Ta03 88.74(2)
Ta06 Ta04 Ta03 58.161(18)
Ta05 Ta04 Ta03 59.097(18)
OC05 Ta05 OB08 103.0(4)
OC05 Ta05 OB07 103.6(4)
OB08 Ta05 OB07 93.4(4)
OC05 Ta05 OB05 101.3(4)
OB08 Ta05 OB05 87.6(4)
OB07 Ta05 OB05 154.2(4)
OC05 Ta05 OB06 101.1(4)
OB08 Ta05 OB06 155.4(4)
OB07 Ta05 OB06 85.8(4)
OB05 Ta05 OB06 82.8(3)
OC05 Ta05 OA01 175.1(4)
OB08 Ta05 OA01 80.3(3)
OB07 Ta05 OA01 79.7(3)
OB05 Ta05 OA01 75.1(3)
OB06 Ta05 OA01 75.4(3)
OC05 Ta05 Ta02 136.5(3)
OB08 Ta05 Ta02 84.7(3)
OB07 Ta05 Ta02 32.9(3)
OB05 Ta05 Ta02 122.0(3)
OB06 Ta05 Ta02 81.4(2)
OA01 Ta05 Ta02 46.98(19)
OC05 Ta05 Ta01 135.7(3)
OB08 Ta05 Ta01 32.7(3)
OB07 Ta05 Ta01 84.3(3)
OB05 Ta05 Ta01 82.7(3)
OB06 Ta05 Ta01 123.1(2)
OA01 Ta05 Ta01 47.7(2)
Ta02 Ta05 Ta01 61.539(19)
OC05 Ta05 Ta03 134.1(3)
OB08 Ta05 Ta03 78.8(3)
OB07 Ta05 Ta03 122.2(3)
OB05 Ta05 Ta03 33.0(3)
OB06 Ta05 Ta03 80.8(2)
OA01 Ta05 Ta03 42.47(19)
Ta02 Ta05 Ta03 89.38(2)
Ta01 Ta05 Ta03 58.900(18)
OC05 Ta05 Ta04 134.3(3)
OB08 Ta05 Ta04 122.7(3)
OB07 Ta05 Ta04 78.4(3)
OB05 Ta05 Ta04 79.4(3)
OB06 Ta05 Ta04 33.2(2)
OA01 Ta05 Ta04 42.4(2)
Ta02 Ta05 Ta04 58.313(19)
Ta01 Ta05 Ta04 90.04(2)
Ta03 Ta05 Ta04 60.552(18)
OC06 Ta06 OB0C 104.7(4)
OC06 Ta06 OB0B 103.2(4)
OB0C Ta06 OB0B 86.5(4)
OC06 Ta06 OB0A 103.4(4)
OB0C Ta06 OB0A 87.5(4)
OB0B Ta06 OB0A 153.4(4)
OC06 Ta06 OB09 102.8(4)
OB0C Ta06 OB09 152.5(4)
OB0B Ta06 OB09 87.6(4)
OB0A Ta06 OB09 86.0(4)
OC06 Ta06 OA01 179.4(4)
OB0C Ta06 OA01 75.7(3)
OB0B Ta06 OA01 76.3(3)
OB0A Ta06 OA01 77.1(3)
OB09 Ta06 OA01 76.9(3)
OC06 Ta06 Ta03 136.0(3)
OB0C Ta06 Ta03 31.4(2)
OB0B Ta06 Ta03 82.5(3)
OB0A Ta06 Ta03 78.9(2)
OB09 Ta06 Ta03 121.2(3)
OA01 Ta06 Ta03 44.42(18)
OC06 Ta06 Ta04 134.7(3)
OB0C Ta06 Ta04 81.9(2)
OB0B Ta06 Ta04 31.7(2)
OB0A Ta06 Ta04 121.7(3)
OB09 Ta06 Ta04 79.1(3)
OA01 Ta06 Ta04 44.78(19)
Ta03 Ta06 Ta04 63.059(19)
OC06 Ta06 Ta02 134.0(3)
OB0C Ta06 Ta02 121.3(2)
OB0B Ta06 Ta02 81.0(2)
OB0A Ta06 Ta02 80.1(2)
OB09 Ta06 Ta02 31.3(3)
OA01 Ta06 Ta02 45.60(18)
Ta03 Ta06 Ta02 89.95(2)
Ta04 Ta06 Ta02 58.876(18)
OC06 Ta06 Ta01 134.4(3)
OB0C Ta06 Ta01 81.1(3)
OB0B Ta06 Ta01 122.4(3)
OB0A Ta06 Ta01 31.0(3)
OB09 Ta06 Ta01 79.6(3)
OA01 Ta06 Ta01 46.06(19)
Ta03 Ta06 Ta01 59.082(19)
Ta04 Ta06 Ta01 90.76(2)
Ta02 Ta06 Ta01 59.830(18)
Ta03 OA01 Ta05 94.4(3)
Ta03 OA01 Ta04 96.2(3)
Ta05 OA01 Ta04 95.2(3)
Ta03 OA01 Ta06 88.3(3)
Ta05 OA01 Ta06 175.2(4)
Ta04 OA01 Ta06 88.4(3)
Ta03 OA01 Ta02 175.1(4)
Ta05 OA01 Ta02 88.2(3)
Ta04 OA01 Ta02 87.7(3)
Ta06 OA01 Ta02 88.8(3)
Ta03 OA01 Ta01 87.9(3)
Ta05 OA01 Ta01 87.5(3)
Ta04 OA01 Ta01 174.9(4)
Ta06 OA01 Ta01 88.7(3)
Ta02 OA01 Ta01 88.1(3)
Ta03 OB01 Ta01 115.1(5)
Ta02 OB02 Ta01 116.9(4)
Ta04 OB03 Ta02 115.3(4)
Ta04 OB04 Ta03 112.1(4)
Ta03 OB05 Ta05 113.9(5)
Ta05 OB06 Ta04 113.7(4)
Ta05 OB07 Ta02 115.0(4)
Ta05 OB08 Ta01 115.5(5)
Ta02 OB09 Ta06 117.2(5)
Ta06 OB0A Ta01 118.2(4)
Ta04 OB0B Ta06 116.0(4)
Ta03 OB0C Ta06 116.2(4)
Ta01 OC01 OC22 122.0(6)
Ta02 OC02 OC21 132.9(6)
Ta03 OC03 OC12 134.1(5)
Ta05 OC05 OC11 122.1(5)
Ta06 OC06 OC26 122.2(5)
OC11 Ta11 OB1C 104.3(4)
OC11 Ta11 OB13 102.8(4)
OB1C Ta11 OB13 92.4(4)
OC11 Ta11 OB19 100.0(4)
OB1C Ta11 OB19 155.0(4)
OB13 Ta11 OB19 87.7(4)
OC11 Ta11 OB14 100.1(4)
OB1C Ta11 OB14 87.4(3)
OB13 Ta11 OB14 156.4(4)
OB19 Ta11 OB14 82.8(3)
OC11 Ta11 OA11 175.3(4)
OB1C Ta11 OA11 79.1(3)
OB13 Ta11 OA11 80.1(3)
OB19 Ta11 OA11 76.3(3)
OB14 Ta11 OA11 76.6(3)
OC11 Ta11 Ta15 137.0(3)
OB1C Ta11 Ta15 32.7(3)
OB13 Ta11 Ta15 85.1(3)
OB19 Ta11 Ta15 122.7(3)
OB14 Ta11 Ta15 82.1(2)
OA11 Ta11 Ta15 46.4(2)
OC11 Ta11 Ta14 135.7(3)
OB1C Ta11 Ta14 84.7(3)
OB13 Ta11 Ta14 32.9(3)
OB19 Ta11 Ta14 81.9(2)
OB14 Ta11 Ta14 123.9(2)
OA11 Ta11 Ta14 47.3(2)
Ta15 Ta11 Ta14 62.79(2)
OC11 Ta11 Ta16 133.6(3)
OB1C Ta11 Ta16 121.9(3)
OB13 Ta11 Ta16 80.2(3)
OB19 Ta11 Ta16 33.6(3)
OB14 Ta11 Ta16 79.9(2)
OA11 Ta11 Ta16 42.9(2)
Ta15 Ta11 Ta16 89.28(2)
Ta14 Ta11 Ta16 58.904(18)
OC11 Ta11 Ta12 134.2(3)
OB1C Ta11 Ta12 79.6(2)
OB13 Ta11 Ta12 122.8(3)
OB19 Ta11 Ta12 79.4(3)
OB14 Ta11 Ta12 34.1(2)
OA11 Ta11 Ta12 42.7(2)
Ta15 Ta11 Ta12 58.542(18)
Ta14 Ta11 Ta12 89.97(2)
Ta16 Ta11 Ta12 58.955(17)
OC12 Ta12 OB11 105.0(4)
OC12 Ta12 OB18 104.7(4)
OB11 Ta12 OB18 90.1(4)
OC12 Ta12 OB15 100.0(4)
OB11 Ta12 OB15 88.7(4)
OB18 Ta12 OB15 154.7(4)
OC12 Ta12 OB14 100.1(4)
OB11 Ta12 OB14 154.7(4)
OB18 Ta12 OB14 87.0(3)
OB15 Ta12 OB14 83.4(3)
OC12 Ta12 OA11 174.5(4)
OB11 Ta12 OA11 79.6(3)
OB18 Ta12 OA11 78.1(3)
OB15 Ta12 OA11 76.8(3)
OB14 Ta12 OA11 75.2(3)
OC12 Ta12 Ta15 136.7(3)
OB11 Ta12 Ta15 82.9(3)
OB18 Ta12 Ta15 32.0(3)
OB15 Ta12 Ta15 123.0(2)
OB14 Ta12 Ta15 81.4(2)
OA11 Ta12 Ta15 46.2(2)
OC12 Ta12 Ta13 137.2(3)
OB11 Ta12 Ta13 32.2(3)
OB18 Ta12 Ta13 83.0(3)
OB15 Ta12 Ta13 82.6(2)
OB14 Ta12 Ta13 122.5(2)
OA11 Ta12 Ta13 47.37(19)
Ta15 Ta12 Ta13 61.53(2)
OC12 Ta12 Ta16 133.5(3)
OB11 Ta12 Ta16 79.8(3)
OB18 Ta12 Ta16 121.6(3)
OB15 Ta12 Ta16 33.6(2)
OB14 Ta12 Ta16 80.4(2)
OA11 Ta12 Ta16 43.5(2)
Ta15 Ta12 Ta16 89.64(2)
Ta13 Ta12 Ta16 58.819(18)
OC12 Ta12 Ta11 133.7(3)
OB11 Ta12 Ta11 121.3(3)
OB18 Ta12 Ta11 78.8(3)
OB15 Ta12 Ta11 80.2(2)
OB14 Ta12 Ta11 33.6(2)
OA11 Ta12 Ta11 41.66(19)
Ta15 Ta12 Ta11 58.152(18)
Ta13 Ta12 Ta11 89.02(2)
Ta16 Ta12 Ta11 59.943(17)
OC13 Ta13 OB12 102.7(4)
OC13 Ta13 OB1B 103.3(4)
OB12 Ta13 OB1B 85.7(4)
OC13 Ta13 OB1A 103.4(4)
OB12 Ta13 OB1A 87.3(4)
OB1B Ta13 OB1A 153.3(4)
OC13 Ta13 OB11 104.3(4)
OB12 Ta13 OB11 153.0(4)
OB1B Ta13 OB11 87.1(4)
OB1A Ta13 OB11 87.5(4)
OC13 Ta13 OA11 179.3(4)
OB12 Ta13 OA11 77.3(3)
OB1B Ta13 OA11 76.0(4)
OB1A Ta13 OA11 77.3(3)
OB11 Ta13 OA11 75.6(3)
OC13 Ta13 Ta16 135.7(3)
OB12 Ta13 Ta16 80.5(2)
OB1B Ta13 Ta16 121.0(3)
OB1A Ta13 Ta16 32.3(3)
OB11 Ta13 Ta16 81.0(2)
OA11 Ta13 Ta16 45.0(2)
OC13 Ta13 Ta12 134.9(3)
OB12 Ta13 Ta12 122.4(2)
OB1B Ta13 Ta12 80.0(3)
OB1A Ta13 Ta12 82.2(2)
OB11 Ta13 Ta12 30.6(3)
OA11 Ta13 Ta12 45.09(19)
Ta16 Ta13 Ta12 61.505(19)
OC13 Ta13 Ta15 134.6(3)
OB12 Ta13 Ta15 81.0(3)
OB1B Ta13 Ta15 31.4(3)
OB1A Ta13 Ta15 122.0(3)
OB11 Ta13 Ta15 79.3(3)
OA11 Ta13 Ta15 44.7(2)
Ta16 Ta13 Ta15 89.68(2)
Ta12 Ta13 Ta15 58.917(19)
OC13 Ta13 Ta14 134.5(3)
OB12 Ta13 Ta14 31.9(2)
OB1B Ta13 Ta14 80.1(3)
OB1A Ta13 Ta14 80.4(3)
OB11 Ta13 Ta14 121.1(3)
OA11 Ta13 Ta14 45.50(19)
Ta16 Ta13 Ta14 59.147(18)
Ta12 Ta13 Ta14 90.59(2)
Ta15 Ta13 Ta14 60.730(19)
OC14 Ta14 OB16 105.4(4)
OC14 Ta14 OB13 103.2(4)
OB16 Ta14 OB13 87.6(4)
OC14 Ta14 OB12 102.9(4)
OB16 Ta14 OB12 88.1(3)
OB13 Ta14 OB12 153.7(4)
OC14 Ta14 OB17 101.2(4)
OB16 Ta14 OB17 153.3(4)
OB13 Ta14 OB17 87.2(4)
OB12 Ta14 OB17 85.2(4)
OC14 Ta14 OA11 177.6(4)
OB16 Ta14 OA11 77.0(3)
OB13 Ta14 OA11 76.5(3)
OB12 Ta14 OA11 77.3(3)
OB17 Ta14 OA11 76.4(3)
OC14 Ta14 Ta11 135.2(3)
OB16 Ta14 Ta11 82.2(2)
OB13 Ta14 Ta11 32.1(3)
OB12 Ta14 Ta11 121.6(3)
OB17 Ta14 Ta11 79.5(3)
OA11 Ta14 Ta11 44.40(19)
OC14 Ta14 Ta16 137.5(3)
OB16 Ta14 Ta16 32.2(2)
OB13 Ta14 Ta16 82.8(3)
OB12 Ta14 Ta16 79.8(2)
OB17 Ta14 Ta16 121.1(3)
OA11 Ta14 Ta16 44.9(2)
Ta11 Ta14 Ta16 62.337(19)
OC14 Ta14 Ta13 134.2(3)
OB16 Ta14 Ta13 80.9(2)
OB13 Ta14 Ta13 122.5(3)
OB12 Ta14 Ta13 31.3(2)
OB17 Ta14 Ta13 80.0(3)
OA11 Ta14 Ta13 46.02(19)
Ta11 Ta14 Ta13 90.40(2)
Ta16 Ta14 Ta13 58.831(18)
OC14 Ta14 Ta15 133.6(3)
OB16 Ta14 Ta15 120.9(2)
OB13 Ta14 Ta15 80.6(3)
OB12 Ta14 Ta15 79.5(3)
OB17 Ta14 Ta15 32.4(2)
OA11 Ta14 Ta15 44.0(2)
Ta11 Ta14 Ta15 58.430(19)
Ta16 Ta14 Ta15 88.77(2)
Ta13 Ta14 Ta15 59.474(18)
OC15 Ta15 OB18 104.1(4)
OC15 Ta15 OB1C 103.2(4)
OB18 Ta15 OB1C 88.7(4)
OC15 Ta15 OB1B 102.5(4)
OB18 Ta15 OB1B 88.4(4)
OB1C Ta15 OB1B 154.0(4)
OC15 Ta15 OB17 101.4(4)
OB18 Ta15 OB17 154.4(4)
OB1C Ta15 OB17 87.0(4)
OB1B Ta15 OB17 84.6(4)
OC15 Ta15 OA11 178.7(4)
OB18 Ta15 OA11 77.2(3)
OB1C Ta15 OA11 76.7(3)
OB1B Ta15 OA11 77.5(4)
OB17 Ta15 OA11 77.3(3)
OC15 Ta15 Ta11 135.2(3)
OB18 Ta15 Ta11 83.3(3)
OB1C Ta15 Ta11 32.1(3)
OB1B Ta15 Ta11 122.0(3)
OB17 Ta15 Ta11 79.7(3)
OA11 Ta15 Ta11 44.62(19)
OC15 Ta15 Ta12 135.8(3)
OB18 Ta15 Ta12 31.8(3)
OB1C Ta15 Ta12 83.5(2)
OB1B Ta15 Ta12 80.5(3)
OB17 Ta15 Ta12 122.6(3)
OA11 Ta15 Ta12 45.5(2)
Ta11 Ta15 Ta12 63.306(19)
OC15 Ta15 Ta13 133.8(3)
OB18 Ta15 Ta13 81.1(3)
OB1C Ta15 Ta13 122.9(3)
OB1B Ta15 Ta13 31.3(3)
OB17 Ta15 Ta13 80.2(3)
OA11 Ta15 Ta13 46.23(19)
Ta11 Ta15 Ta13 90.81(2)
Ta12 Ta15 Ta13 59.557(19)
OC15 Ta15 Ta14 133.7(3)
OB18 Ta15 Ta14 122.2(3)
OB1C Ta15 Ta14 80.6(3)
OB1B Ta15 Ta14 79.2(3)
OB17 Ta15 Ta14 32.3(3)
OA11 Ta15 Ta14 45.0(2)
Ta11 Ta15 Ta14 58.781(18)
Ta12 Ta15 Ta14 90.40(2)
Ta13 Ta15 Ta14 59.797(18)
OC16 Ta16 OB1A 102.7(4)
OC16 Ta16 OB16 104.6(4)
OB1A Ta16 OB16 90.6(3)
OC16 Ta16 OB15 98.0(4)
OB1A Ta16 OB15 89.6(3)
OB16 Ta16 OB15 156.7(4)
OC16 Ta16 OB19 100.5(4)
OB1A Ta16 OB19 156.6(4)
OB16 Ta16 OB19 86.5(3)
OB15 Ta16 OB19 84.2(3)
OC16 Ta16 OA11 174.3(4)
OB1A Ta16 OA11 81.2(3)
OB16 Ta16 OA11 79.3(3)
OB15 Ta16 OA11 77.7(3)
OB19 Ta16 OA11 75.4(3)
OC16 Ta16 Ta13 135.9(3)
OB1A Ta16 Ta13 33.3(3)
OB16 Ta16 Ta13 83.8(2)
OB15 Ta16 Ta13 83.6(2)
OB19 Ta16 Ta13 123.3(2)
OA11 Ta16 Ta13 47.9(2)
OC16 Ta16 Ta14 136.9(3)
OB1A Ta16 Ta14 83.7(3)
OB16 Ta16 Ta14 32.2(3)
OB15 Ta16 Ta14 124.8(3)
OB19 Ta16 Ta14 81.5(2)
OA11 Ta16 Ta14 47.2(2)
Ta13 Ta16 Ta14 62.022(19)
OC16 Ta16 Ta12 131.9(3)
OB1A Ta16 Ta12 81.2(3)
OB16 Ta16 Ta12 123.4(3)
OB15 Ta16 Ta12 33.9(3)
OB19 Ta16 Ta12 81.1(2)
OA11 Ta16 Ta12 44.1(2)
Ta13 Ta16 Ta12 59.676(19)
Ta14 Ta16 Ta12 91.19(2)
OC16 Ta16 Ta11 133.8(3)
OB1A Ta16 Ta11 123.5(3)
OB16 Ta16 Ta11 79.0(2)
OB15 Ta16 Ta11 81.4(2)
OB19 Ta16 Ta11 33.2(2)
OA11 Ta16 Ta11 42.32(19)
Ta13 Ta16 Ta11 90.18(2)
Ta14 Ta16 Ta11 58.759(19)
Ta12 Ta16 Ta11 61.103(18)
Ta11 OA11 Ta16 94.8(3)
Ta11 OA11 Ta12 95.7(3)
Ta16 OA11 Ta12 92.4(3)
Ta11 OA11 Ta15 88.9(3)
Ta16 OA11 Ta15 176.1(4)
Ta12 OA11 Ta15 88.3(3)
Ta11 OA11 Ta14 88.3(3)
Ta16 OA11 Ta14 87.9(3)
Ta12 OA11 Ta14 176.0(4)
Ta15 OA11 Ta14 91.1(3)
Ta11 OA11 Ta13 176.2(4)
Ta16 OA11 Ta13 87.1(3)
Ta12 OA11 Ta13 87.5(3)
Ta15 OA11 Ta13 89.1(3)
Ta14 OA11 Ta13 88.5(3)
Ta12 OB11 Ta13 117.2(4)
Ta13 OB12 Ta14 116.9(4)
Ta11 OB13 Ta14 115.0(4)
Ta11 OB14 Ta12 112.3(4)
Ta16 OB15 Ta12 112.6(4)
Ta16 OB16 Ta14 115.6(4)
Ta14 OB17 Ta15 115.3(4)
Ta12 OB18 Ta15 116.2(5)
Ta11 OB19 Ta16 113.1(4)
Ta16 OB1A Ta13 114.4(4)
Ta13 OB1B Ta15 117.3(5)
Ta11 OB1C Ta15 115.3(5)
Ta11 OC11 OC05 130.5(5)
Ta12 OC12 OC03 119.2(5)
Ta14 OC14 OC34 121.9(5)
Ta15 OC15 OC31 132.6(6)
OC21 Ta21 OB21 105.5(5)
OC21 Ta21 OB24 105.1(5)
OB21 Ta21 OB24 93.8(5)
OC21 Ta21 OB22 95.0(4)
OB21 Ta21 OB22 88.5(4)
OB24 Ta21 OB22 158.3(4)
OC21 Ta21 OB23 96.1(4)
OB21 Ta21 OB23 156.7(4)
OB24 Ta21 OB23 88.5(4)
OB22 Ta21 OB23 81.2(4)
OC21 Ta21 OA21 167.1(4)
OB21 Ta21 OA21 83.1(4)
OB24 Ta21 OA21 83.5(4)
OB22 Ta21 OA21 75.4(4)
OB23 Ta21 OA21 74.2(4)
OC21 Ta21 Ta25 138.1(4)
OB21 Ta21 Ta25 84.5(3)
OB24 Ta21 Ta25 33.0(4)
OB22 Ta21 Ta25 126.3(3)
OB23 Ta21 Ta25 84.9(2)
OA21 Ta21 Ta25 50.9(3)
OC21 Ta21 Ta24 138.0(4)
OB21 Ta21 Ta24 32.5(3)
OB24 Ta21 Ta24 85.0(4)
OB22 Ta21 Ta24 85.4(3)
OB23 Ta21 Ta24 125.2(3)
OA21 Ta21 Ta24 51.0(3)
Ta25 Ta21 Ta24 61.75(3)
OC21 Ta21 Ta26 131.7(3)
OB21 Ta21 Ta26 78.8(3)
OB24 Ta21 Ta26 122.8(4)
OB22 Ta21 Ta26 36.8(3)
OB23 Ta21 Ta26 80.6(3)
OA21 Ta21 Ta26 39.4(3)
Ta25 Ta21 Ta26 89.86(3)
Ta24 Ta21 Ta26 58.90(2)
OC21 Ta21 Ta22 131.8(4)
OB21 Ta21 Ta22 122.3(3)
OB24 Ta21 Ta22 79.0(3)
OB22 Ta21 Ta22 81.6(3)
OB23 Ta21 Ta22 35.6(3)
OA21 Ta21 Ta22 39.4(3)
Ta25 Ta21 Ta22 58.95(2)
Ta24 Ta21 Ta22 89.91(3)
Ta26 Ta21 Ta22 60.12(2)
OC22 Ta22 OB27 103.8(5)
OC22 Ta22 OB29 105.5(5)
OB27 Ta22 OB29 96.2(5)
OC22 Ta22 OB23 95.9(4)
OB27 Ta22 OB23 87.6(4)
OB29 Ta22 OB23 156.6(5)
OC22 Ta22 OB26 96.5(4)
OB27 Ta22 OB26 157.3(4)
OB29 Ta22 OB26 87.9(4)
OB23 Ta22 OB26 80.3(4)
OC22 Ta22 OA21 167.8(4)
OB27 Ta22 OA21 84.1(4)
OB29 Ta22 OA21 82.5(4)
OB23 Ta22 OA21 75.0(4)
OB26 Ta22 OA21 74.3(4)
OC22 Ta22 Ta23 137.5(3)
OB27 Ta22 Ta23 86.5(4)
OB29 Ta22 Ta23 32.1(4)
OB23 Ta22 Ta23 126.0(3)
OB26 Ta22 Ta23 85.2(3)
OA21 Ta22 Ta23 51.0(2)
OC22 Ta22 Ta25 137.9(4)
OB27 Ta22 Ta25 34.1(4)
OB29 Ta22 Ta25 85.1(3)
OB23 Ta22 Ta25 85.2(2)
OB26 Ta22 Ta25 124.9(3)
OA21 Ta22 Ta25 50.6(3)
Ta23 Ta22 Ta25 61.89(3)
OC22 Ta22 Ta21 132.4(3)
OB27 Ta22 Ta21 78.6(3)
OB29 Ta22 Ta21 121.7(4)
OB23 Ta22 Ta21 36.5(3)
OB26 Ta22 Ta21 80.3(3)
OA21 Ta22 Ta21 39.3(3)
Ta23 Ta22 Ta21 89.83(3)
Ta25 Ta22 Ta21 58.51(2)
OC22 Ta22 Ta26 132.4(3)
OB27 Ta22 Ta26 123.3(4)
OB29 Ta22 Ta26 77.8(4)
OB23 Ta22 Ta26 80.8(3)
OB26 Ta22 Ta26 36.0(3)
OA21 Ta22 Ta26 39.2(3)
Ta23 Ta22 Ta26 58.93(2)
Ta25 Ta22 Ta26 89.40(3)
Ta21 Ta22 Ta26 59.78(2)
OC23 Ta23 OB2C 103.5(6)
OC23 Ta23 OB2B 107.4(6)
OB2C Ta23 OB2B 89.7(5)
OC23 Ta23 OB29 104.8(5)
OB2C Ta23 OB29 85.7(5)
OB2B Ta23 OB29 147.7(5)
OC23 Ta23 OB2A 107.6(6)
OB2C Ta23 OB2A 148.6(5)
OB2B Ta23 OB2A 85.2(5)
OB29 Ta23 OB2A 82.4(4)
OC23 Ta23 OA21 176.3(5)
OB2C Ta23 OA21 77.6(4)
OB2B Ta23 OA21 76.0(4)
OB29 Ta23 OA21 71.7(4)
OB2A Ta23 OA21 71.1(4)
OC23 Ta23 Ta22 134.5(5)
OB2C Ta23 Ta22 76.0(4)
OB2B Ta23 Ta22 118.0(4)
OB29 Ta23 Ta22 30.1(3)
OB2A Ta23 Ta22 79.2(3)
OA21 Ta23 Ta22 42.1(2)
OC23 Ta23 Ta26 137.2(5)
OB2C Ta23 Ta26 119.2(4)
OB2B Ta23 Ta26 74.8(3)
OB29 Ta23 Ta26 79.7(3)
OB2A Ta23 Ta26 29.8(3)
OA21 Ta23 Ta26 41.8(2)
Ta22 Ta23 Ta26 62.39(2)
OC23 Ta23 Ta25 133.0(5)
OB2C Ta23 Ta25 29.5(4)
OB2B Ta23 Ta25 79.3(4)
OB29 Ta23 Ta25 81.1(3)
OB2A Ta23 Ta25 119.4(3)
OA21 Ta23 Ta25 48.4(2)
Ta22 Ta23 Ta25 59.12(3)
Ta26 Ta23 Ta25 89.79(3)
OC23 Ta23 Ta24 135.0(4)
OB2C Ta23 Ta24 80.5(4)
OB2B Ta23 Ta24 27.8(4)
OB29 Ta23 Ta24 120.2(3)
OB2A Ta23 Ta24 80.7(3)
OA21 Ta23 Ta24 48.5(2)
Ta22 Ta23 Ta24 90.29(3)
Ta26 Ta23 Ta24 58.92(2)
Ta25 Ta23 Ta24 59.68(3)
OC24 Ta24 OB2B 105.7(6)
OC24 Ta24 OB28 106.3(5)
OB2B Ta24 OB28 89.3(5)
OC24 Ta24 OB21 106.0(5)
OB2B Ta24 OB21 148.1(5)
OB28 Ta24 OB21 84.9(5)
OC24 Ta24 OB25 105.7(5)
OB2B Ta24 OB25 85.8(5)
OB28 Ta24 OB25 147.8(5)
OB21 Ta24 OB25 82.7(4)
OC24 Ta24 OA21 176.1(4)
OB2B Ta24 OA21 76.7(4)
OB28 Ta24 OA21 76.8(4)
OB21 Ta24 OA21 71.5(4)
OB25 Ta24 OA21 71.1(4)
OC24 Ta24 Ta26 135.2(4)
OB2B Ta24 Ta26 75.5(4)
OB28 Ta24 Ta26 118.5(3)
OB21 Ta24 Ta26 80.0(3)
OB25 Ta24 Ta26 29.8(3)
OA21 Ta24 Ta26 41.9(2)
OC24 Ta24 Ta21 135.9(4)
OB2B Ta24 Ta21 118.5(4)
OB28 Ta24 Ta21 75.8(4)
OB21 Ta24 Ta21 29.9(3)
OB25 Ta24 Ta21 78.7(3)
OA21 Ta24 Ta21 41.9(2)
Ta26 Ta24 Ta21 62.12(2)
OC24 Ta24 Ta25 134.7(4)
OB2B Ta24 Ta25 80.1(4)
OB28 Ta24 Ta25 28.5(3)
OB21 Ta24 Ta25 79.9(3)
OB25 Ta24 Ta25 119.6(3)
OA21 Ta24 Ta25 48.5(2)
Ta26 Ta24 Ta25 90.05(3)
Ta21 Ta24 Ta25 58.86(2)
OC24 Ta24 Ta23 134.2(4)
OB2B Ta24 Ta23 28.6(4)
OB28 Ta24 Ta23 79.6(4)
OB21 Ta24 Ta23 119.8(3)
OB25 Ta24 Ta23 81.1(3)
OA21 Ta24 Ta23 48.4(2)
Ta26 Ta24 Ta23 59.05(2)
Ta21 Ta24 Ta23 89.96(3)
Ta25 Ta24 Ta23 59.99(3)
OC25 Ta25 OB28 106.1(6)
OC25 Ta25 OB2C 105.1(6)
OB28 Ta25 OB2C 89.6(5)
OC25 Ta25 OB24 105.3(6)
OB28 Ta25 OB24 85.7(5)
OB2C Ta25 OB24 149.3(5)
OC25 Ta25 OB27 104.4(6)
OB28 Ta25 OB27 149.4(5)
OB2C Ta25 OB27 85.4(5)
OB24 Ta25 OB27 83.5(5)
OC25 Ta25 OA21 175.9(6)
OB28 Ta25 OA21 77.3(4)
OB2C Ta25 OA21 77.0(4)
OB24 Ta25 OA21 72.4(4)
OB27 Ta25 OA21 72.2(4)
OC25 Ta25 Ta21 135.8(5)
OB28 Ta25 Ta21 76.3(3)
OB2C Ta25 Ta21 119.1(3)
OB24 Ta25 Ta21 30.6(3)
OB27 Ta25 Ta21 79.9(3)
OA21 Ta25 Ta21 42.2(2)
OC25 Ta25 Ta22 134.7(5)
OB28 Ta25 Ta22 119.2(3)
OB2C Ta25 Ta22 75.4(3)
OB24 Ta25 Ta22 80.6(3)
OB27 Ta25 Ta22 30.6(3)
OA21 Ta25 Ta22 42.1(2)
Ta21 Ta25 Ta22 62.53(2)
OC25 Ta25 Ta24 134.6(5)
OB28 Ta25 Ta24 28.6(3)
OB2C Ta25 Ta24 80.4(4)
OB24 Ta25 Ta24 81.1(4)
OB27 Ta25 Ta24 121.0(3)
OA21 Ta25 Ta24 48.9(2)
Ta21 Ta25 Ta24 59.38(2)
Ta22 Ta25 Ta24 90.60(3)
OC25 Ta25 Ta23 133.7(5)
OB28 Ta25 Ta23 80.0(4)
OB2C Ta25 Ta23 28.7(3)
OB24 Ta25 Ta23 121.0(3)
OB27 Ta25 Ta23 81.2(4)
OA21 Ta25 Ta23 48.6(2)
Ta21 Ta25 Ta23 90.47(3)
Ta22 Ta25 Ta23 58.99(3)
Ta24 Ta25 Ta23 60.33(3)
OC26 Ta26 OB25 104.3(5)
OC26 Ta26 OB2A 106.3(5)
OB25 Ta26 OB2A 96.4(5)
OC26 Ta26 OB26 95.6(4)
OB25 Ta26 OB26 157.5(5)
OB2A Ta26 OB26 87.7(4)
OC26 Ta26 OB22 95.1(4)
OB25 Ta26 OB22 86.9(4)
OB2A Ta26 OB22 156.6(5)
OB26 Ta26 OB22 81.0(4)
OC26 Ta26 OA21 167.9(4)
OB25 Ta26 OA21 83.0(4)
OB2A Ta26 OA21 82.1(4)
OB26 Ta26 OA21 75.7(4)
OB22 Ta26 OA21 75.4(4)
OC26 Ta26 Ta24 137.0(3)
OB25 Ta26 Ta24 32.6(4)
OB2A Ta26 Ta24 85.1(3)
OB26 Ta26 Ta24 126.7(3)
OB22 Ta26 Ta24 85.4(3)
OA21 Ta26 Ta24 51.0(3)
OC26 Ta26 Ta23 138.2(3)
OB25 Ta26 Ta23 86.0(3)
OB2A Ta26 Ta23 31.9(4)
OB26 Ta26 Ta23 86.0(3)
OB22 Ta26 Ta23 126.2(3)
OA21 Ta26 Ta23 50.8(2)
Ta24 Ta26 Ta23 62.03(2)
OC26 Ta26 Ta21 131.8(3)
OB25 Ta26 Ta21 77.7(4)
OB2A Ta26 Ta21 121.5(4)
OB26 Ta26 Ta21 81.4(3)
OB22 Ta26 Ta21 36.7(3)
OA21 Ta26 Ta21 39.5(2)
Ta24 Ta26 Ta21 58.98(2)
Ta23 Ta26 Ta21 89.88(3)
OC26 Ta26 Ta22 132.8(3)
OB25 Ta26 Ta22 122.3(4)
OB2A Ta26 Ta22 77.2(4)
OB26 Ta26 Ta22 37.2(3)
OB22 Ta26 Ta22 81.5(3)
OA21 Ta26 Ta22 39.4(3)
Ta24 Ta26 Ta22 89.94(3)
Ta23 Ta26 Ta22 58.67(2)
Ta21 Ta26 Ta22 60.10(2)
Ta26 OA21 Ta21 101.0(4)
Ta26 OA21 Ta22 101.4(4)
Ta21 OA21 Ta22 101.2(4)
Ta26 OA21 Ta25 166.7(5)
Ta21 OA21 Ta25 86.9(3)
Ta22 OA21 Ta25 87.3(4)
Ta26 OA21 Ta23 87.4(3)
Ta21 OA21 Ta23 166.8(5)
Ta22 OA21 Ta23 86.9(3)
Ta25 OA21 Ta23 83.0(3)
Ta26 OA21 Ta24 87.1(4)
Ta21 OA21 Ta24 87.1(3)
Ta22 OA21 Ta24 166.6(4)
Ta25 OA21 Ta24 82.6(3)
Ta23 OA21 Ta24 83.1(3)
Ta21 OB21 Ta24 117.5(6)
Ta21 OB22 Ta26 106.6(4)
Ta22 OB23 Ta21 107.8(4)
Ta21 OB24 Ta25 116.3(6)
Ta26 OB25 Ta24 117.6(6)
Ta26 OB26 Ta22 106.8(4)
Ta22 OB27 Ta25 115.2(6)
Ta25 OB28 Ta24 122.9(6)
Ta22 OB29 Ta23 117.8(6)
Ta26 OB2A Ta23 118.3(6)
Ta24 OB2B Ta23 123.7(6)
Ta23 OB2C Ta25 121.8(6)
Ta21 OC21 OC02 121.9(6)
Ta22 OC22 OC01 132.6(6)
Ta26 OC26 OC06 130.7(6)
OC31 Ta31 OB32 103.5(5)
OC31 Ta31 OB33 104.2(5)
OB32 Ta31 OB33 96.1(5)
OC31 Ta31 OB34 96.1(4)
OB32 Ta31 OB34 157.7(4)
OB33 Ta31 OB34 89.2(4)
OC31 Ta31 OB31 96.8(4)
OB32 Ta31 OB31 86.0(4)
OB33 Ta31 OB31 157.7(4)
OB34 Ta31 OB31 81.1(4)
OC31 Ta31 OA31 167.9(4)
OB32 Ta31 OA31 84.7(4)
OB33 Ta31 OA31 83.5(4)
OB34 Ta31 OA31 74.4(4)
OB31 Ta31 OA31 74.6(4)
OC31 Ta31 Ta35 137.1(3)
OB32 Ta31 Ta35 87.2(3)
OB33 Ta31 Ta35 32.8(3)
OB34 Ta31 Ta35 85.6(3)
OB31 Ta31 Ta35 125.6(3)
OA31 Ta31 Ta35 51.1(3)
OC31 Ta31 Ta33 138.1(3)
OB32 Ta31 Ta33 34.7(4)
OB33 Ta31 Ta33 85.0(3)
OB34 Ta31 Ta33 125.1(3)
OB31 Ta31 Ta33 84.2(3)
OA31 Ta31 Ta33 50.7(2)
Ta35 Ta31 Ta33 61.78(3)
OC31 Ta31 Ta34 131.8(3)
OB32 Ta31 Ta34 124.3(4)
OB33 Ta31 Ta34 78.9(3)
OB34 Ta31 Ta34 35.8(3)
OB31 Ta31 Ta34 81.5(3)
OA31 Ta31 Ta34 39.7(2)
Ta35 Ta31 Ta34 59.12(2)
Ta33 Ta31 Ta34 89.89(3)
OC31 Ta31 Ta36 132.8(3)
OB32 Ta31 Ta36 78.6(4)
OB33 Ta31 Ta36 122.6(3)
OB34 Ta31 Ta36 80.3(3)
OB31 Ta31 Ta36 36.0(3)
OA31 Ta31 Ta36 39.3(3)
Ta35 Ta31 Ta36 89.89(3)
Ta33 Ta31 Ta36 58.58(2)
Ta34 Ta31 Ta36 60.26(2)
OC32 Ta32 OB3B 106.3(6)
OC32 Ta32 OB3C 107.0(6)
OB3B Ta32 OB3C 86.8(5)
OC32 Ta32 OB39 103.6(6)
OB3B Ta32 OB39 85.7(5)
OB3C Ta32 OB39 149.4(5)
OC32 Ta32 OB3A 104.8(6)
OB3B Ta32 OB3A 148.5(5)
OB3C Ta32 OB3A 88.3(5)
OB39 Ta32 OB3A 82.8(4)
OC32 Ta32 OA31 175.3(5)
OB3B Ta32 OA31 76.0(4)
OB3C Ta32 OA31 77.1(4)
OB39 Ta32 OA31 72.3(4)
OB3A Ta32 OA31 72.6(4)
OC32 Ta32 Ta36 135.9(5)
OB3B Ta32 Ta36 117.8(4)
OB3C Ta32 Ta36 76.9(3)
OB39 Ta32 Ta36 80.5(3)
OB3A Ta32 Ta36 31.3(3)
OA31 Ta32 Ta36 42.0(2)
OC32 Ta32 Ta34 134.6(5)
OB3B Ta32 Ta34 75.1(3)
OB3C Ta32 Ta34 118.3(4)
OB39 Ta32 Ta34 31.2(3)
OB3A Ta32 Ta34 80.0(3)
OA31 Ta32 Ta34 41.5(2)
Ta36 Ta32 Ta34 62.45(2)
OC32 Ta32 Ta33 135.3(5)
OB3B Ta32 Ta33 78.9(4)
OB3C Ta32 Ta33 28.3(4)
OB39 Ta32 Ta33 121.1(3)
OB3A Ta32 Ta33 82.2(3)
OA31 Ta32 Ta33 48.9(2)
Ta36 Ta32 Ta33 59.09(2)
Ta34 Ta32 Ta33 89.97(3)
OC32 Ta32 Ta35 133.7(5)
OB3B Ta32 Ta35 27.5(4)
OB3C Ta32 Ta35 78.4(4)
OB39 Ta32 Ta35 81.4(3)
OB3A Ta32 Ta35 121.4(3)
OA31 Ta32 Ta35 48.8(2)
Ta36 Ta32 Ta35 90.36(3)
Ta34 Ta32 Ta35 58.92(3)
Ta33 Ta32 Ta35 59.93(3)
OC33 Ta33 OB3C 106.1(6)
OC33 Ta33 OB38 105.0(6)
OB3C Ta33 OB38 87.5(5)
OC33 Ta33 OB37 105.2(6)
OB3C Ta33 OB37 86.5(5)
OB38 Ta33 OB37 149.7(5)
OC33 Ta33 OB32 104.3(6)
OB3C Ta33 OB32 149.5(4)
OB38 Ta33 OB32 87.1(5)
OB37 Ta33 OB32 83.2(4)
OC33 Ta33 OA31 176.2(5)
OB3C Ta33 OA31 76.4(4)
OB38 Ta33 OA31 77.9(4)
OB37 Ta33 OA31 71.9(4)
OB32 Ta33 OA31 73.1(4)
OC33 Ta33 Ta36 135.4(5)
OB3C Ta33 Ta36 77.3(3)
OB38 Ta33 Ta36 119.6(4)
OB37 Ta33 Ta36 30.3(3)
OB32 Ta33 Ta36 79.4(3)
OA31 Ta33 Ta36 41.8(2)
OC33 Ta33 Ta31 134.7(5)
OB3C Ta33 Ta31 119.2(3)
OB38 Ta33 Ta31 76.6(3)
OB37 Ta33 Ta31 80.5(3)
OB32 Ta33 Ta31 30.6(3)
OA31 Ta33 Ta31 43.0(2)
Ta36 Ta33 Ta31 62.38(2)
OC33 Ta33 Ta32 135.3(5)
OB3C Ta33 Ta32 29.2(3)
OB38 Ta33 Ta32 80.2(4)
OB37 Ta33 Ta32 80.2(3)
OB32 Ta33 Ta32 120.4(3)
OA31 Ta33 Ta32 47.3(2)
Ta36 Ta33 Ta32 58.93(2)
Ta31 Ta33 Ta32 89.99(3)
OC33 Ta33 Ta35 134.1(5)
OB3C Ta33 Ta35 79.2(3)
OB38 Ta33 Ta35 29.2(4)
OB37 Ta33 Ta35 120.6(3)
OB32 Ta33 Ta35 81.5(3)
OA31 Ta33 Ta35 48.8(2)
Ta36 Ta33 Ta35 90.45(3)
Ta31 Ta33 Ta35 58.95(2)
Ta32 Ta33 Ta35 60.24(3)
OC34 Ta34 OB35 105.2(5)
OC34 Ta34 OB39 102.5(5)
OB35 Ta34 OB39 95.8(5)
OC34 Ta34 OB34 97.4(4)
OB35 Ta34 OB34 88.8(4)
OB39 Ta34 OB34 157.5(4)
OC34 Ta34 OB36 94.9(4)
OB35 Ta34 OB36 158.6(4)
OB39 Ta34 OB36 86.7(4)
OB34 Ta34 OB36 81.3(4)
OC34 Ta34 OA31 168.5(4)
OB35 Ta34 OA31 84.3(4)
OB39 Ta34 OA31 82.4(4)
OB34 Ta34 OA31 76.1(4)
OB36 Ta34 OA31 74.9(4)
OC34 Ta34 Ta35 138.7(3)
OB35 Ta34 Ta35 33.5(3)
OB39 Ta34 Ta35 86.1(4)
OB34 Ta34 Ta35 85.7(3)
OB36 Ta34 Ta35 126.1(3)
OA31 Ta34 Ta35 51.2(3)
OC34 Ta34 Ta32 136.2(3)
OB35 Ta34 Ta32 86.1(3)
OB39 Ta34 Ta32 33.7(4)
OB34 Ta34 Ta32 125.5(2)
OB36 Ta34 Ta32 84.3(3)
OA31 Ta34 Ta32 49.3(3)
Ta35 Ta34 Ta32 62.06(3)
OC34 Ta34 Ta31 133.3(3)
OB35 Ta34 Ta31 78.9(3)
OB39 Ta34 Ta31 123.6(4)
OB34 Ta34 Ta31 35.9(2)
OB36 Ta34 Ta31 82.0(3)
OA31 Ta34 Ta31 41.3(3)
Ta35 Ta34 Ta31 59.10(3)
Ta32 Ta34 Ta31 90.14(3)
OC34 Ta34 Ta36 131.2(3)
OB35 Ta34 Ta36 123.3(3)
OB39 Ta34 Ta36 78.6(3)
OB34 Ta34 Ta36 80.5(2)
OB36 Ta34 Ta36 36.4(3)
OA31 Ta34 Ta36 39.0(3)
Ta35 Ta34 Ta36 89.94(3)
Ta32 Ta34 Ta36 58.56(2)
Ta31 Ta34 Ta36 60.35(2)
OC35 Ta35 OB3B 105.9(6)
OC35 Ta35 OB38 105.4(6)
OB3B Ta35 OB38 88.6(5)
OC35 Ta35 OB33 104.8(6)
OB3B Ta35 OB33 149.1(5)
OB38 Ta35 OB33 86.7(5)
OC35 Ta35 OB35 104.1(6)
OB3B Ta35 OB35 85.9(5)
OB38 Ta35 OB35 150.4(5)
OB33 Ta35 OB35 83.2(5)
OC35 Ta35 OA31 176.3(5)
OB3B Ta35 OA31 74.9(4)
OB38 Ta35 OA31 78.2(4)
OB33 Ta35 OA31 74.2(4)
OB35 Ta35 OA31 72.3(4)
OC35 Ta35 Ta31 136.2(5)
OB3B Ta35 Ta31 118.0(4)
OB38 Ta35 Ta31 77.2(3)
OB33 Ta35 Ta31 31.4(3)
OB35 Ta35 Ta31 79.7(3)
OA31 Ta35 Ta31 43.2(2)
OC35 Ta35 Ta34 134.9(5)
OB3B Ta35 Ta34 75.6(3)
OB38 Ta35 Ta34 119.6(4)
OB33 Ta35 Ta34 80.3(3)
OB35 Ta35 Ta34 31.1(3)
OA31 Ta35 Ta34 41.5(2)
Ta31 Ta35 Ta34 61.78(2)
OC35 Ta35 Ta33 135.0(5)
OB3B Ta35 Ta33 79.2(4)
OB38 Ta35 Ta33 29.7(3)
OB33 Ta35 Ta33 81.7(3)
OB35 Ta35 Ta33 120.9(3)
OA31 Ta35 Ta33 48.6(2)
Ta31 Ta35 Ta33 59.27(3)
Ta34 Ta35 Ta33 89.97(3)
OC35 Ta35 Ta32 133.9(5)
OB3B Ta35 Ta32 28.1(4)
OB38 Ta35 Ta32 80.1(4)
OB33 Ta35 Ta32 121.2(3)
OB35 Ta35 Ta32 81.5(3)
OA31 Ta35 Ta32 47.1(2)
Ta31 Ta35 Ta32 89.93(3)
Ta34 Ta35 Ta32 59.02(3)
Ta33 Ta35 Ta32 59.83(3)
OB37 Ta36 OC36 103.3(5)
OB37 Ta36 OB3A 96.2(5)
OC36 Ta36 OB3A 104.1(5)
OB37 Ta36 OB31 88.3(4)
OC36 Ta36 OB31 95.7(4)
OB3A Ta36 OB31 158.1(4)
OB37 Ta36 OB36 158.8(4)
OC36 Ta36 OB36 96.4(4)
OB3A Ta36 OB36 86.4(4)
OB31 Ta36 OB36 82.0(4)
OB37 Ta36 OA31 84.9(4)
OC36 Ta36 OA31 168.1(4)
OB3A Ta36 OA31 83.2(4)
OB31 Ta36 OA31 75.8(4)
OB36 Ta36 OA31 74.5(4)
OB37 Ta36 Ta32 85.9(3)
OC36 Ta36 Ta32 138.4(3)
OB3A Ta36 Ta32 34.3(3)
OB31 Ta36 Ta32 125.4(3)
OB36 Ta36 Ta32 84.5(3)
OA31 Ta36 Ta32 49.6(3)
OB37 Ta36 Ta33 34.1(3)
OC36 Ta36 Ta33 137.4(3)
OB3A Ta36 Ta33 87.2(3)
OB31 Ta36 Ta33 84.6(3)
OB36 Ta36 Ta33 125.6(3)
OA31 Ta36 Ta33 51.1(2)
Ta32 Ta36 Ta33 61.98(3)
OB37 Ta36 Ta34 123.7(3)
OC36 Ta36 Ta34 132.6(3)
OB3A Ta36 Ta34 78.9(3)
OB31 Ta36 Ta34 80.8(3)
OB36 Ta36 Ta34 36.2(3)
OA31 Ta36 Ta34 38.8(2)
Ta32 Ta36 Ta34 58.98(2)
Ta33 Ta36 Ta34 89.64(3)
OB37 Ta36 Ta31 80.1(3)
OC36 Ta36 Ta31 131.6(3)
OB3A Ta36 Ta31 123.8(3)
OB31 Ta36 Ta31 35.9(3)
OB36 Ta36 Ta31 81.0(3)
OA31 Ta36 Ta31 40.7(3)
Ta32 Ta36 Ta31 89.82(3)
Ta33 Ta36 Ta31 59.03(2)
Ta34 Ta36 Ta31 59.39(2)
Ta34 OA31 Ta36 102.2(4)
Ta34 OA31 Ta31 99.1(4)
Ta36 OA31 Ta31 100.0(4)
Ta34 OA31 Ta32 89.1(4)
Ta36 OA31 Ta32 88.4(4)
Ta31 OA31 Ta32 166.6(5)
Ta34 OA31 Ta33 168.2(5)
Ta36 OA31 Ta33 87.1(3)
Ta31 OA31 Ta33 86.3(3)
Ta32 OA31 Ta33 83.8(3)
Ta34 OA31 Ta35 87.3(3)
Ta36 OA31 Ta35 167.8(4)
Ta31 OA31 Ta35 85.7(3)
Ta32 OA31 Ta35 84.1(3)
Ta33 OA31 Ta35 82.6(3)
Ta31 OB31 Ta36 108.1(4)
Ta31 OB32 Ta33 114.7(6)
Ta31 OB33 Ta35 115.7(6)
Ta34 OB34 Ta31 108.4(4)
Ta34 OB36 Ta36 107.4(4)
Ta36 OB37 Ta33 115.6(5)
Ta35 OB38 Ta33 121.2(6)
Ta34 OB39 Ta32 115.1(6)
Ta36 OB3A Ta32 114.5(6)
Ta35 OB3B Ta32 124.4(6)
Ta33 OB3C Ta32 122.5(6)
Ta31 OC31 OC15 122.4(6)
Ta34 OC34 OC14 132.9(6)
Ta34 OB35 Ta35 115.4(5)

loop_
_geom_bond_atom_site_label_1
_geom_bond_atom_site_label_2
_geom_bond_distance
N1 C13 1.488(17)
N1 C01 1.515(18)
N1 C05 1.536(18)
N1 C09 1.566(18)
C01 C02 1.512(19)
C01 H01A 0.9900
C01 H01B 0.9900
C02 C03 1.537(19)
C02 H02A 0.9900
C02 H02B 0.9900
C03 C04 1.56(2)
C03 H03A 0.9900
C03 H03B 0.9900
C04 H04A 0.9800
C04 H04B 0.9800
C04 H04C 0.9800
C05 C06 1.52(2)
C05 H05A 0.9900
C05 H05B 0.9900
C06 C07 1.53(2)
C06 H06A 0.9900
C06 H06B 0.9900
C07 C08 1.47(2)
C07 H07A 0.9900
C07 H07B 0.9900
C08 H08A 0.9800
C08 H08B 0.9800
C08 H08C 0.9800
C09 C10 1.50(2)
C09 H09A 0.9900
C09 H09B 0.9900
C10 C11 1.50(2)
C10 H10A 0.9900
C10 H10B 0.9900
C11 C12 1.50(3)
C11 H11A 0.9900
C11 H11B 0.9900
C12 H12A 0.9800
C12 H12B 0.9800
C12 H12C 0.9800
C13 C14 1.478(19)
C13 H13A 0.9900
C13 H13B 0.9900
C14 C15 1.53(2)
C14 H14A 0.9900
C14 H14B 0.9900
C15 C16 1.49(3)
C15 H15A 0.9900
C15 H15B 0.9900
C16 H16A 0.9800
C16 H16B 0.9800
C16 H16C 0.9800
N2 C25 1.480(14)
N2 C21 1.50(2)
N2 C29 1.54(2)
N2 C17 1.56(2)
C17 C18 1.49(2)
C17 H17A 0.9900
C17 H17B 0.9900
C18 C19 1.50(2)
C18 H18A 0.9900
C18 H18B 0.9900
C19 C20 1.54(2)
C19 H19A 0.9900
C19 H19B 0.9900
C20 H20A 0.9800
C20 H20B 0.9800
C20 H20C 0.9800
C21 C22 1.50(2)
C21 H21A 0.9900
C21 H21B 0.9900
C22 C23 1.502(16)
C22 H22A 0.9900
C22 H22B 0.9900
C23 C24 1.57(3)
C23 H23A 0.9900
C23 H23B 0.9900
C24 H24A 0.9800
C24 H24B 0.9800
C24 H24C 0.9800
C25 C26 1.541(16)
C25 H25A 0.9900
C25 H25B 0.9900
C26 C27 1.563(16)
C26 H26A 0.9900
C26 H26B 0.9900
C27 C28 1.554(19)
C27 H27A 0.9900
C27 H27B 0.9900
C28 H28A 0.9800
C28 H28B 0.9800
C28 H28C 0.9800
C29 C30 1.55(2)
C29 H29A 0.9900
C29 H29B 0.9900
C30 C31 1.56(2)
C30 H30A 0.9900
C30 H30B 0.9900
C31 C32 1.47(3)
C31 H31A 0.9900
C31 H31B 0.9900
C32 H32A 0.9800
C32 H32B 0.9800
C32 H32C 0.9800
N3 C37 1.478(14)
N3 C33 1.507(14)
N3 C41 1.511(15)
N3 C45 1.514(15)
C33 C34 1.54(2)
C33 H33A 0.9900
C33 H33B 0.9900
C34 C35 1.48(2)
C34 H34A 0.9900
C34 H34B 0.9900
C35 C36 1.45(2)
C35 H35A 0.9900
C35 H35B 0.9900
C36 H36A 0.9800
C36 H36B 0.9800
C36 H36C 0.9800
C37 C38 1.5481
C37 H37A 0.9900
C37 H37B 0.9900
C38 C39 1.5580
C38 H38A 0.9900
C38 H38B 0.9900
C39 C40 1.558(17)
C39 H39A 0.9900
C39 H39B 0.9900
C40 H40A 0.9800
C40 H40B 0.9800
C40 H40C 0.9800
C41 C42 1.57(2)
C41 H41A 0.9900
C41 H41B 0.9900
C42 C43 1.493(15)
C42 H42A 0.9900
C42 H42B 0.9900
C43 C44 1.48(3)
C43 H43A 0.9900
C43 H43B 0.9900
C44 H44A 0.9800
C44 H44B 0.9800
C44 H44C 0.9800
C45 C46 1.59(3)
C45 H45A 0.9900
C45 H45B 0.9900
C46 C47 1.51(3)
C46 H46A 0.9900
C46 H46B 0.9900
C47 C48 1.63(3)
C47 H47A 0.9900
C47 H47B 0.9900
C48 H48A 0.9800
C48 H48B 0.9800
C48 H48C 0.9800
N4 C57 1.52(2)
N4 C53 1.53(2)
N4 C61 1.54(2)
N4 C49 1.58(2)
C49 C50 1.54(2)
C49 H49A 0.9900
C49 H49B 0.9900
C50 C51 1.490(15)
C50 H50A 0.9900
C50 H50B 0.9900
C51 C52 1.48(3)
C51 H51A 0.9900
C51 H51B 0.9900
C52 H52A 0.9800
C52 H52B 0.9800
C52 H52C 0.9800
C53 C54 1.57(2)
C53 H53A 0.9900
C53 H53B 0.9900
C54 C55 1.42(2)
C54 H54A 0.9900
C54 H54B 0.9900
C55 C56 1.62(2)
C55 H55A 0.9900
C55 H55B 0.9900
C56 H56A 0.9800
C56 H56B 0.9800
C56 H56C 0.9800
C57 C58 1.56(2)
C57 H57A 0.9900
C57 H57B 0.9900
C58 C59 1.47(2)
C58 H58A 0.9900
C58 H58B 0.9900
C59 C60 1.61(3)
C59 H59A 0.9900
C59 H59B 0.9900
C60 H60A 0.9800
C60 H60B 0.9800
C60 H60C 0.9800
C61 C62 1.42(2)
C61 H61A 0.9900
C61 H61B 0.9900
C62 C63 1.499(16)
C62 H62A 0.9900
C62 H62B 0.9900
C63 C64 1.480(18)
C63 H63A 0.9900
C63 H63B 0.9900
C64 H64A 0.9800
C64 H64B 0.9800
C64 H64C 0.9800
N5 C77 1.49(2)
N5 C65 1.496(15)
N5 C69 1.50(2)
N5 C73 1.52(2)
C65 C66 1.523(16)
C65 H65A 0.9900
C65 H65B 0.9900
C66 C67 1.598(17)
C66 H66A 0.9900
C66 H66B 0.9900
C67 C68 1.5122
C67 H67A 0.9900
C67 H67B 0.9900
C68 H68A 0.9800
C68 H68B 0.9800
C68 H68C 0.9800
C69 C70 1.55(2)
C69 H69A 0.9900
C69 H69B 0.9900
C70 C71 1.52(2)
C70 H70A 0.9900
C70 H70B 0.9900
C71 C72 1.52(2)
C71 H71A 0.9900
C71 H71B 0.9900
C72 H72A 0.9800
C72 H72B 0.9800
C72 H72C 0.9800
C73 C74 1.509(15)
C73 H73A 0.9900
C73 H73B 0.9900
C74 C75 1.588(16)
C74 H74A 0.9900
C74 H74B 0.9900
C75 C76 1.48(3)
C75 H75A 0.9900
C75 H75B 0.9900
C76 H76A 0.9800
C76 H76B 0.9800
C76 H76C 0.9800
C77 C78 1.52(3)
C77 H77A 0.9900
C77 H77B 0.9900
C78 C79 1.44(3)
C78 H78A 0.9900
C78 H78B 0.9900
C79 C80 1.483(18)
C79 H79A 0.9900
C79 H79B 0.9900
C80 H80A 0.9800
C80 H80B 0.9800
C80 H80C 0.9800
N6 C89 1.490(15)
N6 C81 1.510(16)
N6 C93 1.513(15)
N6 C85 1.517(16)
C81 C82 1.56(3)
C81 H81A 0.9900
C81 H81B 0.9900
C82 C83 1.523(17)
C82 H82A 0.9900
C82 H82B 0.9900
C83 C84 1.485(16)
C83 H83A 0.9900
C83 H83B 0.9900
C84 H84A 0.9800
C84 H84B 0.9800
C84 H84C 0.9800
C85 C86 1.45(3)
C85 H85A 0.9900
C85 H85B 0.9900
C86 C87 1.495(17)
C86 H86A 0.9900
C86 H86B 0.9900
C87 C88 1.54(3)
C87 H87A 0.9900
C87 H87B 0.9900
C88 H88A 0.9800
C88 H88B 0.9800
C88 H88C 0.9800
C89 C90 1.515(16)
C89 H89A 0.9900
C89 H89B 0.9900
C90 C91 1.483(17)
C90 H90A 0.9900
C90 H90B 0.9900
C91 C92 1.50(3)
C91 H91A 0.9900
C91 H91B 0.9900
C92 H92A 0.9800
C92 H92B 0.9800
C92 H92C 0.9800
C93 C94 1.499(15)
C93 H93A 0.9900
C93 H93B 0.9900
C94 C95 1.504(16)
C94 H94A 0.9900
C94 H94B 0.9900
C95 C96 1.51(3)
C95 H95A 0.9900
C95 H95B 0.9900
C96 H96A 0.9800
C96 H96B 0.9800
C96 H96C 0.9800
N7 C97 1.47(2)
N7 C109 1.505(15)
N7 C105 1.52(2)
N7 C101 1.53(2)
C97 C98 1.47(2)
C97 H97A 0.9900
C97 H97B 0.9900
C98 C99 1.58(2)
C98 H98A 0.9900
C98 H98B 0.9900
C99 C100 1.46(2)
C99 H99A 0.9900
C99 H99B 0.9900
C100 H10C 0.9800
C100 H10D 0.9800
C100 H10E 0.9800
C101 C102 1.59(3)
C101 H10F 0.9900
C101 H10G 0.9900
C102 C103 1.50(3)
C102 H10H 0.9900
C102 H10I 0.9900
C103 C104 1.4391
C103 H10J 0.9900
C103 H10K 0.9900
C104 H10L 0.9800
C104 H10M 0.9800
C104 H10N 0.9800
C105 C106 1.56(2)
C105 H10O 0.9900
C105 H10P 0.9900
C106 C107 1.59(2)
C106 H10Q 0.9900
C106 H10R 0.9900
C107 C108 1.50(2)
C107 H10S 0.9900
C107 H10T 0.9900
C108 H10U 0.9800
C108 H10V 0.9800
C108 H10W 0.9800
C109 C110 1.553(16)
C109 H10X 0.9900
C109 H10Y 0.9900
C110 C111 1.549(17)
C110 H11C 0.9900
C110 H11D 0.9900
C111 C112 1.512(18)
C111 H11E 0.9900
C111 H11F 0.9900
C112 H11G 0.9800
C112 H11H 0.9800
C112 H11I 0.9800
N8 C121 1.501(16)
N8 C125 1.511(16)
N8 C113 1.521(16)
N8 C117 1.536(16)
C113 C114 1.49(4)
C113 H11J 0.9900
C113 H11K 0.9900
C114 C115 1.503(18)
C114 H11L 0.9900
C114 H11M 0.9900
C115 C116 1.561(18)
C115 H11N 0.9900
C115 H11O 0.9900
C116 H11P 0.9800
C116 H11Q 0.9800
C116 H11R 0.9800
C117 C118 1.545(17)
C117 H11S 0.9900
C117 H11T 0.9900
C118 C119 1.469(18)
C118 H11U 0.9900
C118 H11V 0.9900
C119 C120 1.44(4)
C119 H11W 0.9900
C119 H11X 0.9900
C120 H12D 0.9800
C120 H12E 0.9800
C120 H12F 0.9800
C121 C122 1.529(16)
C121 H12G 0.9900
C121 H12H 0.9900
C122 C123 1.5727
C122 H12I 0.9900
C122 H12J 0.9900
C123 C124 1.5049
C123 H12K 0.9900
C123 H12L 0.9900
C124 H12M 0.9800
C124 H12N 0.9800
C124 H12O 0.9800
C125 C126 1.533(17)
C125 H12P 0.9900
C125 H12Q 0.9900
C126 C127 1.5320
C126 H12R 0.9900
C126 H12S 0.9900
C127 C128 1.5075
C127 H12T 0.9900
C127 H12U 0.9900
C128 H12V 0.9800
C128 H12W 0.9800
C128 H12X 0.9800
N9 C141 1.515(18)
N9 C129 1.525(17)
N9 C137 1.531(18)
N9 C133 1.536(17)
C129 C130 1.54(3)
C129 H12Y 0.9900
C129 H12Z 0.9900
C130 C131 1.52(3)
C130 H13C 0.9900
C130 H13D 0.9900
C131 C132 1.504(17)
C131 H13E 0.9900
C131 H13F 0.9900
C132 H13G 0.9800
C132 H13H 0.9800
C132 H13I 0.9800
C133 C134 1.5475
C133 H13J 0.9900
C133 H13K 0.9900
C134 C135 1.5404
C134 H13L 0.9900
C134 H13M 0.9900
C135 C136 1.5533
C135 H13N 0.9900
C135 H13O 0.9900
C136 H13P 0.9800
C136 H13Q 0.9800
C136 H13R 0.9800
C137 C138 1.5686
C137 H13S 0.9900
C137 H13T 0.9900
C138 C139 1.5401
C138 H13U 0.9900
C138 H13V 0.9900
C139 C140 1.4858
C139 H13W 0.9900
C139 H13X 0.9900
C140 H14C 0.9800
C140 H14D 0.9800
C140 H14E 0.9800
C141 C142 1.5186
C141 H14F 0.9900
C141 H14G 0.9900
C142 C143 1.5311
C142 H14H 0.9900
C142 H14I 0.9900
C143 C144 1.5331
C143 H14J 0.9900
C143 H14K 0.9900
C144 H14L 0.9800
C144 H14M 0.9800
C144 H14N 0.9800
N10 C149 1.496(16)
N10 C153 1.516(17)
N10 C157 1.531(17)
N10 C145 1.543(16)
C145 C146 1.5110
C145 H14O 0.9900
C145 H14P 0.9900
C146 C147 1.5109
C146 H14Q 0.9900
C146 H14R 0.9900
C147 C148 1.5666
C147 H14S 0.9900
C147 H14T 0.9900
C148 H14U 0.9800
C148 H14V 0.9800
C148 H14W 0.9800
C149 C150 1.565(17)
C149 H14X 0.9900
C149 H14Y 0.9900
C150 C151 1.517(17)
C150 H15C 0.9900
C150 H15D 0.9900
C151 C152 1.556(17)
C151 H15E 0.9900
C151 H15F 0.9900
C152 H15G 0.9800
C152 H15H 0.9800
C152 H15I 0.9800
C153 C154 1.539(17)
C153 H15J 0.9900
C153 H15K 0.9900
C154 C155 1.499(18)
C154 H15L 0.9900
C154 H15M 0.9900
C155 C156 1.55(2)
C155 H15N 0.9900
C155 H15O 0.9900
C156 H15P 0.9800
C156 H15Q 0.9800
C156 H15R 0.9800
C157 C158 1.5664
C157 H15S 0.9900
C157 H15T 0.9900
C158 C159 1.5293
C158 H15U 0.9900
C158 H15V 0.9900
C159 C160 1.5513
C159 H15W 0.9900
C159 H15X 0.9900
C160 H16D 0.9800
C160 H16E 0.9800
C160 H16F 0.9800
N11 C173 1.491(18)
N11 C161 1.504(17)
N11 C169 1.510(17)
N11 C165 1.513(16)
C161 C162 1.507(17)
C161 H16G 0.9900
C161 H16H 0.9900
C162 C163 1.498(17)
C162 H16I 0.9900
C162 H16J 0.9900
C163 C164 1.5378
C163 H16K 0.9900
C163 H16L 0.9900
C164 H16M 0.9800
C164 H16N 0.9800
C164 H16O 0.9800
C165 C166 1.5400
C165 H16P 0.9900
C165 H16Q 0.9900
C166 C167 1.5403
C166 H16R 0.9900
C166 H16S 0.9900
C167 C168 1.5674
C167 H16T 0.9900
C167 H16U 0.9900
C168 H16V 0.9800
C168 H16W 0.9800
C168 H16X 0.9800
C169 C170 1.557(17)
C169 H16Y 0.9900
C169 H16Z 0.9900
C170 C171 1.5640
C170 H17C 0.9900
C170 H17D 0.9900
C171 C172 1.5569
C171 H17E 0.9900
C171 H17F 0.9900
C172 H17G 0.9800
C172 H17H 0.9800
C172 H17I 0.9800
C173 C174 1.544(18)
C173 H17J 0.9900
C173 H17K 0.9900
C174 C175 1.5399
C174 H17L 0.9900
C174 H17M 0.9900
C175 C176 1.5518
C175 H17N 0.9900
C175 H17O 0.9900
C176 H17P 0.9800
C176 H17Q 0.9800
C176 H17R 0.9800
N12 C181 1.492(17)
N12 C189 1.494(17)
N12 C185 1.516(17)
N12 C177 1.517(16)
C177 C178 1.527(17)
C177 C185 2.00(3)
C177 H17S 0.9900
C177 H17T 0.9900
C178 C179 1.537(17)
C178 H17U 0.9900
C178 H17V 0.9900
C179 C180 1.541(18)
C179 H17W 0.9900
C179 H17X 0.9900
C180 H18C 0.9800
C180 H18D 0.9800
C180 H18E 0.9800
C181 C182 1.505(18)
C181 H18F 0.9900
C181 H18G 0.9900
C182 C183 1.544(18)
C182 H18H 0.9900
C182 H18I 0.9900
C183 C184 1.54(2)
C183 H18J 0.9900
C183 H18K 0.9900
C184 H18L 0.9800
C184 H18M 0.9800
C184 H18N 0.9800
C185 C186 1.535(17)
C185 H18O 0.9900
C185 H18P 0.9900
C186 C187 1.56(2)
C186 H18Q 0.9900
C186 H18R 0.9900
C187 C188 1.554(19)
C187 H18S 0.9900
C187 H18T 0.9900
C188 H18U 0.9800
C188 H18V 0.9800
C188 H18W 0.9800
C189 C190 1.506(18)
C189 H18X 0.9900
C189 H18Y 0.9900
C190 C191 1.540(18)
C190 H19C 0.9900
C190 H19D 0.9900
C191 C192 1.557(19)
C191 H19E 0.9900
C191 H19F 0.9900
C192 H19G 0.9800
C192 H19H 0.9800
C192 H19I 0.9800
N13 C197 1.510(15)
N13 C193 1.534(19)
N13 C205 1.536(17)
N13 C201 1.536(17)
C193 C194 1.5625
C193 H19J 0.9900
C193 H19K 0.9900
C194 C195 1.5674
C194 H19L 0.9900
C194 H19M 0.9900
C195 C196 1.5586
C195 H19N 0.9900
C195 H19O 0.9900
C196 H19P 0.9800
C196 H19Q 0.9800
C196 H19R 0.9800
C197 C198 1.5523
C197 H19S 0.9900
C197 H19T 0.9900
C198 C199 1.5534
C198 H19U 0.9900
C198 H19V 0.9900
C199 C200 1.5639
C199 H19W 0.9900
C199 H19X 0.9900
C200 H20D 0.9800
C200 H20E 0.9800
C200 H20F 0.9800
C201 C202 1.526(18)
C201 H20G 0.9900
C201 H20H 0.9900
C202 C203 1.5511
C202 H20I 0.9900
C202 H20J 0.9900
C203 C204 1.5327
C203 H20K 0.9900
C203 H20L 0.9900
C204 H20M 0.9800
C204 H20N 0.9800
C204 H20O 0.9800
C205 C206 1.527(18)
C205 H20P 0.9900
C205 H20Q 0.9900
C206 C207 1.55(2)
C206 H20R 0.9900
C206 H20S 0.9900
C207 C208 1.54(2)
C207 H20T 0.9900
C207 H20U 0.9900
C208 H20V 0.9800
C208 H20W 0.9800
C208 H20X 0.9800
N14 C213 1.486(18)
N14 C209 1.496(18)
N14 C217 1.512(18)
N14 C221 1.520(17)
C209 C210 1.5245
C209 H20Y 0.9900
C209 H20Z 0.9900
C210 C211 1.5379
C210 H21C 0.9900
C210 H21D 0.9900
C211 C212 1.5466
C211 H21E 0.9900
C211 H21F 0.9900
C212 H21G 0.9800
C212 H21H 0.9800
C212 H21I 0.9800
C213 C214 1.5539
C213 H21J 0.9900
C213 H21K 0.9900
C214 C215 1.5544
C214 H21L 0.9900
C214 H21M 0.9900
C215 C216 1.5432
C215 H21N 0.9900
C215 H21O 0.9900
C216 H21P 0.9800
C216 H21Q 0.9800
C216 H21R 0.9800
C217 C218 1.5358
C217 H21S 0.9900
C217 H21T 0.9900
C218 C219 1.5151
C218 H21U 0.9900
C218 H21V 0.9900
C219 C220 1.4954
C219 H21W 0.9900
C219 H21X 0.9900
C220 H22C 0.9800
C220 H22D 0.9800
C220 H22E 0.9800
C221 C222 1.5399
C221 H22F 0.9900
C221 H22G 0.9900
C222 C223 1.582(18)
C222 H22H 0.9900
C222 H22I 0.9900
C223 C224 1.5400
C223 H22J 0.9900
C223 H22K 0.9900
C224 H22L 0.9800
C224 H22M 0.9800
C224 H22N 0.9800
O301 C305 1.5475
O301 C302 1.5548
O301 C304 2.2498
C302 C303 1.5450
C302 H30C 0.9900
C302 H30D 0.9900
C303 C304 1.5558
C303 H30E 0.9900
C303 H30F 0.9900
C304 C305 1.5441
C304 H30G 0.9900
C304 H30H 0.9900
C305 H30I 0.9900
C305 H30J 0.9900
O311 C315 1.5296
O311 C312 1.5434
O311 C314 2.2253
C312 C313 1.5084
C312 H31C 0.9900
C312 H31D 0.9900
C313 C314 1.5477
C313 H31E 0.9900
C313 H31F 0.9900
C314 C315 1.5107
C314 H31G 0.9900
C314 H31H 0.9900
C315 H31I 0.9900
C315 H31J 0.9900
O321 C325 1.5405
O321 C322 1.5416
C322 C323 1.5575
C322 H32D 0.9900
C322 H32E 0.9900
C323 C324 1.5296
C323 H32F 0.9900
C323 H32G 0.9900
C324 C325 1.5470
C324 H32H 0.9900
C324 H32I 0.9900
C325 H32J 0.9900
C325 H32K 0.9900
O331 C332 1.5400
O331 C335 1.5400
C332 C333 1.5400
C332 H33C 0.9900
C332 H33D 0.9900
C333 C334 1.5400
C333 H33E 0.9900
C333 H33F 0.9900
C334 C335 1.5400
C334 H33G 0.9900
C334 H33H 0.9900
C335 H33I 0.9900
C335 H33J 0.9900
Ta01 OC01 1.770(10)
Ta01 OB08 1.977(10)
Ta01 OB0A 1.984(9)
Ta01 OB02 1.988(9)
Ta01 OB01 1.998(10)
Ta01 OA01 2.445(8)
Ta01 Ta03 3.2947(9)
Ta01 Ta05 3.3024(9)
Ta01 Ta02 3.3772(9)
Ta01 Ta06 3.3945(9)
Ta02 OC02 1.793(10)
Ta02 OB09 1.972(9)
Ta02 OB02 1.974(9)
Ta02 OB03 1.975(10)
Ta02 OB07 1.977(9)
Ta02 OA01 2.413(8)
Ta02 Ta04 3.2858(9)
Ta02 Ta05 3.2991(9)
Ta02 Ta06 3.3773(8)
Ta03 OC03 1.822(10)
Ta03 OB01 1.904(10)
Ta03 OB0C 1.907(9)
Ta03 OB05 2.023(9)
Ta03 OB04 2.086(9)
Ta03 OA01 2.300(8)
Ta03 Ta06 3.2851(9)
Ta03 Ta05 3.3967(8)
Ta03 Ta04 3.4472(8)
Ta04 OC04 1.774(9)
Ta04 OB03 1.914(9)
Ta04 OB0B 1.932(9)
Ta04 OB06 2.056(9)
Ta04 OB04 2.069(9)
Ta04 OA01 2.330(8)
Ta04 Ta06 3.3069(8)
Ta04 Ta05 3.4404(9)
Ta05 OC05 1.830(9)
Ta05 OB08 1.928(9)
Ta05 OB07 1.934(10)
Ta05 OB05 2.030(9)
Ta05 OB06 2.053(9)
Ta05 OA01 2.328(8)
Ta06 OC06 1.799(9)
Ta06 OB0C 1.963(9)
Ta06 OB0B 1.968(9)
Ta06 OB0A 1.971(9)
Ta06 OB09 1.984(9)
Ta06 OA01 2.413(8)
OC01 OC22 2.482(14)
OC02 OC21 2.466(14)
OC03 OC12 2.465(13)
OC05 OC11 2.458(14)
OC06 OC26 2.483(14)
Ta11 OC11 1.831(9)
Ta11 OB1C 1.925(9)
Ta11 OB13 1.931(9)
Ta11 OB19 2.032(9)
Ta11 OB14 2.065(9)
Ta11 OA11 2.304(8)
Ta11 Ta15 3.2788(9)
Ta11 Ta14 3.2911(9)
Ta11 Ta16 3.4093(8)
Ta11 Ta12 3.4486(8)
Ta12 OC12 1.831(9)
Ta12 OB11 1.895(9)
Ta12 OB18 1.934(9)
Ta12 OB15 2.037(9)
Ta12 OB14 2.088(8)
Ta12 OA11 2.349(8)
Ta12 Ta15 3.2926(9)
Ta12 Ta13 3.3146(9)
Ta12 Ta16 3.3748(8)
Ta13 OC13 1.784(10)
Ta13 OB12 1.973(9)
Ta13 OB1B 1.976(10)
Ta13 OB1A 1.980(9)
Ta13 OB11 1.988(9)
Ta13 OA11 2.441(8)
Ta13 Ta16 3.2853(9)
Ta13 Ta15 3.3796(9)
Ta13 Ta14 3.3908(8)
Ta14 OC14 1.796(9)
Ta14 OB16 1.949(9)
Ta14 OB13 1.970(9)
Ta14 OB12 2.007(8)
Ta14 OB17 2.022(10)
Ta14 OA11 2.419(8)
Ta14 Ta16 3.2962(9)
Ta14 Ta15 3.4225(9)
Ta15 OC15 1.808(10)
Ta15 OB18 1.944(9)
Ta15 OB1C 1.957(9)
Ta15 OB1B 1.980(10)
Ta15 OB17 2.029(9)
Ta15 OA11 2.376(9)
Ta16 OC16 1.826(9)
Ta16 OB1A 1.928(9)
Ta16 OB16 1.946(8)
Ta16 OB15 2.020(8)
Ta16 OB19 2.053(9)
Ta16 OA11 2.327(9)
OC14 OC34 2.466(14)
OC15 OC31 2.428(15)
Ta21 OC21 1.863(11)
Ta21 OB21 1.869(11)
Ta21 OB24 1.877(11)
Ta21 OB22 2.134(10)
Ta21 OB23 2.149(10)
Ta21 OA21 2.221(10)
Ta21 Ta25 3.3023(11)
Ta21 Ta24 3.3203(12)
Ta21 Ta26 3.4247(11)
Ta21 Ta22 3.4359(11)
Ta22 OC22 1.823(11)
Ta22 OB27 1.869(12)
Ta22 OB29 1.880(11)
Ta22 OB23 2.103(10)
Ta22 OB26 2.172(11)
Ta22 OA21 2.225(11)
Ta22 Ta23 3.3129(12)
Ta22 Ta25 3.3176(11)
Ta22 Ta26 3.4367(11)
Ta23 OC23 1.727(13)
Ta23 OB2C 1.925(13)
Ta23 OB2B 1.965(13)
Ta23 OB29 1.988(12)
Ta23 OB2A 1.991(11)
Ta23 OA21 2.577(10)
Ta23 Ta26 3.3219(11)
Ta23 Ta25 3.4095(14)
Ta23 Ta24 3.4212(12)
Ta24 OC24 1.782(12)
Ta24 OB2B 1.916(13)
Ta24 OB28 1.937(12)
Ta24 OB21 2.013(11)
Ta24 OB25 2.018(11)
Ta24 OA21 2.583(10)
Ta24 Ta26 3.3175(10)
Ta24 Ta25 3.3986(13)
Ta25 OC25 1.773(12)
Ta25 OB28 1.931(12)
Ta25 OB2C 1.977(13)
Ta25 OB24 2.009(11)
Ta25 OB27 2.058(12)
Ta25 OA21 2.567(10)
Ta26 OC26 1.834(11)
Ta26 OB25 1.860(10)
Ta26 OB2A 1.877(10)
Ta26 OB26 2.108(11)
Ta26 OB22 2.138(10)
Ta26 OA21 2.217(11)
Ta31 OC31 1.849(10)
Ta31 OB32 1.865(11)
Ta31 OB33 1.918(11)
Ta31 OB34 2.102(9)
Ta31 OB31 2.121(10)
Ta31 OA31 2.273(10)
Ta31 Ta35 3.3137(12)
Ta31 Ta33 3.3248(11)
Ta31 Ta34 3.4027(11)
Ta31 Ta36 3.4358(11)
Ta32 OC32 1.759(13)
Ta32 OB3B 1.951(13)
Ta32 OB3C 1.968(12)
Ta32 OB39 2.031(11)
Ta32 OB3A 2.045(11)
Ta32 OA31 2.518(10)
Ta32 Ta36 3.3033(11)
Ta32 Ta34 3.3180(11)
Ta32 Ta33 3.4047(13)
Ta32 Ta35 3.4190(14)
Ta33 OC33 1.753(14)
Ta33 OB3C 1.916(14)
Ta33 OB38 1.970(13)
Ta33 OB37 2.059(11)
Ta33 OB32 2.082(11)
Ta33 OA31 2.579(9)
Ta33 Ta36 3.3091(12)
Ta33 Ta35 3.4081(13)
Ta34 OC34 1.855(11)
Ta34 OB35 1.894(11)
Ta34 OB39 1.900(11)
Ta34 OB34 2.095(10)
Ta34 OB36 2.124(10)
Ta34 OA31 2.199(10)
Ta34 Ta35 3.3143(12)
Ta34 Ta36 3.4327(10)
Ta35 OC35 1.778(14)
Ta35 OB3B 1.914(15)
Ta35 OB38 1.942(13)
Ta35 OB33 1.995(11)
Ta35 OB35 2.026(11)
Ta35 OA31 2.585(10)
Ta36 OB37 1.850(10)
Ta36 OC36 1.850(10)
Ta36 OB3A 1.883(11)
Ta36 OB31 2.123(10)
Ta36 OB36 2.134(9)
Ta36 OA31 2.210(10)
